data_4102129
loop_
_publ_author_name
'Peter D. Frischmann'
'Glenn A. Facey'
'Phuong Y. Ghi'
'Amanda J. Gallant'
'David L. Bryce'
'Francesco Lelj'
'Mark J. MacLachlan'

_publ_section_title
;
 Capsule Formation, Carboxylate Exchange, and DFT Exploration of Cadmium
 Cluster Metallocavitands: Highly Dynamic Supramolecules
;
_journal_name_full 'Journal of the American Chemical Society'
_journal_page_first 3893
_journal_page_last 3908
_journal_paper_doi 10.1021/ja910419h
_journal_volume 132
_journal_year 2010
_chemical_formula_sum 'C390 H515 Cd28 N42 O128'
_chemical_formula_weight 10986.97
_chemical_name_systematic
;
 ?
;
_space_group_IT_number 2
_symmetry_cell_setting triclinic
_symmetry_space_group_name_Hall '-P 1'
_symmetry_space_group_name_H-M 'P -1'
_atom_sites_solution_hydrogens geom
_atom_sites_solution_primary direct
_atom_sites_solution_secondary difmap
_audit_creation_method SHELXL-97
_cell_angle_alpha 81.279(9)
_cell_angle_beta 88.262(9)
_cell_angle_gamma 82.512(9)
_cell_formula_units_Z 1
_cell_length_a 20.083(3)
_cell_length_b 22.576(4)
_cell_length_c 34.101(6)
_cell_measurement_reflns_used 71944
_cell_measurement_temperature 173(2)
_cell_measurement_theta_max 22.20
_cell_measurement_theta_min 2.34
_cell_volume 15151(4)
_computing_structure_refinement 'SHELXL-97 (Sheldrick, 1997)'
_diffrn_ambient_temperature 293(2)
_diffrn_measured_fraction_theta_full 0.839
_diffrn_measured_fraction_theta_max 0.839
_diffrn_measurement_device_type 'Bruker X8 Apex II'
_diffrn_measurement_method 'area detector'
_diffrn_radiation_monochromator graphite
_diffrn_radiation_source 'fine-focus sealed tube'
_diffrn_radiation_type MoK\a
_diffrn_radiation_wavelength 0.71073
_diffrn_reflns_av_R_equivalents 0.0000
_diffrn_reflns_av_sigmaI/netI 0.0773
_diffrn_reflns_limit_h_max 20
_diffrn_reflns_limit_h_min -20
_diffrn_reflns_limit_k_max 23
_diffrn_reflns_limit_k_min -23
_diffrn_reflns_limit_l_max 35
_diffrn_reflns_limit_l_min 0
_diffrn_reflns_number 31117
_diffrn_reflns_theta_full 21.99
_diffrn_reflns_theta_max 21.99
_diffrn_reflns_theta_min 1.17
_exptl_absorpt_coefficient_mu 1.022
_exptl_absorpt_correction_T_max 0.489
_exptl_absorpt_correction_T_min 0.387
_exptl_absorpt_correction_type multi-scan
_exptl_crystal_colour red
_exptl_crystal_density_diffrn 1.206
_exptl_crystal_density_meas ?
_exptl_crystal_density_method 'not measured'
_exptl_crystal_description block
_exptl_crystal_F_000 5533
_exptl_crystal_size_max 0.700
_exptl_crystal_size_mid 0.450
_exptl_crystal_size_min 0.200
_platon_squeeze_details
;
;
_refine_diff_density_max 1.884
_refine_diff_density_min -1.561
_refine_diff_density_rms 0.184
_refine_ls_extinction_method none
_refine_ls_goodness_of_fit_ref 1.113
_refine_ls_hydrogen_treatment constr
_refine_ls_matrix_type fullcycle
_refine_ls_number_parameters 1930
_refine_ls_number_reflns 31117
_refine_ls_number_restraints 388
_refine_ls_restrained_S_all 1.110
_refine_ls_R_factor_all 0.1679
_refine_ls_R_factor_gt 0.1158
_refine_ls_shift/su_max 0.086
_refine_ls_shift/su_mean 0.011
_refine_ls_structure_factor_coef Fsqd
_refine_ls_weighting_details 'calc w=1/[\s^2^(Fo^2^)+(0.1520P)^2^+262.7751P] where P=(Fo^2^+2Fc^2^)/3'
_refine_ls_weighting_scheme calc
_refine_ls_wR_factor_gt 0.2913
_refine_ls_wR_factor_ref 0.3266
_reflns_number_gt 19376
_reflns_number_total 31117
_reflns_threshold_expression >2sigma(I)
_cod_data_source_file ja910419h_si_002.cif
_cod_data_source_block mm089_0m
_cod_depositor_comments
;
The following automatic conversions were performed:

'_exptl_crystal_density_meas' value 'not'measured' was changed to '?'
- the value is perceived as not measured.

Automatic conversion script
Id: cif_fix_values 3008 2015-01-20 13:52:24Z robertas 
;
_cod_original_cell_volume 15152(4)
_cod_database_code 4102129

loop_
_symmetry_equiv_pos_as_xyz
'x, y, z'
'-x, -y, -z'

loop_
_atom_site_label
_atom_site_type_symbol
_atom_site_fract_x
_atom_site_fract_y
_atom_site_fract_z
_atom_site_U_iso_or_equiv
_atom_site_adp_type
_atom_site_occupancy
_atom_site_symmetry_multiplicity
_atom_site_calc_flag
_atom_site_refinement_flags
_atom_site_disorder_assembly
_atom_site_disorder_group
C1 C 0.5778(9) 0.2083(7) 0.0186(5) 0.037(4) Uiso 1 1 d . . .
C2 C 0.6326(9) 0.1626(8) 0.0142(6) 0.048(5) Uani 1 1 d . . .
H2 H 0.6729 0.1610 0.0272 0.057 Uiso 1 1 calc R . .
C3 C 0.6236(10) 0.1211(9) -0.0099(7) 0.058(6) Uani 1 1 d . . .
C4 C 0.5625(10) 0.1237(9) -0.0303(5) 0.046(5) Uani 1 1 d . . .
C5 C 0.5088(9) 0.1714(8) -0.0246(6) 0.048(5) Uani 1 1 d . . .
H5 H 0.4685 0.1745 -0.0379 0.057 Uiso 1 1 calc R . .
C6 C 0.5175(10) 0.2116(8) 0.0003(5) 0.047(5) Uani 1 1 d . . .
C7 C 0.4213(8) 0.2821(7) -0.0172(5) 0.040(4) Uiso 1 1 d . . .
H7 H 0.4252 0.2682 -0.0416 0.048 Uiso 1 1 calc R . .
C8 C 0.3664(8) 0.3264(6) -0.0124(5) 0.032(4) Uani 1 1 d . . .
C9 C 0.3323(8) 0.3597(7) -0.0454(5) 0.041(4) Uiso 1 1 d . . .
H9 H 0.3434 0.3486 -0.0702 0.049 Uiso 1 1 calc R . .
C10 C 0.2829(8) 0.4082(7) -0.0435(5) 0.043(5) Uani 1 1 d . . .
H10 H 0.2586 0.4256 -0.0660 0.052 Uiso 1 1 calc R . .
C11 C 0.2694(8) 0.4318(7) -0.0071(5) 0.037(4) Uiso 1 1 d . . .
C12 C 0.2990(8) 0.4023(7) 0.0274(5) 0.035(4) Uiso 1 1 d . . .
C13 C 0.3506(7) 0.3462(7) 0.0267(5) 0.034(4) Uani 1 1 d . . .
C14 C 0.2244(9) 0.4882(8) -0.0095(5) 0.045(5) Uiso 1 1 d . . .
H14 H 0.2003 0.5008 -0.0328 0.054 Uiso 1 1 calc R . .
C15 C 0.1719(8) 0.5807(7) 0.0109(5) 0.031(4) Uiso 1 1 d . . .
C16 C 0.1144(8) 0.5886(7) -0.0133(5) 0.041(4) Uiso 1 1 d . . .
H16 H 0.1030 0.5587 -0.0269 0.049 Uiso 1 1 calc R . .
C17 C 0.0758(9) 0.6464(8) -0.0151(5) 0.044(5) Uiso 1 1 d . . .
C18 C 0.0942(10) 0.6913(8) 0.0038(6) 0.053(5) Uiso 1 1 d . . .
C19 C 0.1500(10) 0.6826(9) 0.0262(6) 0.060(6) Uani 1 1 d . . .
H19 H 0.1623 0.7131 0.0389 0.071 Uiso 1 1 calc R . .
C20 C 0.1904(9) 0.6230(8) 0.0297(6) 0.052(5) Uani 1 1 d . . .
C21 C 0.2861(8) 0.6513(9) 0.0549(5) 0.045(5) Uani 1 1 d . . .
H21 H 0.2721 0.6886 0.0400 0.054 Uiso 1 1 calc R . .
C22 C 0.3480(9) 0.6471(8) 0.0773(5) 0.043(5) Uiso 1 1 d . . .
C23 C 0.3898(9) 0.6932(8) 0.0725(6) 0.056(6) Uani 1 1 d . . .
H23 H 0.3743 0.7290 0.0563 0.067 Uiso 1 1 calc R . .
C24 C 0.4501(10) 0.6901(8) 0.0895(6) 0.053(6) Uani 1 1 d . . .
H24 H 0.4748 0.7223 0.0825 0.063 Uiso 1 1 calc R . .
C25 C 0.4788(10) 0.6397(7) 0.1178(5) 0.047(5) Uani 1 1 d . . .
C26 C 0.4395(8) 0.5883(8) 0.1233(5) 0.042(5) Uani 1 1 d . . .
C27 C 0.3728(9) 0.5906(9) 0.1034(5) 0.047(5) Uani 1 1 d . . .
C28 C 0.5478(9) 0.6364(8) 0.1306(6) 0.051(5) Uani 1 1 d . . .
H28 H 0.5684 0.6713 0.1245 0.062 Uiso 1 1 calc R . .
C29 C 0.6515(11) 0.6000(9) 0.1570(5) 0.052(5) Uani 1 1 d . . .
C30 C 0.6743(13) 0.6530(12) 0.1625(7) 0.080(7) Uani 1 1 d . . .
H30 H 0.6454 0.6891 0.1601 0.096 Uiso 1 1 calc R . .
C31 C 0.7397(14) 0.6515(10) 0.1714(8) 0.085(8) Uani 1 1 d . . .
C32 C 0.7861(11) 0.5998(13) 0.1762(7) 0.074(7) Uani 1 1 d . . .
C33 C 0.7633(10) 0.5465(11) 0.1695(6) 0.065(6) Uani 1 1 d . . .
H33 H 0.7928 0.5109 0.1716 0.078 Uiso 1 1 calc R . .
C34 C 0.6951(10) 0.5465(8) 0.1596(6) 0.052(5) Uani 1 1 d . . .
C35 C 0.7074(11) 0.4592(10) 0.1312(6) 0.062(6) Uani 1 1 d . . .
H35 H 0.7507 0.4686 0.1256 0.075 Uiso 1 1 calc R . .
C36 C 0.6926(11) 0.4092(10) 0.1157(5) 0.064(7) Uani 1 1 d . . .
C37 C 0.7361(9) 0.3826(8) 0.0855(6) 0.049(5) Uani 1 1 d . . .
H37 H 0.7773 0.3967 0.0799 0.059 Uiso 1 1 calc R . .
C38 C 0.7200(8) 0.3383(8) 0.0650(6) 0.051(5) Uani 1 1 d . . .
H38 H 0.7498 0.3262 0.0454 0.061 Uiso 1 1 calc R . .
C39 C 0.6597(8) 0.3095(7) 0.0719(5) 0.031(4) Uiso 1 1 d . . .
C40 C 0.6120(8) 0.3322(7) 0.1010(5) 0.034(4) Uiso 1 1 d . . .
C41 C 0.6291(8) 0.3796(9) 0.1220(6) 0.053(6) Uani 1 1 d . . .
C42 C 0.6441(8) 0.2698(7) 0.0467(5) 0.032(4) Uiso 1 1 d . . .
H42 H 0.6787 0.2551 0.0306 0.038 Uiso 1 1 calc R . .
C43 C 0.7295(11) 0.0637(9) 0.0067(7) 0.064(6) Uani 1 1 d . . .
H43A H 0.7156 0.0621 0.0343 0.077 Uiso 1 1 calc R . .
H43B H 0.7546 0.0978 -0.0001 0.077 Uiso 1 1 calc R . .
C44 C 0.7756(13) 0.0047(11) 0.0015(9) 0.089(8) Uani 1 1 d . . .
C45 C 0.8350(17) -0.0009(18) 0.0238(11) 0.161(16) Uani 1 1 d . . .
H45A H 0.8238 -0.0055 0.0516 0.241 Uiso 1 1 calc R . .
H45B H 0.8568 0.0346 0.0167 0.241 Uiso 1 1 calc R . .
H45C H 0.8645 -0.0357 0.0182 0.241 Uiso 1 1 calc R . .
C46 C 0.795(2) 0.010(2) -0.0423(11) 0.23(3) Uani 1 1 d . . .
H46A H 0.7547 0.0141 -0.0578 0.339 Uiso 1 1 calc R . .
H46B H 0.8236 -0.0255 -0.0471 0.339 Uiso 1 1 calc R . .
H46C H 0.8175 0.0449 -0.0497 0.339 Uiso 1 1 calc R . .
C47 C 0.733(2) -0.0457(16) 0.012(2) 0.28(4) Uani 1 1 d . . .
H47A H 0.6943 -0.0386 -0.0043 0.424 Uiso 1 1 calc R . .
H47B H 0.7189 -0.0472 0.0396 0.424 Uiso 1 1 calc R . .
H47C H 0.7588 -0.0834 0.0088 0.424 Uiso 1 1 calc R . .
C48 C 0.4976(11) 0.0777(9) -0.0707(7) 0.072(7) Uani 1 1 d . . .
H48A H 0.4905 0.1111 -0.0923 0.086 Uiso 1 1 calc R . .
H48B H 0.4605 0.0814 -0.0520 0.086 Uiso 1 1 calc R . .
C49 C 0.5017(14) 0.0165(12) -0.0869(9) 0.091(8) Uani 1 1 d . . .
C50 C 0.5060(17) -0.0347(11) -0.0557(11) 0.139(13) Uani 1 1 d . . .
H50A H 0.5104 -0.0713 -0.0672 0.208 Uiso 1 1 calc R . .
H50B H 0.4660 -0.0322 -0.0396 0.208 Uiso 1 1 calc R . .
H50C H 0.5444 -0.0346 -0.0397 0.208 Uiso 1 1 calc R . .
C51 C 0.5615(19) 0.0140(15) -0.1161(12) 0.149(14) Uani 1 1 d . . .
H51A H 0.5564 0.0494 -0.1358 0.223 Uiso 1 1 calc R . .
H51B H 0.5630 -0.0214 -0.1287 0.223 Uiso 1 1 calc R . .
H51C H 0.6025 0.0124 -0.1020 0.223 Uiso 1 1 calc R . .
C52 C 0.4372(18) 0.0221(16) -0.1156(11) 0.163(17) Uani 1 1 d . . .
H52A H 0.4386 0.0560 -0.1362 0.244 Uiso 1 1 calc R . .
H52B H 0.3966 0.0278 -0.1003 0.244 Uiso 1 1 calc R . .
H52C H 0.4385 -0.0141 -0.1273 0.244 Uiso 1 1 calc R . .
O9 O 0.0150(7) 0.6614(6) -0.0346(4) 0.070(4) Uiso 1 1 d D . .
C53 C -0.0088(8) 0.6172(8) -0.0556(6) 0.075(6) Uiso 1 1 d D . .
H53A H -0.0078 0.5788 -0.0384 0.090 Uiso 1 1 calc R . .
H53B H 0.0196 0.6114 -0.0786 0.090 Uiso 1 1 calc R . .
C54 C -0.0834(8) 0.6421(8) -0.0691(5) 0.076(6) Uiso 1 1 d D . .
C55 C -0.1070(13) 0.5971(11) -0.0922(8) 0.124(10) Uiso 1 1 d D . .
H55A H -0.0793 0.5944 -0.1154 0.186 Uiso 1 1 calc R . .
H55B H -0.1527 0.6100 -0.0999 0.186 Uiso 1 1 calc R . .
H55C H -0.1039 0.5583 -0.0759 0.186 Uiso 1 1 calc R . .
C56 C -0.0823(12) 0.7021(8) -0.0947(7) 0.099(8) Uiso 1 1 d D . .
H56A H -0.0677 0.7302 -0.0793 0.149 Uiso 1 1 calc R . .
H56B H -0.1266 0.7169 -0.1045 0.149 Uiso 1 1 calc R . .
H56C H -0.0519 0.6976 -0.1166 0.149 Uiso 1 1 calc R . .
C57 C -0.1267(11) 0.6482(11) -0.0328(6) 0.103(9) Uiso 1 1 d D . .
H57A H -0.1111 0.6774 -0.0186 0.154 Uiso 1 1 calc R . .
H57B H -0.1241 0.6099 -0.0160 0.154 Uiso 1 1 calc R . .
H57C H -0.1724 0.6614 -0.0406 0.154 Uiso 1 1 calc R . .
C58 C 0.0619(9) 0.7900(9) 0.0226(8) 0.071(7) Uani 1 1 d . . .
H58A H 0.1065 0.8015 0.0167 0.085 Uiso 1 1 calc R . .
H58B H 0.0591 0.7749 0.0507 0.085 Uiso 1 1 calc R . .
C59 C 0.0064(14) 0.8464(12) 0.0110(12) 0.107(10) Uani 1 1 d . . .
C60 C -0.0614(14) 0.8227(15) 0.0253(13) 0.172(18) Uani 1 1 d . . .
H60A H -0.0597 0.8089 0.0533 0.258 Uiso 1 1 calc R . .
H60B H -0.0684 0.7899 0.0116 0.258 Uiso 1 1 calc R . .
H60C H -0.0977 0.8548 0.0197 0.258 Uiso 1 1 calc R . .
C61 C 0.0033(19) 0.8664(12) -0.0297(12) 0.160(18) Uani 1 1 d . . .
H61A H -0.0061 0.8340 -0.0432 0.240 Uiso 1 1 calc R . .
H61B H 0.0455 0.8792 -0.0390 0.240 Uiso 1 1 calc R . .
H61C H -0.0318 0.8997 -0.0350 0.240 Uiso 1 1 calc R . .
C62 C 0.0190(15) 0.8881(14) 0.0402(12) 0.147(14) Uani 1 1 d . . .
H62A H 0.0180 0.8667 0.0667 0.221 Uiso 1 1 calc R . .
H62B H -0.0153 0.9223 0.0375 0.221 Uiso 1 1 calc R . .
H62C H 0.0621 0.9017 0.0348 0.221 Uiso 1 1 calc R . .
C63 C 0.7322(13) 0.7598(11) 0.1617(9) 0.110(9) Uiso 1 1 d D . .
H63A H 0.6998 0.7728 0.1813 0.132 Uiso 1 1 calc R . .
H63B H 0.7078 0.7554 0.1384 0.132 Uiso 1 1 calc R . .
C64 C 0.7807(15) 0.8093(13) 0.1501(9) 0.22(2) Uiso 1 1 d D . .
C65 C 0.7381(19) 0.8662(13) 0.1323(12) 0.202(19) Uiso 1 1 d D . .
H65A H 0.7056 0.8788 0.1516 0.302 Uiso 1 1 calc R . .
H65B H 0.7154 0.8588 0.1095 0.302 Uiso 1 1 calc R . .
H65C H 0.7661 0.8974 0.1244 0.302 Uiso 1 1 calc R . .
C66 C 0.831(2) 0.787(2) 0.1208(14) 0.31(4) Uiso 1 1 d D . .
H66A H 0.8573 0.7509 0.1330 0.472 Uiso 1 1 calc R . .
H66B H 0.8595 0.8175 0.1121 0.472 Uiso 1 1 calc R . .
H66C H 0.8077 0.7787 0.0984 0.472 Uiso 1 1 calc R . .
C67 C 0.815(2) 0.816(2) 0.1875(12) 0.31(4) Uiso 1 1 d D . .
H67A H 0.7820 0.8309 0.2059 0.471 Uiso 1 1 calc R . .
H67B H 0.8472 0.8441 0.1814 0.471 Uiso 1 1 calc R . .
H67C H 0.8373 0.7775 0.1992 0.471 Uiso 1 1 calc R . .
C68 C 0.8895(10) 0.5500(9) 0.2003(7) 0.067(6) Uani 1 1 d . . .
H68A H 0.9010 0.5283 0.1780 0.081 Uiso 1 1 calc R . .
H68B H 0.8646 0.5250 0.2195 0.081 Uiso 1 1 calc R . .
C69 C 0.9541(13) 0.5613(15) 0.2192(10) 0.103(9) Uani 1 1 d . . .
C70 C 0.9324(19) 0.589(2) 0.2568(15) 0.20(2) Uani 1 1 d . . .
H70A H 0.9096 0.5612 0.2747 0.304 Uiso 1 1 calc R . .
H70B H 0.9027 0.6259 0.2497 0.304 Uiso 1 1 calc R . .
H70C H 0.9713 0.5978 0.2695 0.304 Uiso 1 1 calc R . .
C71 C 0.9904(19) 0.6014(18) 0.1909(15) 0.23(3) Uani 1 1 d . . .
H71A H 0.9624 0.6391 0.1835 0.344 Uiso 1 1 calc R . .
H71B H 1.0020 0.5828 0.1677 0.344 Uiso 1 1 calc R . .
H71C H 1.0306 0.6087 0.2029 0.344 Uiso 1 1 calc R . .
C72 C 0.9944(14) 0.5019(15) 0.2329(12) 0.152(16) Uani 1 1 d . . .
H72A H 0.9679 0.4773 0.2508 0.228 Uiso 1 1 calc R . .
H72B H 1.0338 0.5082 0.2462 0.228 Uiso 1 1 calc R . .
H72C H 1.0076 0.4820 0.2104 0.228 Uiso 1 1 calc R . .
C73 C 0.4389(9) 0.2179(9) 0.1353(6) 0.047(5) Uiso 1 1 d . . .
C74 C 0.4110(12) 0.1768(10) 0.1715(7) 0.080(7) Uiso 1 1 d . . .
H74A H 0.3904 0.2015 0.1902 0.120 Uiso 1 1 calc R . .
H74B H 0.4473 0.1491 0.1840 0.120 Uiso 1 1 calc R . .
H74C H 0.3783 0.1546 0.1625 0.120 Uiso 1 1 calc R . .
C75 C 0.2066(10) 0.4688(10) 0.1484(7) 0.065(6) Uani 1 1 d . . .
C76 C 0.1767(11) 0.4429(13) 0.1853(8) 0.114(11) Uani 1 1 d . . .
H76A H 0.2094 0.4137 0.1999 0.171 Uiso 1 1 calc R . .
H76B H 0.1390 0.4235 0.1797 0.171 Uiso 1 1 calc R . .
H76C H 0.1618 0.4744 0.2009 0.171 Uiso 1 1 calc R . .
C77 C 0.5066(10) 0.4444(10) 0.2356(7) 0.064(6) Uani 1 1 d . . .
C78 C 0.4884(12) 0.4142(11) 0.2759(7) 0.087(7) Uiso 1 1 d . . .
H78A H 0.4518 0.3915 0.2738 0.131 Uiso 1 1 calc R . .
H78B H 0.4752 0.4443 0.2928 0.131 Uiso 1 1 calc R . .
H78C H 0.5265 0.3875 0.2871 0.131 Uiso 1 1 calc R . .
C79 C 0.2611(12) 0.2832(10) 0.1686(7) 0.068(6) Uiso 1 1 d . . .
C80 C 0.2165(15) 0.2401(13) 0.1920(9) 0.117(10) Uiso 1 1 d . . .
H80A H 0.1893 0.2252 0.1739 0.175 Uiso 1 1 calc R . .
H80B H 0.1880 0.2613 0.2098 0.175 Uiso 1 1 calc R . .
H80C H 0.2441 0.2069 0.2068 0.175 Uiso 1 1 calc R . .
C81 C 0.3207(10) 0.4538(11) 0.2396(7) 0.069(7) Uani 1 1 d . . .
C82 C 0.2925(18) 0.4586(13) 0.2842(7) 0.132(13) Uani 1 1 d . . .
H82A H 0.2821 0.5004 0.2873 0.198 Uiso 1 1 calc R . .
H82B H 0.3261 0.4392 0.3030 0.198 Uiso 1 1 calc R . .
H82C H 0.2527 0.4391 0.2886 0.198 Uiso 1 1 calc R . .
C83 C 0.4970(11) 0.2758(9) 0.2388(6) 0.057(5) Uani 1 1 d . . .
C84 C 0.5044(14) 0.2380(12) 0.2791(8) 0.105(9) Uiso 1 1 d . . .
H84A H 0.5510 0.2239 0.2839 0.157 Uiso 1 1 calc R . .
H84B H 0.4799 0.2040 0.2800 0.157 Uiso 1 1 calc R . .
H84C H 0.4870 0.2619 0.2990 0.157 Uiso 1 1 calc R . .
C85 C 0.3369(11) 0.2243(16) 0.3105(9) 0.109(11) Uani 1 1 d . . .
C86 C 0.34222(3) 0.17877(2) 0.346856(16) 0.121(12) Uani 1 1 d . . .
H86A H 0.3531 0.1974 0.3689 0.182 Uiso 1 1 calc R . .
H86B H 0.3769 0.1465 0.3432 0.182 Uiso 1 1 calc R . .
H86C H 0.3002 0.1630 0.3520 0.182 Uiso 1 1 calc R . .
N1 N 0.58784(3) 0.25197(2) 0.043726(16) 0.031(3) Uiso 1 1 d R . .
N2 N 0.46709(3) 0.25861(2) 0.008879(16) 0.040(4) Uiso 1 1 d R . .
N3 N 0.21532(3) 0.52094(2) 0.016624(16) 0.050(4) Uiso 1 1 d R . .
N4 N 0.24978(3) 0.61086(2) 0.053408(16) 0.043(4) Uani 1 1 d R . .
N5 N 0.58130(3) 0.59204(2) 0.148547(16) 0.056(4) Uani 1 1 d R . .
N6 N 0.67299(3) 0.49370(2) 0.151121(16) 0.054(5) Uani 1 1 d R . .
O1 O 0.37557(3) 0.31945(2) 0.059987(16) 0.045(3) Uani 1 1 d R . .
O2 O 0.28966(3) 0.41724(2) 0.062391(16) 0.043(3) Uiso 1 1 d R . .
O3 O 0.33999(3) 0.54349(2) 0.112083(16) 0.057(4) Uani 1 1 d R . .
O4 O 0.46164(3) 0.53701(2) 0.147156(16) 0.050(3) Uani 1 1 d R . .
O5 O 0.58455(3) 0.40142(2) 0.148070(16) 0.045(3) Uani 1 1 d R . .
O6 O 0.55897(3) 0.31023(2) 0.112212(16) 0.046(3) Uani 1 1 d R . .
O7 O 0.67178(3) 0.07265(2) -0.017272(16) 0.062(4) Uani 1 1 d R . .
O8 O 0.55758(3) 0.07839(2) -0.052318(16) 0.060(4) Uani 1 1 d R . .
O10 O 0.04960(3) 0.74464(2) -0.000184(16) 0.065(4) Uani 1 1 d R . .
O11 O 0.76763(3) 0.70353(2) 0.177127(16) 0.141(8) Uiso 1 1 d R . .
O12 O 0.84896(3) 0.60443(2) 0.187063(16) 0.095(6) Uani 1 1 d R . .
O13 O 0.46599(3) 0.19389(2) 0.108263(16) 0.061(4) Uani 1 1 d R . .
O14 O 0.43216(3) 0.27097(2) 0.137275(16) 0.049(3) Uani 1 1 d R . .
O15 O 0.17719(3) 0.50667(2) 0.124376(16) 0.061(4) Uani 1 1 d R . .
O16 O 0.26934(3) 0.44619(2) 0.142941(16) 0.053(3) Uani 1 1 d R . .
O17 O 0.55351(3) 0.47632(2) 0.233875(16) 0.077(4) Uani 1 1 d R . .
O18 O 0.48272(3) 0.42914(2) 0.205239(16) 0.055(3) Uani 1 1 d R . .
O19 O 0.54947(3) 0.28244(2) 0.218775(16) 0.068(4) Uani 1 1 d R . .
O20 O 0.43976(3) 0.29984(2) 0.224676(16) 0.063(4) Uani 1 1 d R . .
O21 O 0.25153(3) 0.28925(2) 0.131030(16) 0.065(4) Uani 1 1 d R . .
O22 O 0.29867(3) 0.30888(2) 0.182751(16) 0.059(4) Uani 1 1 d R . .
O23 O 0.32812(3) 0.50886(2) 0.222144(16) 0.089(5) Uani 1 1 d R . .
O24 O 0.33872(3) 0.40973(2) 0.224927(16) 0.068(4) Uani 1 1 d R . .
O25 O 0.41396(3) 0.40196(2) 0.132032(16) 0.054(3) Uani 1 1 d R . .
O27 O 0.35068(3) 0.27934(2) 0.314130(16) 0.092(6) Uani 1 1 d R . .
O28 O 0.32374(3) 0.21275(2) 0.276887(16) 0.086(5) Uani 1 1 d R . .
Cd1 Cd 0.48425(3) 0.28421(2) 0.070741(16) 0.0440(4) Uani 1 1 d R . .
Cd2 Cd 0.26386(3) 0.50992(2) 0.078857(16) 0.0499(4) Uani 1 1 d R . .
Cd3 Cd 0.56008(3) 0.49314(2) 0.165679(16) 0.0508(4) Uani 1 1 d R . .
Cd4 Cd 0.33297(3) 0.35189(2) 0.117004(16) 0.0440(4) Uani 1 1 d R . .
Cd5 Cd 0.37644(3) 0.47559(2) 0.166563(16) 0.0512(4) Uani 1 1 d R . .
Cd6 Cd 0.49928(3) 0.34093(2) 0.165045(16) 0.0470(4) Uani 1 1 d R . .
Cd7 Cd 0.32977(3) 0.31160(2) 0.245841(16) 0.0700(5) Uani 1 1 d R A .
C201 C 0.6128(11) 0.4704(11) -0.0059(6) 0.099(8) Uiso 1 1 d D . .
H20A H 0.6294 0.5080 -0.0045 0.149 Uiso 1 1 calc R . .
H20B H 0.5935 0.4718 -0.0315 0.149 Uiso 1 1 calc R . .
H20C H 0.6491 0.4380 -0.0020 0.149 Uiso 1 1 calc R . .
C202 C 0.5494(13) 0.5063(10) 0.0546(7) 0.099(8) Uiso 1 1 d D . .
H20D H 0.5754 0.5388 0.0462 0.149 Uiso 1 1 calc R . .
H20E H 0.5631 0.4868 0.0806 0.149 Uiso 1 1 calc R . .
H20F H 0.5026 0.5219 0.0552 0.149 Uiso 1 1 calc R . .
C203 C 0.5314(10) 0.4100(8) 0.0263(6) 0.081(7) Uiso 1 1 d D . .
H203 H 0.5444 0.3847 0.0076 0.097 Uiso 1 1 calc R . .
N201 N 0.5608(8) 0.4601(7) 0.0253(5) 0.071(5) Uiso 1 1 d D . .
O201 O 0.4870(7) 0.3953(6) 0.0514(4) 0.078(4) Uiso 1 1 d D . .
C261 C 0.070(5) 0.265(5) 0.304(3) 0.27(5) Uiso 0.50 1 d P A 1
H26A H 0.0251 0.2855 0.3046 0.406 Uiso 0.50 1 calc PR A 1
H26B H 0.0826 0.2454 0.3301 0.406 Uiso 0.50 1 calc PR A 1
H26C H 0.0719 0.2353 0.2863 0.406 Uiso 0.50 1 calc PR A 1
C262 C 0.085(2) 0.3724(19) 0.2811(14) 0.077(13) Uiso 0.50 1 d P A 1
H26D H 0.0395 0.3782 0.2905 0.115 Uiso 0.50 1 calc PR A 1
H26E H 0.0863 0.3848 0.2529 0.115 Uiso 0.50 1 calc PR A 1
H26F H 0.1118 0.3960 0.2938 0.115 Uiso 0.50 1 calc PR A 1
C263 C 0.176(3) 0.288(3) 0.2799(19) 0.112(19) Uiso 0.50 1 d P A 1
H263 H 0.1929 0.2474 0.2807 0.134 Uiso 0.50 1 calc PR A 1
N260 N 0.113(2) 0.3056(18) 0.2906(12) 0.082(11) Uiso 0.50 1 d P A 1
O26 O 0.2181(7) 0.3366(7) 0.2665(5) 0.086(5) Uani 1 1 d . . .
C264 C 0.113(3) 0.2903(19) 0.3463(14) 0.12(2) Uiso 0.50 1 d PD A 2
H26G H 0.0749 0.3115 0.3583 0.176 Uiso 0.50 1 calc PR A 2
H26H H 0.1449 0.2724 0.3664 0.176 Uiso 0.50 1 calc PR A 2
H26I H 0.0982 0.2591 0.3336 0.176 Uiso 0.50 1 calc PR A 2
C265 C 0.109(2) 0.3984(14) 0.3084(15) 0.099(17) Uiso 0.50 1 d PD A 2
H26J H 0.0712 0.4031 0.3263 0.149 Uiso 0.50 1 calc PR A 2
H26K H 0.0929 0.4069 0.2815 0.149 Uiso 0.50 1 calc PR A 2
H26L H 0.1396 0.4260 0.3121 0.149 Uiso 0.50 1 calc PR A 2
C266 C 0.1956(15) 0.3139(15) 0.2932(10) 0.038(9) Uiso 0.50 1 d PD A 2
H266 H 0.2152 0.2744 0.3012 0.045 Uiso 0.50 1 calc PR A 2
N264 N 0.1444(18) 0.3329(14) 0.3166(11) 0.108(14) Uiso 0.50 1 d PD A 2
C241 C 0.249(2) 0.215(2) 0.0460(11) 0.28(3) Uiso 1 1 d D . .
H24A H 0.2649 0.2054 0.0728 0.419 Uiso 1 1 calc R . .
H24B H 0.2080 0.1981 0.0441 0.419 Uiso 1 1 calc R . .
H24C H 0.2414 0.2578 0.0386 0.419 Uiso 1 1 calc R . .
C242 C 0.358(2) 0.144(2) 0.0401(12) 0.25(3) Uiso 1 1 d D . .
H24D H 0.3562 0.1466 0.0680 0.374 Uiso 1 1 calc R . .
H24E H 0.3999 0.1545 0.0291 0.374 Uiso 1 1 calc R . .
H24F H 0.3525 0.1038 0.0361 0.374 Uiso 1 1 calc R . .
C243 C 0.2926(17) 0.197(2) -0.0201(7) 0.24(2) Uiso 1 1 d D . .
H243 H 0.2542 0.2187 -0.0324 0.285 Uiso 1 1 calc R . .
N241 N 0.3000(11) 0.1888(10) 0.0193(6) 0.106(7) Uiso 1 1 d D . .
O241 O 0.3420(9) 0.1739(9) -0.0399(5) 0.109(6) Uiso 1 1 d D . .
C101 C 0.6982(12) 0.0310(11) 0.5875(6) 0.075(7) Uani 1 1 d . . .
C102 C 0.6658(12) 0.0196(11) 0.6247(6) 0.086(8) Uani 1 1 d . . .
H102 H 0.6799 0.0341 0.6468 0.103 Uiso 1 1 calc R . .
C103 C 0.6113(11) -0.0147(11) 0.6274(7) 0.076(7) Uani 1 1 d . . .
C104 C 0.5909(11) -0.0375(11) 0.5926(7) 0.078(7) Uani 1 1 d . . .
C105 C 0.6225(12) -0.0217(11) 0.5577(7) 0.081(7) Uani 1 1 d . . .
H105 H 0.6070 -0.0326 0.5347 0.097 Uiso 1 1 calc R . .
C106 C 0.6774(11) 0.0103(10) 0.5552(7) 0.065(6) Uiso 1 1 d . . .
C107 C 0.7228(12) -0.0071(10) 0.4902(8) 0.080(7) Uani 1 1 d . . .
H107 H 0.7063 -0.0442 0.4954 0.096 Uiso 1 1 calc R . .
C108 C 0.7574(13) 0.0038(10) 0.4547(7) 0.072(7) Uani 1 1 d . . .
C109 C 0.7699(13) -0.0416(10) 0.4319(7) 0.081(7) Uani 1 1 d . . .
H109 H 0.7500 -0.0764 0.4400 0.097 Uiso 1 1 calc R . .
C110 C 0.8090(14) -0.0403(12) 0.3981(8) 0.096(9) Uani 1 1 d . . .
H110 H 0.8174 -0.0749 0.3860 0.115 Uiso 1 1 calc R . .
C111 C 0.8372(10) 0.0132(9) 0.3809(6) 0.059(6) Uani 1 1 d . . .
C112 C 0.8238(11) 0.0653(10) 0.4047(6) 0.072(7) Uani 1 1 d . . .
C113 C 0.7820(13) 0.0583(11) 0.4395(7) 0.087(8) Uani 1 1 d . . .
C114 C 0.8828(11) 0.0156(11) 0.3486(7) 0.071(6) Uani 1 1 d . . .
H114 H 0.8866 -0.0172 0.3348 0.085 Uiso 1 1 calc R . .
C115 C 0.9612(7) 0.0496(7) 0.3026(4) 0.068(6) Uiso 1 1 d G . .
C116 C 0.9440(7) 0.0243(8) 0.2702(5) 0.107(9) Uiso 1 1 d G . .
H116 H 0.9031 0.0092 0.2700 0.128 Uiso 1 1 calc R . .
C117 C 0.9880(10) 0.0214(8) 0.2381(4) 0.111(9) Uiso 1 1 d G . .
C118 C 1.0492(9) 0.0439(9) 0.2384(5) 0.108(9) Uiso 1 1 d G . .
C119 C 1.0664(7) 0.0692(8) 0.2708(5) 0.103(9) Uiso 1 1 d G . .
H119 H 1.1073 0.0842 0.2710 0.123 Uiso 1 1 calc R . .
C120 C 1.0224(8) 0.0720(7) 0.3029(4) 0.077(7) Uiso 1 1 d G . .
C121 C 1.0962(15) 0.1013(11) 0.3473(8) 0.090(9) Uani 1 1 d . . .
H121 H 1.1306 0.0820 0.3332 0.108 Uiso 1 1 calc R . .
C122 C 1.1151(13) 0.1272(10) 0.3786(7) 0.072(6) Uiso 1 1 d . . .
C123 C 1.1823(14) 0.1138(12) 0.3931(9) 0.098(9) Uani 1 1 d . . .
H123 H 1.2132 0.0916 0.3784 0.117 Uiso 1 1 calc R . .
C124 C 1.2056(13) 0.1306(12) 0.4266(8) 0.084(8) Uani 1 1 d . . .
H124 H 1.2493 0.1156 0.4346 0.100 Uiso 1 1 calc R . .
C125 C 1.1658(12) 0.1702(10) 0.4501(8) 0.076(7) Uani 1 1 d . . .
C126 C 1.0963(16) 0.1895(13) 0.4359(8) 0.101(10) Uani 1 1 d . . .
C127 C 1.0703(15) 0.1684(11) 0.3997(8) 0.083(7) Uiso 1 1 d . . .
C128 C 1.1867(14) 0.1829(12) 0.4872(9) 0.087(7) Uiso 1 1 d . . .
H128 H 1.2321 0.1727 0.4930 0.105 Uiso 1 1 calc R . .
C129 C 1.1814(10) 0.2088(9) 0.5495(5) 0.093(8) Uiso 1 1 d G . .
C130 C 1.2467(10) 0.2223(10) 0.5514(7) 0.129(11) Uiso 1 1 d G . .
H130 H 1.2733 0.2259 0.5285 0.155 Uiso 1 1 calc R . .
C131 C 1.2723(9) 0.2303(11) 0.5873(8) 0.151(13) Uiso 1 1 d G . .
C132 C 1.2327(13) 0.2249(11) 0.6215(6) 0.177(16) Uiso 1 1 d G . .
C133 C 1.1673(12) 0.2114(10) 0.6197(5) 0.131(11) Uiso 1 1 d G . .
H133 H 1.1408 0.2078 0.6425 0.158 Uiso 1 1 calc R . .
C134 C 1.1417(8) 0.2034(8) 0.5837(6) 0.099(8) Uiso 1 1 d G . .
C135 C 1.0465(13) 0.1591(12) 0.6082(8) 0.092(8) Uani 1 1 d . . .
H135 H 1.0721 0.1453 0.6308 0.110 Uiso 1 1 calc R . .
C136 C 0.9795(13) 0.1424(10) 0.6076(7) 0.080(8) Uani 1 1 d . . .
C137 C 0.9630(13) 0.0948(12) 0.6376(7) 0.093(8) Uani 1 1 d . . .
H137 H 0.9945 0.0781 0.6570 0.111 Uiso 1 1 calc R . .
C138 C 0.9037(11) 0.0735(11) 0.6387(6) 0.074(7) Uani 1 1 d . . .
H138 H 0.8932 0.0451 0.6599 0.088 Uiso 1 1 calc R . .
C139 C 0.8546(13) 0.0944(10) 0.6066(7) 0.074(7) Uani 1 1 d . . .
C140 C 0.8682(13) 0.1388(11) 0.5776(6) 0.077(7) Uani 1 1 d . . .
C141 C 0.9310(14) 0.1651(11) 0.5778(6) 0.081(8) Uani 1 1 d . . .
C142 C 0.7970(11) 0.0629(10) 0.6099(7) 0.069(6) Uiso 1 1 d . . .
H142 H 0.7906 0.0378 0.6337 0.083 Uiso 1 1 calc R . .
C143 C 0.5931(13) -0.0080(15) 0.6970(7) 0.106(10) Uani 1 1 d . . .
H14A H 0.5949 0.0353 0.6930 0.127 Uiso 1 1 calc R . .
H14B H 0.6374 -0.0283 0.7046 0.127 Uiso 1 1 calc R . .
C144 C 0.5427(16) -0.0243(14) 0.7291(9) 0.108(10) Uani 1 1 d . . .
C145 C 0.559(3) -0.003(2) 0.7649(12) 0.24(3) Uani 1 1 d . . .
H14C H 0.5641 0.0390 0.7593 0.366 Uiso 1 1 calc R . .
H14D H 0.6011 -0.0254 0.7750 0.366 Uiso 1 1 calc R . .
H14E H 0.5245 -0.0094 0.7843 0.366 Uiso 1 1 calc R . .
C146 C 0.5320(13) -0.0853(14) 0.7340(7) 0.102(10) Uani 1 1 d . . .
H14F H 0.5201 -0.0955 0.7090 0.153 Uiso 1 1 calc R . .
H14G H 0.4963 -0.0918 0.7529 0.153 Uiso 1 1 calc R . .
H14H H 0.5724 -0.1103 0.7435 0.153 Uiso 1 1 calc R . .
C147 C 0.4764(17) 0.0204(17) 0.7181(11) 0.159(17) Uani 1 1 d . . .
H14I H 0.4861 0.0613 0.7157 0.239 Uiso 1 1 calc R . .
H14J H 0.4432 0.0136 0.7386 0.239 Uiso 1 1 calc R . .
H14K H 0.4597 0.0134 0.6934 0.239 Uiso 1 1 calc R . .
C148 C 0.5079(14) -0.0875(13) 0.5696(7) 0.098(9) Uani 1 1 d . . .
H14L H 0.5405 -0.1171 0.5594 0.117 Uiso 1 1 calc R . .
H14M H 0.4950 -0.0550 0.5481 0.117 Uiso 1 1 calc R . .
C149 C 0.4470(16) -0.1165(16) 0.5855(8) 0.118(13) Uani 1 1 d . . .
C150 C 0.3927(17) -0.0657(19) 0.5955(11) 0.155(16) Uani 1 1 d . . .
H15A H 0.3532 -0.0829 0.6055 0.233 Uiso 1 1 calc R . .
H15B H 0.3818 -0.0372 0.5720 0.233 Uiso 1 1 calc R . .
H15C H 0.4095 -0.0455 0.6152 0.233 Uiso 1 1 calc R . .
C151 C 0.4651(15) -0.1695(13) 0.6189(8) 0.118(11) Uani 1 1 d . . .
H15D H 0.4255 -0.1876 0.6276 0.177 Uiso 1 1 calc R . .
H15E H 0.4834 -0.1550 0.6408 0.177 Uiso 1 1 calc R . .
H15F H 0.4978 -0.1991 0.6093 0.177 Uiso 1 1 calc R . .
C152 C 0.4186(16) -0.1427(18) 0.5510(10) 0.152(15) Uani 1 1 d . . .
H15G H 0.3803 -0.1624 0.5602 0.227 Uiso 1 1 calc R . .
H15H H 0.4525 -0.1714 0.5415 0.227 Uiso 1 1 calc R . .
H15I H 0.4054 -0.1105 0.5298 0.227 Uiso 1 1 calc R . .
C153 C 0.9029(16) -0.0003(15) 0.1952(8) 0.139(12) Uiso 1 1 d D . .
H15J H 0.8786 0.0311 0.2085 0.167 Uiso 1 1 calc R . .
H15K H 0.8862 -0.0381 0.2055 0.167 Uiso 1 1 calc R . .
C154 C 0.8892(13) 0.0150(12) 0.1493(8) 0.145(13) Uiso 1 1 d D . .
C155 C 0.8160(13) 0.0138(19) 0.1423(12) 0.21(2) Uiso 1 1 d D . .
H15L H 0.7898 0.0450 0.1544 0.321 Uiso 1 1 calc R . .
H15M H 0.8036 -0.0248 0.1537 0.321 Uiso 1 1 calc R . .
H15N H 0.8078 0.0205 0.1143 0.321 Uiso 1 1 calc R . .
C156 C 0.9321(19) -0.0337(18) 0.1313(13) 0.27(3) Uiso 1 1 d D . .
H15O H 0.9784 -0.0327 0.1371 0.402 Uiso 1 1 calc R . .
H15P H 0.9260 -0.0272 0.1031 0.402 Uiso 1 1 calc R . .
H15Q H 0.9193 -0.0723 0.1423 0.402 Uiso 1 1 calc R . .
C157 C 0.910(2) 0.0758(15) 0.1340(14) 0.33(4) Uiso 1 1 d D . .
H15R H 0.8821 0.1063 0.1458 0.501 Uiso 1 1 calc R . .
H15S H 0.9054 0.0839 0.1057 0.501 Uiso 1 1 calc R . .
H15T H 0.9561 0.0762 0.1408 0.501 Uiso 1 1 calc R . .
C158 C 1.1504(15) 0.0602(14) 0.2030(9) 0.116(10) Uiso 1 1 d . . .
H15U H 1.1781 0.0360 0.2238 0.139 Uiso 1 1 calc R . .
H15V H 1.1452 0.1020 0.2073 0.139 Uiso 1 1 calc R . .
C159 C 1.1843(19) 0.0535(17) 0.1596(11) 0.134(12) Uiso 1 1 d . . .
C160 C 1.1436(16) 0.0896(15) 0.1283(10) 0.131(11) Uiso 1 1 d . . .
H16A H 1.1416 0.1315 0.1309 0.196 Uiso 1 1 calc R . .
H16B H 1.0991 0.0782 0.1301 0.196 Uiso 1 1 calc R . .
H16C H 1.1632 0.0830 0.1030 0.196 Uiso 1 1 calc R . .
C161 C 1.190(3) -0.015(2) 0.1569(16) 0.23(2) Uiso 1 1 d . . .
H16D H 1.2185 -0.0368 0.1778 0.340 Uiso 1 1 calc R . .
H16E H 1.2097 -0.0219 0.1317 0.340 Uiso 1 1 calc R . .
H16F H 1.1466 -0.0277 0.1595 0.340 Uiso 1 1 calc R . .
C162 C 1.254(2) 0.069(2) 0.1623(15) 0.21(2) Uiso 1 1 d . . .
H16G H 1.2768 0.0422 0.1835 0.315 Uiso 1 1 calc R . .
H16H H 1.2514 0.1100 0.1675 0.315 Uiso 1 1 calc R . .
H16I H 1.2772 0.0652 0.1378 0.315 Uiso 1 1 calc R . .
O111 O 1.339(2) 0.2431(18) 0.5933(13) 0.259(17) Uiso 1 1 d D . .
C163 C 1.368(3) 0.279(2) 0.5601(13) 0.27(3) Uiso 1 1 d D . .
H16J H 1.3330 0.3086 0.5470 0.323 Uiso 1 1 calc R . .
H16K H 1.3866 0.2535 0.5411 0.323 Uiso 1 1 calc R . .
C164 C 1.425(2) 0.314(2) 0.5728(15) 0.18(3) Uiso 0.50 1 d PD . .
C165 C 1.468(4) 0.331(4) 0.537(2) 0.31(7) Uiso 0.50 1 d PD . .
H16L H 1.4882 0.2953 0.5272 0.461 Uiso 0.50 1 calc PR . .
H16M H 1.5017 0.3538 0.5437 0.461 Uiso 0.50 1 calc PR . .
H16N H 1.4396 0.3555 0.5165 0.461 Uiso 0.50 1 calc PR . .
C166 C 1.391(4) 0.369(2) 0.588(2) 0.21(4) Uiso 0.50 1 d PD . .
H16O H 1.3650 0.3575 0.6113 0.314 Uiso 0.50 1 calc PR . .
H16P H 1.3616 0.3924 0.5678 0.314 Uiso 0.50 1 calc PR . .
H16Q H 1.4238 0.3936 0.5942 0.314 Uiso 0.50 1 calc PR . .
C167 C 1.466(3) 0.275(3) 0.605(2) 0.25(5) Uiso 0.50 1 d PD . .
H16R H 1.4900 0.2406 0.5950 0.373 Uiso 0.50 1 calc PR . .
H16S H 1.4370 0.2611 0.6265 0.373 Uiso 0.50 1 calc PR . .
H16T H 1.4978 0.2975 0.6149 0.373 Uiso 0.50 1 calc PR . .
O112 O 1.2581(18) 0.2260(15) 0.6605(11) 0.227(14) Uiso 1 1 d D . .
C168 C 1.231(3) 0.187(3) 0.693(2) 1.5(4) Uiso 1 1 d D . .
H16U H 1.1897 0.1761 0.6850 1.747 Uiso 1 1 calc R . .
H16V H 1.2201 0.2114 0.7146 1.747 Uiso 1 1 calc R . .
C169 C 1.276(3) 0.1280(19) 0.7116(14) 0.61(10) Uiso 1 1 d D . .
C170 C 1.342(3) 0.143(3) 0.724(2) 0.37(5) Uiso 1 1 d D . .
H17A H 1.3342 0.1693 0.7441 0.557 Uiso 1 1 calc R . .
H17B H 1.3648 0.1627 0.7019 0.557 Uiso 1 1 calc R . .
H17C H 1.3694 0.1065 0.7354 0.557 Uiso 1 1 calc R . .
C171 C 1.286(4) 0.087(3) 0.6809(19) 0.35(4) Uiso 1 1 d D . .
H17D H 1.2435 0.0739 0.6759 0.531 Uiso 1 1 calc R . .
H17E H 1.3171 0.0520 0.6904 0.531 Uiso 1 1 calc R . .
H17F H 1.3028 0.1076 0.6569 0.531 Uiso 1 1 calc R . .
C172 C 1.241(4) 0.095(3) 0.7467(18) 0.55(8) Uiso 1 1 d D . .
H17G H 1.2344 0.1204 0.7671 0.827 Uiso 1 1 calc R . .
H17H H 1.2687 0.0583 0.7566 0.827 Uiso 1 1 calc R . .
H17I H 1.1988 0.0866 0.7386 0.827 Uiso 1 1 calc R . .
C173 C 0.6820(15) 0.2357(11) 0.4998(10) 0.099(9) Uani 1 1 d . . .
C174 C 0.6389(15) 0.2898(14) 0.4877(10) 0.131(12) Uani 1 1 d . . .
H17J H 0.5969 0.2885 0.5019 0.197 Uiso 1 1 calc R . .
H17K H 0.6310 0.2940 0.4597 0.197 Uiso 1 1 calc R . .
H17L H 0.6594 0.3236 0.4933 0.197 Uiso 1 1 calc R . .
C175 C 0.870(2) 0.250(2) 0.3313(8) 0.144(16) Uani 1 1 d . . .
C176 C 0.833(2) 0.3113(13) 0.3117(7) 0.150(16) Uani 1 1 d . . .
H17M H 0.8114 0.3327 0.3318 0.225 Uiso 1 1 calc R . .
H17N H 0.8001 0.3042 0.2938 0.225 Uiso 1 1 calc R . .
H17O H 0.8649 0.3349 0.2974 0.225 Uiso 1 1 calc R . .
C177 C 0.9750(19) 0.3445(16) 0.4949(9) 0.114(12) Uani 1 1 d . . .
C178 C 0.946(2) 0.4080(13) 0.4841(13) 0.174(18) Uani 1 1 d . . .
H17P H 0.9733 0.4335 0.4950 0.261 Uiso 1 1 calc R . .
H17Q H 0.9014 0.4137 0.4945 0.261 Uiso 1 1 calc R . .
H17R H 0.9457 0.4182 0.4557 0.261 Uiso 1 1 calc R . .
C179 C 0.6969(16) 0.2864(14) 0.3864(8) 0.098(9) Uani 1 1 d . . .
C180 C 0.6389(16) 0.3284(12) 0.3622(9) 0.125(12) Uani 1 1 d . . .
H18A H 0.6085 0.3040 0.3531 0.188 Uiso 1 1 calc R . .
H18B H 0.6577 0.3521 0.3399 0.188 Uiso 1 1 calc R . .
H18C H 0.6150 0.3547 0.3790 0.188 Uiso 1 1 calc R . .
C181 C 0.927(2) 0.3781(15) 0.3824(9) 0.121(12) Uani 1 1 d . . .
C182 C 0.919(2) 0.4423(14) 0.3559(12) 0.19(2) Uani 1 1 d . . .
H18D H 0.9610 0.4489 0.3428 0.290 Uiso 1 1 calc R . .
H18E H 0.9064 0.4730 0.3723 0.290 Uiso 1 1 calc R . .
H18F H 0.8851 0.4442 0.3364 0.290 Uiso 1 1 calc R . .
C183 C 0.7797(18) 0.3613(16) 0.5099(11) 0.119(12) Uani 1 1 d . . .
C184 C 0.736(2) 0.4183(17) 0.5188(13) 0.20(2) Uani 1 1 d . . .
H18G H 0.7334 0.4184 0.5470 0.293 Uiso 1 1 calc R . .
H18H H 0.6913 0.4190 0.5089 0.293 Uiso 1 1 calc R . .
H18I H 0.7547 0.4533 0.5062 0.293 Uiso 1 1 calc R . .
C211 C 0.0501(17) 0.3425(10) 0.9239(13) 0.176(16) Uiso 1 1 d D . .
H21A H 0.0036 0.3366 0.9272 0.264 Uiso 1 1 calc R . .
H21B H 0.0749 0.3212 0.9465 0.264 Uiso 1 1 calc R . .
H21C H 0.0678 0.3274 0.9004 0.264 Uiso 1 1 calc R . .
C212 C -0.0116(12) 0.4491(13) 0.9192(12) 0.169(15) Uiso 1 1 d D . .
H21D H -0.0478 0.4249 0.9233 0.254 Uiso 1 1 calc R . .
H21E H -0.0163 0.4744 0.8939 0.254 Uiso 1 1 calc R . .
H21F H -0.0126 0.4738 0.9399 0.254 Uiso 1 1 calc R . .
C213 C 0.1151(11) 0.4293(9) 0.9148(9) 0.108(9) Uiso 1 1 d D . .
H213 H 0.1542 0.4029 0.9127 0.130 Uiso 1 1 calc R . .
N211 N 0.0561(10) 0.4075(9) 0.9203(7) 0.110(7) Uiso 1 1 d D . .
O211 O 0.1183(8) 0.4859(7) 0.9124(5) 0.096(5) Uiso 1 1 d D . .
C221 C 0.1084(17) 0.7490(18) 0.8899(12) 0.196(18) Uiso 1 1 d D . .
H22A H 0.1119 0.7408 0.8630 0.294 Uiso 1 1 calc R . .
H22B H 0.0655 0.7715 0.8940 0.294 Uiso 1 1 calc R . .
H22C H 0.1131 0.7116 0.9078 0.294 Uiso 1 1 calc R . .
C222 C 0.2185(19) 0.785(2) 0.8647(11) 0.23(2) Uiso 1 1 d D . .
H22D H 0.2029 0.7707 0.8420 0.348 Uiso 1 1 calc R . .
H22E H 0.2578 0.7592 0.8749 0.348 Uiso 1 1 calc R . .
H22F H 0.2294 0.8255 0.8571 0.348 Uiso 1 1 calc R . .
C223 C 0.1719(18) 0.8035(19) 0.9322(9) 0.192(18) Uiso 1 1 d D . .
H223 H 0.1428 0.7960 0.9536 0.230 Uiso 1 1 calc R . .
N221 N 0.1626(13) 0.7850(13) 0.8973(8) 0.144(10) Uiso 1 1 d D . .
O221 O 0.2227(14) 0.8321(13) 0.9347(8) 0.184(11) Uiso 1 1 d D . .
C231 C 0.3108(18) 0.6645(17) 0.7690(13) 0.199(19) Uiso 1 1 d D . .
H23A H 0.3469 0.6530 0.7515 0.299 Uiso 1 1 calc R . .
H23B H 0.3284 0.6655 0.7948 0.299 Uiso 1 1 calc R . .
H23C H 0.2888 0.7038 0.7586 0.299 Uiso 1 1 calc R . .
C232 C 0.273(2) 0.5712(17) 0.7449(12) 0.202(19) Uiso 1 1 d D . .
H23D H 0.3153 0.5738 0.7309 0.303 Uiso 1 1 calc R . .
H23E H 0.2374 0.5774 0.7261 0.303 Uiso 1 1 calc R . .
H23F H 0.2741 0.5320 0.7605 0.303 Uiso 1 1 calc R . .
C233 C 0.2068(15) 0.6293(14) 0.7954(10) 0.144(13) Uiso 1 1 d D . .
H233 H 0.1996 0.6616 0.8097 0.173 Uiso 1 1 calc R . .
N231 N 0.2622(14) 0.6203(14) 0.7724(10) 0.188(14) Uiso 1 1 d D . .
O231 O 0.1651(13) 0.5915(13) 0.7965(9) 0.186(11) Uiso 1 1 d D . .
C251 C 1.0973(17) -0.0128(14) 0.4738(12) 0.184(17) Uiso 1 1 d D . .
H25A H 1.0924 -0.0312 0.4507 0.276 Uiso 1 1 calc R . .
H25B H 1.0894 -0.0407 0.4972 0.276 Uiso 1 1 calc R . .
H25C H 1.1420 -0.0022 0.4744 0.276 Uiso 1 1 calc R . .
C252 C 0.9917(15) 0.0573(14) 0.4411(9) 0.140(12) Uiso 1 1 d D . .
H25D H 0.9997 0.0303 0.4218 0.210 Uiso 1 1 calc R . .
H25E H 0.9914 0.0982 0.4282 0.210 Uiso 1 1 calc R . .
H25F H 0.9490 0.0527 0.4539 0.210 Uiso 1 1 calc R . .
C253 C 1.0486(18) 0.0756(16) 0.5027(10) 0.189(18) Uiso 1 1 d D . .
H253 H 1.0808 0.0662 0.5224 0.227 Uiso 1 1 calc R . .
N251 N 1.0480(13) 0.0424(12) 0.4726(8) 0.150(10) Uiso 1 1 d D . .
O251 O 1.0026(16) 0.1204(14) 0.5023(9) 0.207(13) Uiso 1 1 d D . .
C271 C 1.451(3) 0.110(4) 0.6182(11) 0.42(6) Uiso 1 1 d D . .
H27A H 1.4941 0.1209 0.6234 0.631 Uiso 1 1 calc R . .
H27B H 1.4467 0.0705 0.6329 0.631 Uiso 1 1 calc R . .
H27C H 1.4162 0.1388 0.6263 0.631 Uiso 1 1 calc R . .
C272 C 1.507(2) 0.122(2) 0.5496(12) 0.21(2) Uiso 1 1 d D . .
H27D H 1.5416 0.1309 0.5661 0.310 Uiso 1 1 calc R . .
H27E H 1.4948 0.1567 0.5298 0.310 Uiso 1 1 calc R . .
H27F H 1.5241 0.0881 0.5368 0.310 Uiso 1 1 calc R . .
C273 C 1.390(4) 0.094(6) 0.5595(16) 0.86(17) Uiso 1 1 d D . .
H273 H 1.3608 0.0701 0.5741 1.027 Uiso 1 1 calc R . .
N271 N 1.4454(17) 0.1077(19) 0.5753(11) 0.213(16) Uiso 1 1 d D . .
O271 O 1.379(2) 0.1162(19) 0.5229(12) 0.261(17) Uiso 1 1 d D . .
C291 C 0.752(5) 0.029(2) 0.261(3) 0.76(14) Uiso 1 1 d D . .
H29A H 0.7859 0.0131 0.2438 1.136 Uiso 1 1 calc R . .
H29B H 0.7085 0.0250 0.2525 1.136 Uiso 1 1 calc R . .
H29C H 0.7591 0.0079 0.2877 1.136 Uiso 1 1 calc R . .
C292 C 0.805(3) 0.124(3) 0.2294(16) 0.34(4) Uiso 1 1 d D . .
H29D H 0.8316 0.0927 0.2176 0.516 Uiso 1 1 calc R . .
H29E H 0.8331 0.1465 0.2416 0.516 Uiso 1 1 calc R . .
H29F H 0.7780 0.1501 0.2094 0.516 Uiso 1 1 calc R . .
C293 C 0.7228(16) 0.1242(19) 0.2878(10) 0.153(14) Uiso 1 1 d D . .
H293 H 0.6951 0.1042 0.3062 0.183 Uiso 1 1 calc R . .
N291 N 0.758(2) 0.0943(19) 0.2613(13) 0.35(3) Uiso 1 1 d D . .
O291 O 0.727(4) 0.180(2) 0.288(2) 0.63(7) Uiso 1 1 d D . .
N101 N 0.7533(9) 0.0666(8) 0.5827(5) 0.065(5) Uiso 1 1 d . . .
N102 N 0.7099(8) 0.0290(8) 0.5182(5) 0.062(5) Uani 1 1 d . . .
N103 N 0.9184(11) 0.0554(9) 0.3361(5) 0.086(6) Uani 1 1 d . . .
N104 N 1.0379(10) 0.1010(9) 0.3358(6) 0.080(6) Uani 1 1 d . . .
N105 N 1.1512(11) 0.2061(10) 0.5125(7) 0.101(7) Uani 1 1 d . . .
N106 N 1.0721(10) 0.1915(9) 0.5797(6) 0.082(6) Uani 1 1 d . . .
O101 O 0.7713(7) 0.1091(6) 0.4568(4) 0.062(4) Uani 1 1 d . . .
O102 O 0.8409(7) 0.1199(7) 0.3912(4) 0.078(4) Uani 1 1 d . . .
O103 O 1.0087(7) 0.1885(6) 0.3884(4) 0.072(4) Uani 1 1 d . . .
O104 O 1.0511(9) 0.2273(8) 0.4517(5) 0.084(5) Uani 1 1 d . . .
O105 O 0.9409(8) 0.2073(8) 0.5490(4) 0.083(5) Uani 1 1 d . . .
O106 O 0.8256(8) 0.1622(7) 0.5472(4) 0.076(4) Uani 1 1 d . . .
O107 O 0.5733(7) -0.0262(7) 0.6610(5) 0.080(5) Uani 1 1 d . . .
O108 O 0.5349(8) -0.0655(8) 0.5993(5) 0.087(5) Uani 1 1 d . . .
O109 O 0.9745(13) -0.0055(11) 0.2041(7) 0.150(8) Uiso 1 1 d . . .
O110 O 1.0862(10) 0.0392(9) 0.2026(6) 0.120(6) Uiso 1 1 d . . .
O113 O 0.6599(10) 0.1901(7) 0.5210(5) 0.100(6) Uani 1 1 d . . .
O114 O 0.7411(9) 0.2244(7) 0.4846(4) 0.084(5) Uani 1 1 d . . .
O115 O 0.9002(11) 0.2132(8) 0.3087(6) 0.108(6) Uani 1 1 d . . .
O116 O 0.8755(9) 0.2387(7) 0.3683(5) 0.091(5) Uani 1 1 d . . .
O117 O 1.0290(13) 0.3302(9) 0.5158(7) 0.128(7) Uani 1 1 d . . .
O118 O 0.9462(8) 0.3060(9) 0.4831(5) 0.090(5) Uani 1 1 d . . .
O119 O 0.7003(8) 0.2303(8) 0.3836(5) 0.087(5) Uani 1 1 d . . .
O120 O 0.7399(10) 0.3076(7) 0.4008(5) 0.088(5) Uani 1 1 d . . .
O121 O 0.9815(12) 0.3474(9) 0.3776(7) 0.121(8) Uani 1 1 d . . .
O122 O 0.8790(9) 0.3601(9) 0.4014(5) 0.103(6) Uani 1 1 d . . .
O123 O 0.7987(11) 0.3262(10) 0.5428(7) 0.122(7) Uani 1 1 d . . .
O124 O 0.7920(9) 0.3470(8) 0.4762(6) 0.093(5) Uani 1 1 d . . .
O125 O 0.8835(7) 0.2116(6) 0.4558(4) 0.073(4) Uani 1 1 d . . .
O126 O 0.8074(15) 0.4955(18) 0.4303(8) 0.212(15) Uani 1 1 d . . .
O127 O 0.6624(13) 0.4453(12) 0.4195(10) 0.188(12) Uani 1 1 d . . .
O128 O 0.727(3) 0.4549(12) 0.3549(10) 0.32(3) Uani 1 1 d . . .
Cd8 Cd 0.74879(9) 0.12095(8) 0.51970(5) 0.0730(5) Uani 1 1 d . . .
Cd9 Cd 0.93702(10) 0.14057(8) 0.36189(6) 0.0844(6) Uani 1 1 d . . .
Cd10 Cd 1.03545(11) 0.22968(10) 0.51645(6) 0.0942(6) Uani 1 1 d . . .
Cd11 Cd 0.79326(9) 0.19945(7) 0.42052(5) 0.0707(5) Uani 1 1 d . . .
Cd12 Cd 0.95365(10) 0.26507(8) 0.41833(5) 0.0763(5) Uani 1 1 d . . .
Cd13 Cd 0.85003(10) 0.25033(8) 0.50932(5) 0.0777(5) Uani 1 1 d . . .
Cd14 Cd 0.77206(14) 0.39639(10) 0.41478(7) 0.1175(8) Uani 1 1 d . . .

loop_
_atom_site_aniso_label
_atom_site_aniso_U_11
_atom_site_aniso_U_22
_atom_site_aniso_U_33
_atom_site_aniso_U_23
_atom_site_aniso_U_13
_atom_site_aniso_U_12
C2 0.043(12) 0.036(11) 0.061(13) 0.007(10) -0.003(10) -0.008(9)
C3 0.048(14) 0.044(12) 0.079(16) 0.003(11) 0.010(12) -0.008(10)
C4 0.049(14) 0.066(13) 0.029(11) -0.003(9) -0.009(9) -0.027(11)
C5 0.031(11) 0.057(12) 0.052(13) -0.005(10) -0.003(9) 0.005(9)
C6 0.068(14) 0.045(11) 0.025(10) -0.003(9) -0.006(9) -0.002(9)
C8 0.032(10) 0.020(8) 0.045(11) 0.012(7) -0.003(8) -0.023(7)
C10 0.034(11) 0.039(10) 0.051(12) 0.015(9) -0.004(9) -0.008(8)
C13 0.010(9) 0.037(9) 0.048(12) 0.006(9) 0.006(8) 0.000(7)
C19 0.057(14) 0.069(14) 0.054(13) -0.007(11) 0.010(11) -0.017(11)
C20 0.035(12) 0.051(12) 0.063(14) -0.004(10) 0.012(10) 0.002(9)
C21 0.026(11) 0.064(12) 0.034(11) 0.014(9) 0.000(8) 0.012(9)
C23 0.013(11) 0.041(11) 0.093(16) 0.034(10) 0.023(10) 0.018(8)
C24 0.029(13) 0.040(11) 0.081(15) 0.006(10) 0.034(11) 0.002(8)
C25 0.072(15) 0.042(11) 0.020(10) 0.008(8) 0.024(9) 0.004(10)
C26 0.021(11) 0.067(13) 0.041(11) -0.006(10) 0.008(9) -0.017(9)
C27 0.040(12) 0.068(13) 0.030(11) 0.012(9) 0.002(9) -0.017(10)
C28 0.020(12) 0.043(11) 0.099(17) -0.029(11) 0.013(10) -0.017(9)
C29 0.072(15) 0.054(13) 0.029(11) -0.011(9) 0.004(10) 0.004(12)
C30 0.071(19) 0.090(19) 0.082(18) 0.002(14) -0.019(14) -0.031(14)
C31 0.09(2) 0.048(14) 0.13(2) -0.012(14) -0.031(16) -0.027(14)
C32 0.037(14) 0.12(2) 0.068(16) -0.027(14) -0.021(11) 0.017(14)
C33 0.035(14) 0.090(17) 0.076(16) -0.025(13) -0.006(11) -0.019(12)
C34 0.064(15) 0.030(11) 0.060(13) -0.006(9) 0.016(11) -0.008(10)
C35 0.048(14) 0.070(16) 0.058(15) 0.030(12) -0.010(11) -0.011(12)
C36 0.076(16) 0.067(15) 0.023(11) 0.020(10) 0.022(10) 0.053(13)
C37 0.051(13) 0.042(11) 0.054(13) 0.011(10) -0.011(10) -0.024(9)
C38 0.025(11) 0.055(12) 0.070(14) -0.015(11) 0.011(9) 0.012(9)
C41 0.014(10) 0.078(14) 0.049(12) 0.047(11) 0.012(9) -0.004(9)
C43 0.075(16) 0.057(13) 0.066(15) -0.027(11) -0.008(12) -0.011(11)
C44 0.067(18) 0.064(16) 0.14(3) -0.044(16) -0.018(17) 0.025(13)
C45 0.10(3) 0.21(4) 0.16(3) -0.05(3) -0.03(2) 0.07(3)
C46 0.19(4) 0.34(7) 0.13(3) -0.13(4) -0.03(3) 0.17(4)
C47 0.15(4) 0.12(3) 0.59(12) -0.05(5) -0.25(6) -0.01(3)
C48 0.062(15) 0.055(13) 0.11(2) -0.047(13) -0.012(13) -0.009(11)
C49 0.09(2) 0.085(19) 0.11(2) -0.048(17) -0.020(18) -0.015(15)
C50 0.17(3) 0.042(15) 0.21(4) -0.01(2) 0.02(3) -0.042(17)
C51 0.16(3) 0.11(3) 0.18(4) -0.08(3) -0.01(3) 0.00(2)
C52 0.17(4) 0.14(3) 0.18(4) -0.08(3) -0.09(3) 0.03(3)
C58 0.026(12) 0.062(14) 0.12(2) -0.010(13) -0.001(12) 0.005(10)
C59 0.08(2) 0.071(18) 0.17(3) -0.05(2) -0.01(2) 0.036(15)
C60 0.07(2) 0.13(3) 0.30(5) 0.00(3) 0.06(3) 0.029(19)
C61 0.19(4) 0.058(18) 0.18(4) 0.06(2) 0.06(3) 0.07(2)
C62 0.11(3) 0.10(2) 0.23(4) -0.08(3) 0.00(3) 0.039(19)
C68 0.064(15) 0.048(12) 0.091(17) 0.005(11) -0.027(13) -0.026(11)
C69 0.062(19) 0.13(3) 0.12(2) -0.02(2) -0.045(17) 0.000(18)
C70 0.13(3) 0.23(5) 0.25(6) -0.12(5) -0.10(4) 0.05(3)
C71 0.15(3) 0.21(4) 0.31(6) 0.16(4) -0.13(4) -0.12(3)
C72 0.07(2) 0.16(3) 0.23(4) -0.07(3) -0.09(2) 0.04(2)
C75 0.027(12) 0.082(15) 0.075(16) 0.033(12) -0.010(11) -0.016(11)
C76 0.052(16) 0.13(2) 0.12(2) 0.073(19) 0.011(15) 0.013(15)
C77 0.036(13) 0.087(16) 0.060(15) 0.016(12) -0.011(11) 0.000(11)
C81 0.029(12) 0.089(17) 0.093(18) 0.005(14) -0.008(11) -0.036(12)
C82 0.22(4) 0.12(2) 0.056(17) -0.001(16) 0.07(2) -0.03(2)
C83 0.063(15) 0.064(13) 0.047(13) -0.004(10) 0.018(11) -0.024(11)
C85 0.024(14) 0.19(3) 0.10(2) 0.01(2) 0.024(14) 0.014(16)
C86 0.10(2) 0.17(3) 0.068(19) 0.063(19) -0.022(16) -0.03(2)
N4 0.013(8) 0.059(10) 0.050(10) 0.024(8) -0.012(7) -0.009(7)
N5 0.056(12) 0.044(10) 0.058(11) 0.008(8) -0.005(9) 0.008(9)
N6 0.035(10) 0.063(12) 0.051(10) 0.006(9) 0.018(8) 0.025(8)
O1 0.054(8) 0.024(6) 0.050(8) 0.008(6) -0.012(6) 0.005(5)
O3 0.059(9) 0.063(8) 0.046(8) 0.019(6) -0.020(7) -0.025(7)
O4 0.050(8) 0.061(8) 0.039(8) 0.010(6) 0.004(6) -0.023(6)
O5 0.028(7) 0.060(8) 0.040(7) 0.012(6) 0.002(6) -0.005(6)
O6 0.032(7) 0.056(7) 0.058(8) -0.016(6) 0.001(6) -0.024(6)
O7 0.059(9) 0.052(8) 0.074(10) -0.021(7) -0.014(8) 0.016(7)
O8 0.043(8) 0.059(8) 0.086(11) -0.028(8) -0.035(7) -0.005(6)
O10 0.032(8) 0.047(8) 0.110(12) -0.005(8) -0.010(7) 0.016(6)
O12 0.077(12) 0.078(11) 0.130(15) -0.017(10) -0.072(11) 0.009(9)
O13 0.058(9) 0.059(8) 0.059(9) 0.021(7) -0.016(7) -0.017(7)
O14 0.035(7) 0.039(7) 0.064(9) 0.012(6) -0.006(6) 0.014(5)
O15 0.055(9) 0.071(9) 0.046(8) 0.027(7) -0.012(7) 0.000(7)
O16 0.041(9) 0.057(8) 0.058(9) 0.007(6) -0.008(7) -0.003(6)
O17 0.058(10) 0.098(11) 0.068(10) 0.010(8) 0.017(8) -0.008(9)
O18 0.045(8) 0.063(8) 0.048(9) 0.012(7) -0.010(7) -0.003(6)
O19 0.056(10) 0.087(10) 0.052(9) 0.013(8) -0.007(8) 0.006(8)
O20 0.018(8) 0.099(11) 0.073(10) -0.013(8) 0.015(7) -0.019(7)
O21 0.046(8) 0.057(8) 0.085(11) 0.024(7) -0.020(7) -0.017(6)
O22 0.044(8) 0.060(8) 0.068(10) 0.004(7) -0.011(7) -0.004(7)
O23 0.100(13) 0.079(11) 0.083(12) -0.003(9) 0.018(10) -0.007(9)
O24 0.073(10) 0.031(8) 0.100(12) -0.002(8) 0.008(8) -0.011(7)
O25 0.041(8) 0.060(8) 0.056(8) 0.002(6) 0.004(6) -0.003(6)
O27 0.104(14) 0.122(14) 0.036(9) 0.037(9) -0.005(8) -0.017(11)
O28 0.069(11) 0.107(13) 0.065(11) 0.029(10) 0.010(9) -0.008(9)
Cd1 0.0274(8) 0.0504(8) 0.0493(9) 0.0054(6) -0.0042(6) -0.0004(6)
Cd2 0.0446(9) 0.0464(8) 0.0511(9) 0.0101(7) 0.0005(7) 0.0028(6)
Cd3 0.0414(9) 0.0550(9) 0.0519(9) 0.0013(7) 0.0012(7) -0.0021(7)
Cd4 0.0301(8) 0.0491(8) 0.0447(8) 0.0165(6) 0.0017(6) -0.0026(6)
Cd5 0.0430(9) 0.0555(9) 0.0477(9) 0.0124(7) 0.0014(7) -0.0022(7)
Cd6 0.0346(8) 0.0552(8) 0.0440(9) 0.0128(6) 0.0017(6) -0.0033(6)
Cd7 0.0535(10) 0.0868(12) 0.0593(11) 0.0191(9) 0.0083(8) -0.0073(8)
O26 0.068(10) 0.094(11) 0.077(11) 0.030(9) 0.014(9) 0.010(8)
C101 0.084(17) 0.092(17) 0.049(15) 0.016(12) -0.022(13) -0.035(14)
C102 0.097(19) 0.12(2) 0.040(14) 0.029(13) 0.015(13) -0.038(16)
C103 0.056(15) 0.104(18) 0.066(17) 0.014(14) -0.011(13) -0.031(13)
C104 0.057(15) 0.115(19) 0.061(17) 0.008(14) 0.022(13) -0.039(14)
C105 0.085(18) 0.101(18) 0.057(16) 0.008(13) -0.016(14) -0.031(15)
C107 0.100(19) 0.048(13) 0.09(2) 0.009(14) 0.026(16) -0.034(13)
C108 0.11(2) 0.057(14) 0.048(15) 0.015(13) -0.043(14) -0.004(13)
C109 0.12(2) 0.066(15) 0.062(16) 0.010(13) 0.029(15) -0.048(14)
C110 0.12(2) 0.090(18) 0.08(2) 0.014(14) 0.001(17) -0.069(17)
C111 0.058(14) 0.063(14) 0.060(15) -0.008(11) -0.005(12) -0.020(11)
C112 0.081(17) 0.079(16) 0.050(14) 0.036(12) -0.015(12) -0.040(13)
C113 0.12(2) 0.074(18) 0.043(14) 0.044(13) 0.015(14) 0.003(15)
C114 0.072(16) 0.092(18) 0.053(15) -0.030(13) -0.007(13) -0.001(14)
C121 0.10(2) 0.077(16) 0.10(2) -0.014(14) 0.058(17) -0.052(16)
C123 0.10(2) 0.094(19) 0.10(2) 0.004(17) 0.040(18) -0.036(16)
C124 0.076(19) 0.094(19) 0.08(2) 0.013(16) -0.003(16) -0.039(16)
C125 0.056(17) 0.057(14) 0.12(2) 0.004(14) 0.028(15) -0.031(12)
C126 0.10(2) 0.10(2) 0.09(2) 0.044(17) 0.047(19) -0.050(18)
C135 0.072(19) 0.10(2) 0.09(2) 0.020(16) 0.021(15) -0.024(15)
C136 0.09(2) 0.072(15) 0.053(15) 0.048(12) -0.008(14) 0.010(13)
C137 0.09(2) 0.13(2) 0.057(16) 0.014(15) 0.006(13) -0.040(17)
C138 0.066(16) 0.112(19) 0.048(14) 0.000(13) -0.007(12) -0.046(14)
C139 0.11(2) 0.061(14) 0.052(15) -0.010(12) -0.021(14) -0.013(13)
C140 0.099(19) 0.107(19) 0.025(13) 0.020(12) 0.007(13) -0.044(15)
C141 0.12(2) 0.099(18) 0.027(13) -0.003(13) 0.046(14) -0.052(17)
C143 0.09(2) 0.19(3) 0.051(17) -0.031(18) 0.029(14) -0.06(2)
C144 0.12(3) 0.11(2) 0.09(2) 0.012(18) 0.050(18) -0.05(2)
C145 0.37(7) 0.32(7) 0.11(3) -0.11(4) 0.12(4) -0.24(6)
C146 0.09(2) 0.17(3) 0.057(16) -0.016(17) 0.014(14) -0.09(2)
C147 0.13(3) 0.17(3) 0.14(3) 0.06(3) 0.07(2) 0.01(3)
C148 0.11(2) 0.12(2) 0.054(17) 0.033(15) -0.035(16) -0.049(18)
C149 0.11(2) 0.16(3) 0.09(2) 0.05(2) -0.034(19) -0.11(2)
C150 0.09(2) 0.22(4) 0.13(3) 0.03(3) 0.00(2) 0.02(3)
C151 0.13(3) 0.14(2) 0.09(2) 0.026(19) -0.035(18) -0.08(2)
C152 0.10(2) 0.25(4) 0.12(3) 0.00(3) 0.00(2) -0.12(3)
C173 0.09(2) 0.058(16) 0.14(3) 0.008(17) 0.01(2) -0.031(16)
C174 0.10(2) 0.11(2) 0.16(3) 0.03(2) 0.04(2) 0.010(19)
C175 0.20(4) 0.21(4) 0.025(18) 0.03(2) 0.00(2) -0.11(3)
C176 0.33(5) 0.10(2) 0.014(13) 0.014(14) -0.03(2) -0.03(3)
C177 0.14(3) 0.13(3) 0.08(2) 0.013(18) -0.03(2) -0.11(3)
C178 0.22(4) 0.07(2) 0.25(5) -0.01(2) -0.06(4) -0.09(2)
C179 0.13(3) 0.11(2) 0.056(17) 0.019(16) 0.030(17) -0.07(2)
C180 0.15(3) 0.081(19) 0.12(3) 0.006(18) -0.06(2) 0.032(19)
C181 0.18(4) 0.09(2) 0.09(2) -0.010(18) 0.04(3) -0.05(3)
C182 0.20(4) 0.10(3) 0.22(4) 0.11(3) 0.06(3) 0.01(2)
C183 0.14(3) 0.13(3) 0.08(2) 0.04(2) -0.01(2) -0.06(2)
C184 0.25(5) 0.11(3) 0.19(5) 0.00(3) 0.05(4) 0.06(3)
N102 0.066(12) 0.066(12) 0.048(11) 0.030(9) -0.009(9) -0.032(9)
N103 0.113(16) 0.095(14) 0.052(12) 0.010(10) 0.043(11) -0.047(13)
N104 0.069(14) 0.109(16) 0.076(14) -0.005(11) 0.017(11) -0.073(12)
N105 0.109(17) 0.102(16) 0.095(17) -0.004(13) 0.029(14) -0.045(13)
N106 0.078(14) 0.099(15) 0.077(15) -0.018(12) 0.000(11) -0.032(12)
O101 0.091(11) 0.047(8) 0.048(9) 0.008(7) 0.028(7) -0.031(7)
O102 0.075(11) 0.103(12) 0.053(9) 0.006(8) 0.019(8) -0.030(9)
O103 0.068(11) 0.081(10) 0.069(10) 0.000(8) 0.009(8) -0.031(8)
O104 0.087(13) 0.092(12) 0.076(12) -0.003(9) 0.006(10) -0.034(10)
O105 0.088(12) 0.106(12) 0.054(10) -0.005(9) 0.014(8) -0.016(9)
O106 0.103(12) 0.090(11) 0.041(9) 0.011(8) 0.009(9) -0.057(9)
O107 0.075(11) 0.094(11) 0.062(11) 0.016(9) 0.022(9) -0.010(8)
O108 0.086(12) 0.121(13) 0.053(10) 0.025(9) 0.003(9) -0.057(10)
O113 0.161(17) 0.073(11) 0.063(11) 0.026(9) -0.005(11) -0.037(11)
O114 0.100(14) 0.103(13) 0.054(10) 0.000(8) 0.010(9) -0.051(10)
O115 0.168(19) 0.082(12) 0.073(14) -0.009(10) 0.020(13) -0.020(12)
O116 0.130(15) 0.090(12) 0.062(12) -0.013(9) 0.012(10) -0.047(10)
O117 0.14(2) 0.116(16) 0.135(19) -0.018(14) -0.009(16) -0.044(14)
O118 0.081(12) 0.133(15) 0.062(11) 0.000(10) 0.011(9) -0.057(11)
O119 0.104(13) 0.082(12) 0.081(12) -0.008(9) -0.010(9) -0.035(10)
O120 0.140(16) 0.075(11) 0.059(11) -0.005(8) -0.001(10) -0.051(11)
O121 0.131(18) 0.084(14) 0.134(18) 0.026(12) 0.058(15) -0.020(12)
O122 0.101(14) 0.152(17) 0.065(12) -0.002(11) 0.006(10) -0.065(13)
O123 0.135(18) 0.124(17) 0.116(18) -0.032(15) 0.004(14) -0.037(14)
O124 0.118(15) 0.092(12) 0.064(12) 0.023(10) -0.021(11) -0.027(10)
O125 0.082(10) 0.085(10) 0.055(9) 0.009(8) 0.002(8) -0.049(8)
O126 0.18(3) 0.36(5) 0.13(2) -0.07(3) -0.016(19) -0.09(3)
O127 0.16(2) 0.14(2) 0.29(4) -0.11(2) 0.01(2) -0.049(17)
O128 0.69(8) 0.13(2) 0.19(3) 0.02(2) -0.20(4) -0.21(4)
Cd8 0.0918(13) 0.0786(11) 0.0482(10) 0.0092(8) 0.0030(9) -0.0322(10)
Cd9 0.0937(14) 0.0758(12) 0.0893(14) -0.0116(10) 0.0213(11) -0.0376(10)
Cd10 0.0974(15) 0.1113(15) 0.0733(13) 0.0090(11) 0.0092(11) -0.0404(12)
Cd11 0.0867(13) 0.0684(10) 0.0563(11) 0.0075(8) 0.0074(9) -0.0286(9)
Cd12 0.1000(14) 0.0669(11) 0.0633(11) 0.0048(8) 0.0126(10) -0.0362(10)
Cd13 0.0975(14) 0.0774(11) 0.0592(11) 0.0033(9) 0.0033(10) -0.0318(10)
Cd14 0.152(2) 0.0932(15) 0.1078(18) -0.0061(13) 0.0041(15) -0.0285(14)

loop_
_atom_type_symbol
_atom_type_description
_atom_type_scat_dispersion_real
_atom_type_scat_dispersion_imag
_atom_type_scat_source
C C 0.0033 0.0016 'International Tables Vol C Tables 4.2.6.8 and 6.1.1.4'
H H 0.0000 0.0000 'International Tables Vol C Tables 4.2.6.8 and 6.1.1.4'
N N 0.0061 0.0033 'International Tables Vol C Tables 4.2.6.8 and 6.1.1.4'
O O 0.0106 0.0060 'International Tables Vol C Tables 4.2.6.8 and 6.1.1.4'
Cd Cd -0.8075 1.2024 'International Tables Vol C Tables 4.2.6.8 and 6.1.1.4'

loop_
_geom_angle_atom_site_label_1
_geom_angle_atom_site_label_2
_geom_angle_atom_site_label_3
_geom_angle
_geom_angle_site_symmetry_1
_geom_angle_site_symmetry_3
_geom_angle_publ_flag
C6 C1 C2 122.9(16) . . ?
C6 C1 N1 119.8(14) . . ?
C2 C1 N1 117.2(15) . . ?
C3 C2 C1 117.6(18) . . ?
C3 C2 H2 121.2 . . ?
C1 C2 H2 121.2 . . ?
C2 C3 O7 125.2(18) . . ?
C2 C3 C4 121.5(18) . . ?
O7 C3 C4 113.4(18) . . ?
O8 C4 C3 116.8(17) . . ?
O8 C4 C5 124.8(16) . . ?
C3 C4 C5 118.3(17) . . ?
C6 C5 C4 119.9(17) . . ?
C6 C5 H5 120.0 . . ?
C4 C5 H5 120.0 . . ?
C1 C6 C5 119.8(17) . . ?
C1 C6 N2 116.1(14) . . ?
C5 C6 N2 124.1(16) . . ?
N2 C7 C8 126.8(15) . . ?
N2 C7 H7 116.6 . . ?
C8 C7 H7 116.6 . . ?
C9 C8 C7 120.6(16) . . ?
C9 C8 C13 117.5(15) . . ?
C7 C8 C13 121.1(14) . . ?
C10 C9 C8 124.0(17) . . ?
C10 C9 H9 118.0 . . ?
C8 C9 H9 118.0 . . ?
C9 C10 C11 120.3(16) . . ?
C9 C10 H10 119.8 . . ?
C11 C10 H10 119.8 . . ?
C12 C11 C10 120.4(15) . . ?
C12 C11 C14 123.4(15) . . ?
C10 C11 C14 116.1(15) . . ?
O2 C12 C11 127.0(14) . . ?
O2 C12 C13 112.9(13) . . ?
C11 C12 C13 120.1(15) . . ?
O1 C13 C8 125.3(13) . . ?
O1 C13 C12 117.5(14) . . ?
C8 C13 C12 117.1(14) . . ?
N3 C14 C11 126.0(16) . . ?
N3 C14 H14 117.0 . . ?
C11 C14 H14 117.0 . . ?
C20 C15 C16 124.2(16) . . ?
C20 C15 N3 116.4(14) . . ?
C16 C15 N3 119.4(12) . . ?
C15 C16 C17 114.1(15) . . ?
C15 C16 H16 122.9 . . ?
C17 C16 H16 122.9 . . ?
C18 C17 O9 114.2(16) . . ?
C18 C17 C16 122.8(17) . . ?
O9 C17 C16 123.0(15) . . ?
C19 C18 C17 121.7(19) . . ?
C19 C18 O10 122.9(17) . . ?
C17 C18 O10 115.3(17) . . ?
C18 C19 C20 117.3(19) . . ?
C18 C19 H19 121.4 . . ?
C20 C19 H19 121.4 . . ?
C15 C20 N4 120.1(15) . . ?
C15 C20 C19 119.9(18) . . ?
N4 C20 C19 119.9(16) . . ?
N4 C21 C22 127.9(15) . . ?
N4 C21 H21 116.1 . . ?
C22 C21 H21 116.1 . . ?
C23 C22 C21 122.8(17) . . ?
C23 C22 C27 116.7(16) . . ?
C21 C22 C27 120.3(15) . . ?
C24 C23 C22 125.7(16) . . ?
C24 C23 H23 117.1 . . ?
C22 C23 H23 117.1 . . ?
C23 C24 C25 124.0(17) . . ?
C23 C24 H24 118.0 . . ?
C25 C24 H24 118.0 . . ?
C24 C25 C28 120.1(17) . . ?
C24 C25 C26 113.7(18) . . ?
C28 C25 C26 124.3(16) . . ?
O4 C26 C25 120.5(14) . . ?
O4 C26 C27 117.0(13) . . ?
C25 C26 C27 122.5(17) . . ?
O3 C27 C22 125.1(15) . . ?
O3 C27 C26 117.6(14) . . ?
C22 C27 C26 117.2(15) . . ?
N5 C28 C25 126.1(14) . . ?
N5 C28 H28 116.9 . . ?
C25 C28 H28 116.9 . . ?
C30 C29 C34 121(2) . . ?
C30 C29 N5 126.4(18) . . ?
C34 C29 N5 112.8(16) . . ?
C31 C30 C29 118(2) . . ?
C31 C30 H30 120.8 . . ?
C29 C30 H30 120.8 . . ?
C30 C31 C32 125(2) . . ?
C30 C31 O11 122(2) . . ?
C32 C31 O11 113(2) . . ?
O12 C32 C31 119(2) . . ?
O12 C32 C33 125(2) . . ?
C31 C32 C33 117(2) . . ?
C32 C33 C34 120(2) . . ?
C32 C33 H33 119.9 . . ?
C34 C33 H33 119.9 . . ?
C29 C34 N6 120.6(18) . . ?
C29 C34 C33 119.1(18) . . ?
N6 C34 C33 120.2(16) . . ?
N6 C35 C36 131.4(18) . . ?
N6 C35 H35 114.3 . . ?
C36 C35 H35 114.3 . . ?
C35 C36 C37 122(2) . . ?
C35 C36 C41 127.4(17) . . ?
C37 C36 C41 110(2) . . ?
C38 C37 C36 124.8(19) . . ?
C38 C37 H37 117.6 . . ?
C36 C37 H37 117.6 . . ?
C37 C38 C39 124.1(16) . . ?
C37 C38 H38 118.0 . . ?
C39 C38 H38 118.0 . . ?
C42 C39 C38 119.8(15) . . ?
C42 C39 C40 122.8(14) . . ?
C38 C39 C40 116.5(14) . . ?
O6 C40 C39 124.8(14) . . ?
O6 C40 C41 116.0(13) . . ?
C39 C40 C41 118.8(14) . . ?
O5 C41 C40 118.7(13) . . ?
O5 C41 C36 115.9(17) . . ?
C40 C41 C36 125.3(17) . . ?
N1 C42 C39 126.3(14) . . ?
N1 C42 H42 116.8 . . ?
C39 C42 H42 116.8 . . ?
O7 C43 C44 112.2(16) . . ?
O7 C43 H43A 109.2 . . ?
C44 C43 H43A 109.2 . . ?
O7 C43 H43B 109.2 . . ?
C44 C43 H43B 109.2 . . ?
H43A C43 H43B 107.9 . . ?
C45 C44 C47 115(3) . . ?
C45 C44 C46 109(3) . . ?
C47 C44 C46 110(3) . . ?
C45 C44 C43 111(2) . . ?
C47 C44 C43 106(3) . . ?
C46 C44 C43 106(2) . . ?
C44 C45 H45A 109.5 . . ?
C44 C45 H45B 109.5 . . ?
H45A C45 H45B 109.5 . . ?
C44 C45 H45C 109.5 . . ?
H45A C45 H45C 109.5 . . ?
H45B C45 H45C 109.5 . . ?
C44 C46 H46A 109.5 . . ?
C44 C46 H46B 109.5 . . ?
H46A C46 H46B 109.5 . . ?
C44 C46 H46C 109.5 . . ?
H46A C46 H46C 109.5 . . ?
H46B C46 H46C 109.5 . . ?
C44 C47 H47A 109.5 . . ?
C44 C47 H47B 109.5 . . ?
H47A C47 H47B 109.5 . . ?
C44 C47 H47C 109.5 . . ?
H47A C47 H47C 109.5 . . ?
H47B C47 H47C 109.5 . . ?
O8 C48 C49 107.2(16) . . ?
O8 C48 H48A 110.3 . . ?
C49 C48 H48A 110.3 . . ?
O8 C48 H48B 110.3 . . ?
C49 C48 H48B 110.3 . . ?
H48A C48 H48B 108.5 . . ?
C50 C49 C51 113(3) . . ?
C50 C49 C48 113(2) . . ?
C51 C49 C48 107(2) . . ?
C50 C49 C52 114(3) . . ?
C51 C49 C52 103(3) . . ?
C48 C49 C52 106(2) . . ?
C49 C50 H50A 109.5 . . ?
C49 C50 H50B 109.5 . . ?
H50A C50 H50B 109.5 . . ?
C49 C50 H50C 109.5 . . ?
H50A C50 H50C 109.5 . . ?
H50B C50 H50C 109.5 . . ?
C49 C51 H51A 109.5 . . ?
C49 C51 H51B 109.5 . . ?
H51A C51 H51B 109.5 . . ?
C49 C51 H51C 109.5 . . ?
H51A C51 H51C 109.5 . . ?
H51B C51 H51C 109.5 . . ?
C49 C52 H52A 109.5 . . ?
C49 C52 H52B 109.5 . . ?
H52A C52 H52B 109.5 . . ?
C49 C52 H52C 109.5 . . ?
H52A C52 H52C 109.5 . . ?
H52B C52 H52C 109.5 . . ?
C17 O9 C53 118.5(13) . . ?
O9 C53 C54 107.5(12) . . ?
O9 C53 H53A 110.2 . . ?
C54 C53 H53A 110.2 . . ?
O9 C53 H53B 110.2 . . ?
C54 C53 H53B 110.2 . . ?
H53A C53 H53B 108.5 . . ?
C56 C54 C57 111.0(15) . . ?
C56 C54 C55 110.8(15) . . ?
C57 C54 C55 110.8(15) . . ?
C56 C54 C53 108.0(14) . . ?
C57 C54 C53 108.9(14) . . ?
C55 C54 C53 107.3(14) . . ?
C54 C55 H55A 109.5 . . ?
C54 C55 H55B 109.5 . . ?
H55A C55 H55B 109.5 . . ?
C54 C55 H55C 109.5 . . ?
H55A C55 H55C 109.5 . . ?
H55B C55 H55C 109.5 . . ?
C54 C56 H56A 109.5 . . ?
C54 C56 H56B 109.5 . . ?
H56A C56 H56B 109.5 . . ?
C54 C56 H56C 109.5 . . ?
H56A C56 H56C 109.5 . . ?
H56B C56 H56C 109.5 . . ?
C54 C57 H57A 109.5 . . ?
C54 C57 H57B 109.5 . . ?
H57A C57 H57B 109.5 . . ?
C54 C57 H57C 109.5 . . ?
H57A C57 H57C 109.5 . . ?
H57B C57 H57C 109.5 . . ?
O10 C58 C59 107.3(18) . . ?
O10 C58 H58A 110.3 . . ?
C59 C58 H58A 110.3 . . ?
O10 C58 H58B 110.3 . . ?
C59 C58 H58B 110.3 . . ?
H58A C58 H58B 108.5 . . ?
C61 C59 C62 122(3) . . ?
C61 C59 C60 109(3) . . ?
C62 C59 C60 104(3) . . ?
C61 C59 C58 113(2) . . ?
C62 C59 C58 103(2) . . ?
C60 C59 C58 104(2) . . ?
C59 C60 H60A 109.5 . . ?
C59 C60 H60B 109.5 . . ?
H60A C60 H60B 109.5 . . ?
C59 C60 H60C 109.5 . . ?
H60A C60 H60C 109.5 . . ?
H60B C60 H60C 109.5 . . ?
C59 C61 H61A 109.5 . . ?
C59 C61 H61B 109.5 . . ?
H61A C61 H61B 109.5 . . ?
C59 C61 H61C 109.5 . . ?
H61A C61 H61C 109.5 . . ?
H61B C61 H61C 109.5 . . ?
C59 C62 H62A 109.5 . . ?
C59 C62 H62B 109.5 . . ?
H62A C62 H62B 109.5 . . ?
C59 C62 H62C 109.5 . . ?
H62A C62 H62C 109.5 . . ?
H62B C62 H62C 109.5 . . ?
O11 C63 C64 111.7(19) . . ?
O11 C63 H63A 109.3 . . ?
C64 C63 H63A 109.3 . . ?
O11 C63 H63B 109.3 . . ?
C64 C63 H63B 109.3 . . ?
H63A C63 H63B 107.9 . . ?
C66 C64 C65 111(2) . . ?
C66 C64 C67 111(2) . . ?
C65 C64 C67 113(2) . . ?
C66 C64 C63 107.8(19) . . ?
C65 C64 C63 107.0(18) . . ?
C67 C64 C63 106.9(19) . . ?
C64 C65 H65A 109.5 . . ?
C64 C65 H65B 109.5 . . ?
H65A C65 H65B 109.5 . . ?
C64 C65 H65C 109.5 . . ?
H65A C65 H65C 109.5 . . ?
H65B C65 H65C 109.5 . . ?
C64 C66 H66A 109.5 . . ?
C64 C66 H66B 109.5 . . ?
H66A C66 H66B 109.5 . . ?
C64 C66 H66C 109.5 . . ?
H66A C66 H66C 109.5 . . ?
H66B C66 H66C 109.5 . . ?
C64 C67 H67A 109.5 . . ?
C64 C67 H67B 109.5 . . ?
H67A C67 H67B 109.5 . . ?
C64 C67 H67C 109.5 . . ?
H67A C67 H67C 109.5 . . ?
H67B C67 H67C 109.5 . . ?
O12 C68 C69 111.3(17) . . ?
O12 C68 H68A 109.4 . . ?
C69 C68 H68A 109.4 . . ?
O12 C68 H68B 109.4 . . ?
C69 C68 H68B 109.4 . . ?
H68A C68 H68B 108.0 . . ?
C71 C69 C72 113(3) . . ?
C71 C69 C68 110(3) . . ?
C72 C69 C68 109(2) . . ?
C71 C69 C70 112(4) . . ?
C72 C69 C70 106(3) . . ?
C68 C69 C70 106(2) . . ?
C69 C70 H70A 109.5 . . ?
C69 C70 H70B 109.5 . . ?
H70A C70 H70B 109.5 . . ?
C69 C70 H70C 109.5 . . ?
H70A C70 H70C 109.5 . . ?
H70B C70 H70C 109.5 . . ?
C69 C71 H71A 109.5 . . ?
C69 C71 H71B 109.5 . . ?
H71A C71 H71B 109.5 . . ?
C69 C71 H71C 109.5 . . ?
H71A C71 H71C 109.5 . . ?
H71B C71 H71C 109.5 . . ?
C69 C72 H72A 109.5 . . ?
C69 C72 H72B 109.5 . . ?
H72A C72 H72B 109.5 . . ?
C69 C72 H72C 109.5 . . ?
H72A C72 H72C 109.5 . . ?
H72B C72 H72C 109.5 . . ?
O14 C73 O13 126.0(16) . . ?
O14 C73 C74 115.7(17) . . ?
O13 C73 C74 118.3(16) . . ?
O14 C73 Cd1 66.8(8) . . ?
O13 C73 Cd1 59.3(8) . . ?
C74 C73 Cd1 176.9(14) . . ?
C73 C74 H74A 109.5 . . ?
C73 C74 H74B 109.5 . . ?
H74A C74 H74B 109.5 . . ?
C73 C74 H74C 109.5 . . ?
H74A C74 H74C 109.5 . . ?
H74B C74 H74C 109.5 . . ?
O15 C75 O16 122.1(16) . . ?
O15 C75 C76 123.9(19) . . ?
O16 C75 C76 114.0(17) . . ?
O15 C75 Cd2 58.1(8) . . ?
O16 C75 Cd2 64.0(8) . . ?
C76 C75 Cd2 177(2) . . ?
C75 C76 H76A 109.5 . . ?
C75 C76 H76B 109.5 . . ?
H76A C76 H76B 109.5 . . ?
C75 C76 H76C 109.5 . . ?
H76A C76 H76C 109.5 . . ?
H76B C76 H76C 109.5 . . ?
O17 C77 O18 122.9(17) . . ?
O17 C77 C78 116.6(19) . . ?
O18 C77 C78 119.4(19) . . ?
O17 C77 Cd3 57.3(8) . . ?
O18 C77 Cd3 65.8(9) . . ?
C78 C77 Cd3 170.9(15) . . ?
C77 C78 H78A 109.5 . . ?
C77 C78 H78B 109.5 . . ?
H78A C78 H78B 109.5 . . ?
C77 C78 H78C 109.5 . . ?
H78A C78 H78C 109.5 . . ?
H78B C78 H78C 109.5 . . ?
O22 C79 O21 123.3(19) . . ?
O22 C79 C80 125(2) . . ?
O21 C79 C80 112(2) . . ?
O22 C79 Cd4 64.7(10) . . ?
O21 C79 Cd4 58.7(9) . . ?
C80 C79 Cd4 170.6(19) . . ?
C79 C80 H80A 109.5 . . ?
C79 C80 H80B 109.5 . . ?
H80A C80 H80B 109.5 . . ?
C79 C80 H80C 109.5 . . ?
H80A C80 H80C 109.5 . . ?
H80B C80 H80C 109.5 . . ?
O24 C81 O23 123.2(19) . . ?
O24 C81 C82 129(2) . . ?
O23 C81 C82 108(2) . . ?
O24 C81 Cd5 65.5(10) . . ?
O23 C81 Cd5 57.7(9) . . ?
C82 C81 Cd5 164.6(17) . . ?
C81 C82 H82A 109.5 . . ?
C81 C82 H82B 109.5 . . ?
H82A C82 H82B 109.5 . . ?
C81 C82 H82C 109.5 . . ?
H82A C82 H82C 109.5 . . ?
H82B C82 H82C 109.5 . . ?
O19 C83 O20 120.3(16) . . ?
O19 C83 C84 117(2) . . ?
O20 C83 C84 122.4(18) . . ?
O19 C83 Cd6 56.1(8) . . ?
O20 C83 Cd6 64.2(8) . . ?
C84 C83 Cd6 173.3(18) . . ?
C83 C84 H84A 109.5 . . ?
C83 C84 H84B 109.5 . . ?
H84A C84 H84B 109.5 . . ?
C83 C84 H84C 109.5 . . ?
H84A C84 H84C 109.5 . . ?
H84B C84 H84C 109.5 . . ?
O28 C85 O27 119(2) . . ?
O28 C85 C86 124(3) . . ?
O27 C85 C86 117(2) . . ?
O28 C85 Cd7 59.1(13) . . ?
O27 C85 Cd7 60.5(12) . . ?
C86 C85 Cd7 177(2) . . ?
C85 C86 H86A 109.5 . . ?
C85 C86 H86B 109.5 . . ?
H86A C86 H86B 109.5 . . ?
C85 C86 H86C 109.5 . . ?
H86A C86 H86C 109.5 . . ?
H86B C86 H86C 109.5 . . ?
C42 N1 C1 122.2(10) . . ?
C42 N1 Cd1 129.8(7) . . ?
C1 N1 Cd1 107.9(7) . . ?
C7 N2 C6 120.3(10) . . ?
C7 N2 Cd1 129.3(8) . . ?
C6 N2 Cd1 110.4(7) . . ?
C14 N3 C15 122.9(11) . . ?
C14 N3 Cd2 129.9(9) . . ?
C15 N3 Cd2 107.0(6) . . ?
C21 N4 C20 120.4(11) . . ?
C21 N4 Cd2 131.3(8) . . ?
C20 N4 Cd2 108.1(7) . . ?
C28 N5 C29 115.5(11) . . ?
C28 N5 Cd3 131.6(8) . . ?
C29 N5 Cd3 112.5(7) . . ?
C35 N6 C34 122.0(12) . . ?
C35 N6 Cd3 125.6(10) . . ?
C34 N6 Cd3 111.0(8) . . ?
C13 O1 Cd1 125.5(6) . . ?
C13 O1 Cd4 118.5(7) . . ?
Cd1 O1 Cd4 107.2 . . ?
C12 O2 Cd2 128.1(7) . . ?
C12 O2 Cd4 119.9(7) . . ?
Cd2 O2 Cd4 109.2 . . ?
C27 O3 Cd2 131.3(8) . . ?
C27 O3 Cd5 116.1(8) . . ?
Cd2 O3 Cd5 111.9 . . ?
C26 O4 Cd3 133.8(7) . . ?
C26 O4 Cd5 113.1(7) . . ?
Cd3 O4 Cd5 112.6 . . ?
C41 O5 Cd3 132.2(8) . . ?
C41 O5 Cd6 113.0(8) . . ?
Cd3 O5 Cd6 112.5 . . ?
C40 O6 Cd6 120.1(7) . . ?
C40 O6 Cd1 124.5(7) . . ?
Cd6 O6 Cd1 107.2 . . ?
C43 O7 C3 114.7(12) . . ?
C4 O8 C48 118.3(11) . . ?
C18 O10 C58 117.7(12) . . ?
C63 O11 C31 117.1(15) . . ?
C32 O12 C68 116.3(14) . . ?
C73 O13 Cd1 93.7(9) . . ?
C73 O14 Cd1 86.6(9) . . ?
C73 O14 Cd6 135.4(9) . . ?
Cd1 O14 Cd6 95.2 . . ?
C73 O14 Cd4 129.7(9) . . ?
Cd1 O14 Cd4 93.1 . . ?
Cd6 O14 Cd4 94.8 . . ?
C75 O15 Cd2 95.6(10) . . ?
C75 O16 Cd2 86.8(9) . . ?
C75 O16 Cd5 129.9(10) . . ?
Cd2 O16 Cd5 97.9 . . ?
C75 O16 Cd4 137.4(10) . . ?
Cd2 O16 Cd4 95.2 . . ?
Cd5 O16 Cd4 92.1 . . ?
C77 O17 Cd3 95.4(10) . . ?
C77 O18 Cd3 86.5(10) . . ?
C77 O18 Cd5 129.1(9) . . ?
Cd3 O18 Cd5 96.2 . . ?
C77 O18 Cd6 139.0(10) . . ?
Cd3 O18 Cd6 97.4 . . ?
Cd5 O18 Cd6 91.2 . . ?
C83 O19 Cd6 96.7(10) . . ?
C83 O20 Cd7 138.0(9) . . ?
C83 O20 Cd6 87.7(8) . . ?
Cd7 O20 Cd6 134.0 . . ?
C79 O21 Cd4 92.7(10) . . ?
C79 O22 Cd7 134.4(12) . . ?
C79 O22 Cd4 89.5(12) . . ?
Cd7 O22 Cd4 135.9 . . ?
C81 O23 Cd5 93.1(11) . . ?
C81 O24 Cd7 131.4(10) . . ?
C81 O24 Cd5 88.3(11) . . ?
Cd7 O24 Cd5 140.1 . . ?
Cd4 O25 Cd5 112.4 . . ?
Cd4 O25 Cd6 112.7 . . ?
Cd5 O25 Cd6 109.5 . . ?
C85 O27 Cd7 90.2(13) . . ?
C85 O28 Cd7 93.4(16) . . ?
O1 Cd1 O6 130.3 . . ?
O1 Cd1 O13 96.2 . . ?
O6 Cd1 O13 97.1 . . ?
O1 Cd1 N2 77.6 . . ?
O6 Cd1 N2 146.4 . . ?
O13 Cd1 N2 97.8 . . ?
O1 Cd1 N1 147.4 . . ?
O6 Cd1 N1 76.7 . . ?
O13 Cd1 N1 98.0 . . ?
N2 Cd1 N1 71.4 . . ?
O1 Cd1 O14 75.9 . . ?
O6 Cd1 O14 74.3 . . ?
O13 Cd1 O14 53.6 . . ?
N2 Cd1 O14 137.7 . . ?
N1 Cd1 O14 135.3 . . ?
O1 Cd1 O201 77.3(3) . . ?
O6 Cd1 O201 74.1(3) . . ?
O13 Cd1 O201 160.0(3) . . ?
N2 Cd1 O201 99.2(3) . . ?
N1 Cd1 O201 97.4(3) . . ?
O14 Cd1 O201 106.3(3) . . ?
O1 Cd1 C73 84.9(4) . . ?
O6 Cd1 C73 85.9(4) . . ?
O13 Cd1 C73 27.0(4) . . ?
N2 Cd1 C73 119.0(4) . . ?
N1 Cd1 C73 119.1(4) . . ?
O14 Cd1 C73 26.6(4) . . ?
O201 Cd1 C73 133.0(5) . . ?
O3 Cd2 O2 116.8 . . ?
O3 Cd2 N4 78.8 . . ?
O2 Cd2 N4 143.3 . . ?
O3 Cd2 O15 101.0 . . ?
O2 Cd2 O15 107.9 . . ?
N4 Cd2 O15 100.5 . . ?
O3 Cd2 N3 142.8 . . ?
O2 Cd2 N3 78.0 . . ?
N4 Cd2 N3 71.9 . . ?
O15 Cd2 N3 106.5 . . ?
O3 Cd2 O16 75.0 . . ?
O2 Cd2 O16 77.5 . . ?
N4 Cd2 O16 138.9 . . ?
O15 Cd2 O16 55.5 . . ?
N3 Cd2 O16 141.9 . . ?
O3 Cd2 C75 89.0(4) . . ?
O2 Cd2 C75 93.3(5) . . ?
N4 Cd2 C75 121.2(5) . . ?
O15 Cd2 C75 26.3(5) . . ?
N3 Cd2 C75 125.8(4) . . ?
O16 Cd2 C75 29.2(4) . . ?
O4 Cd3 O5 113.4 . . ?
O4 Cd3 O17 104.6 . . ?
O5 Cd3 O17 104.9 . . ?
O4 Cd3 N6 142.6 . . ?
O5 Cd3 N6 80.1 . . ?
O17 Cd3 N6 105.0 . . ?
O4 Cd3 N5 79.1 . . ?
O5 Cd3 N5 142.1 . . ?
O17 Cd3 N5 106.0 . . ?
N6 Cd3 N5 71.1 . . ?
O4 Cd3 O18 76.5 . . ?
O5 Cd3 O18 74.3 . . ?
O17 Cd3 O18 54.9 . . ?
N6 Cd3 O18 140.2 . . ?
N5 Cd3 O18 142.8 . . ?
O4 Cd3 C77 89.9(4) . . ?
O5 Cd3 C77 90.5(5) . . ?
O17 Cd3 C77 27.3(5) . . ?
N6 Cd3 C77 126.0(4) . . ?
N5 Cd3 C77 126.3(5) . . ?
O18 Cd3 C77 27.7(5) . . ?
O25 Cd4 O1 100.7 . . ?
O25 Cd4 O21 154.7 . . ?
O1 Cd4 O21 99.0 . . ?
O25 Cd4 O2 99.3 . . ?
O1 Cd4 O2 69.8 . . ?
O21 Cd4 O2 102.2 . . ?
O25 Cd4 O22 100.4 . . ?
O1 Cd4 O22 138.5 . . ?
O21 Cd4 O22 54.4 . . ?
O2 Cd4 O22 139.9 . . ?
O25 Cd4 O14 74.9 . . ?
O1 Cd4 O14 73.4 . . ?
O21 Cd4 O14 96.0 . . ?
O2 Cd4 O14 141.0 . . ?
O22 Cd4 O14 78.2 . . ?
O25 Cd4 O16 76.0 . . ?
O1 Cd4 O16 141.5 . . ?
O21 Cd4 O16 97.9 . . ?
O2 Cd4 O16 72.9 . . ?
O22 Cd4 O16 78.5 . . ?
O14 Cd4 O16 138.4 . . ?
O25 Cd4 C79 126.1(5) . . ?
O1 Cd4 C79 121.1(5) . . ?
O21 Cd4 C79 28.6(5) . . ?
O2 Cd4 C79 124.9(5) . . ?
O22 Cd4 C79 25.8(5) . . ?
O14 Cd4 C79 85.5(5) . . ?
O16 Cd4 C79 88.3(5) . . ?
O25 Cd5 O23 151.5 . . ?
O25 Cd5 O3 94.8 . . ?
O23 Cd5 O3 108.7 . . ?
O25 Cd5 O4 96.9 . . ?
O23 Cd5 O4 105.5 . . ?
O3 Cd5 O4 71.8 . . ?
O25 Cd5 O24 96.2 . . ?
O23 Cd5 O24 55.3 . . ?
O3 Cd5 O24 143.8 . . ?
O4 Cd5 O24 140.2 . . ?
O25 Cd5 O16 77.5 . . ?
O23 Cd5 O16 94.4 . . ?
O3 Cd5 O16 71.6 . . ?
O4 Cd5 O16 142.3 . . ?
O24 Cd5 O16 77.3 . . ?
O25 Cd5 O18 79.4 . . ?
O23 Cd5 O18 90.8 . . ?
O3 Cd5 O18 142.2 . . ?
O4 Cd5 O18 71.8 . . ?
O24 Cd5 O18 74.0 . . ?
O16 Cd5 O18 140.6 . . ?
O25 Cd5 C81 122.3(5) . . ?
O23 Cd5 C81 29.2(5) . . ?
O3 Cd5 C81 130.3(5) . . ?
O4 Cd5 C81 127.0(4) . . ?
O24 Cd5 C81 26.1(5) . . ?
O16 Cd5 C81 84.6(4) . . ?
O18 Cd5 C81 81.3(4) . . ?
O25 Cd6 O19 154.9 . . ?
O25 Cd6 O6 99.1 . . ?
O19 Cd6 O6 104.5 . . ?
O25 Cd6 O5 98.5 . . ?
O19 Cd6 O5 97.4 . . ?
O6 Cd6 O5 70.4 . . ?
O25 Cd6 O20 100.5 . . ?
O19 Cd6 O20 55.3 . . ?
O6 Cd6 O20 140.6 . . ?
O5 Cd6 O20 138.6 . . ?
O25 Cd6 O14 74.9 . . ?
O19 Cd6 O14 103.6 . . ?
O6 Cd6 O14 73.4 . . ?
O5 Cd6 O14 141.7 . . ?
O20 Cd6 O14 79.1 . . ?
O25 Cd6 O18 78.6 . . ?
O19 Cd6 O18 88.3 . . ?
O6 Cd6 O18 140.7 . . ?
O5 Cd6 O18 71.2 . . ?
O20 Cd6 O18 76.9 . . ?
O14 Cd6 O18 140.1 . . ?
O25 Cd6 C83 128.3(5) . . ?
O19 Cd6 C83 27.2(5) . . ?
O6 Cd6 C83 125.1(5) . . ?
O5 Cd6 C83 119.3(5) . . ?
O20 Cd6 C83 28.1(5) . . ?
O14 Cd6 C83 91.9(4) . . ?
O18 Cd6 C83 81.7(4) . . ?
O24 Cd7 O22 85.6 . . ?
O24 Cd7 O20 82.3 . . ?
O22 Cd7 O20 88.3 . . ?
O24 Cd7 O28 171.5 . . ?
O22 Cd7 O28 102.8 . . ?
O20 Cd7 O28 98.6 . . ?
O24 Cd7 O26 90.7(4) . . ?
O22 Cd7 O26 92.5(4) . . ?
O20 Cd7 O26 172.9(4) . . ?
O28 Cd7 O26 88.1(4) . . ?
O24 Cd7 O27 114.8 . . ?
O22 Cd7 O27 159.4 . . ?
O20 Cd7 O27 96.9 . . ?
O28 Cd7 O27 56.8 . . ?
O26 Cd7 O27 84.8(4) . . ?
O24 Cd7 C85 144.1(8) . . ?
O22 Cd7 C85 130.2(8) . . ?
O20 Cd7 C85 99.7(5) . . ?
O28 Cd7 C85 27.5(8) . . ?
O26 Cd7 C85 85.1(6) . . ?
O27 Cd7 C85 29.3(8) . . ?
N201 C201 H20A 109.5 . . ?
N201 C201 H20B 109.5 . . ?
H20A C201 H20B 109.5 . . ?
N201 C201 H20C 109.5 . . ?
H20A C201 H20C 109.5 . . ?
H20B C201 H20C 109.5 . . ?
N201 C202 H20D 109.5 . . ?
N201 C202 H20E 109.5 . . ?
H20D C202 H20E 109.5 . . ?
N201 C202 H20F 109.5 . . ?
H20D C202 H20F 109.5 . . ?
H20E C202 H20F 109.5 . . ?
O201 C203 N201 123.4(16) . . ?
O201 C203 H203 118.3 . . ?
N201 C203 H203 118.3 . . ?
C203 N201 C201 116.5(14) . . ?
C203 N201 C202 126.8(14) . . ?
C201 N201 C202 116.5(14) . . ?
C203 O201 Cd1 115.6(12) . . ?
N260 C261 H26A 109.5 . . ?
N260 C261 H26B 109.5 . . ?
H26A C261 H26B 109.5 . . ?
N260 C261 H26C 109.5 . . ?
H26A C261 H26C 109.5 . . ?
H26B C261 H26C 109.5 . . ?
N260 C262 H26D 109.5 . . ?
N260 C262 H26E 109.5 . . ?
H26D C262 H26E 109.5 . . ?
N260 C262 H26F 109.5 . . ?
H26D C262 H26F 109.5 . . ?
H26E C262 H26F 109.5 . . ?
N260 C263 O26 116(5) . . ?
N260 C263 H263 121.9 . . ?
O26 C263 H263 121.9 . . ?
C263 N260 C261 122(6) . . ?
C263 N260 C262 119(5) . . ?
C261 N260 C262 119(6) . . ?
C266 O26 C263 39(3) . . ?
C266 O26 Cd7 124.0(19) . . ?
C263 O26 Cd7 120(3) . . ?
N264 C264 H26G 109.5 . . ?
N264 C264 H26H 109.5 . . ?
H26G C264 H26H 109.5 . . ?
N264 C264 H26I 109.5 . . ?
H26G C264 H26I 109.5 . . ?
H26H C264 H26I 109.5 . . ?
N264 C265 H26J 109.5 . . ?
N264 C265 H26K 109.5 . . ?
H26J C265 H26K 109.5 . . ?
N264 C265 H26L 109.5 . . ?
H26J C265 H26L 109.5 . . ?
H26K C265 H26L 109.5 . . ?
O26 C266 N264 131(3) . . ?
O26 C266 H266 114.3 . . ?
N264 C266 H266 114.3 . . ?
C266 N264 C264 122(2) . . ?
C266 N264 C265 121(2) . . ?
C264 N264 C265 116.9(19) . . ?
N241 C241 H24A 109.5 . . ?
N241 C241 H24B 109.5 . . ?
H24A C241 H24B 109.5 . . ?
N241 C241 H24C 109.5 . . ?
H24A C241 H24C 109.5 . . ?
H24B C241 H24C 109.5 . . ?
N241 C242 H24D 109.5 . . ?
N241 C242 H24E 109.5 . . ?
H24D C242 H24E 109.5 . . ?
N241 C242 H24F 109.5 . . ?
H24D C242 H24F 109.5 . . ?
H24E C242 H24F 109.5 . . ?
O241 C243 N241 116(2) . . ?
O241 C243 H243 122.2 . . ?
N241 C243 H243 122.2 . . ?
C243 N241 C241 122.4(19) . . ?
C243 N241 C242 122.0(18) . . ?
C241 N241 C242 115.2(18) . . ?
C106 C101 C102 121(2) . . ?
C106 C101 N101 118(2) . . ?
C102 C101 N101 121(2) . . ?
C101 C102 C103 118(2) . . ?
C101 C102 H102 121.0 . . ?
C103 C102 H102 121.0 . . ?
O107 C103 C102 124(2) . . ?
O107 C103 C104 116.2(19) . . ?
C102 C103 C104 120(2) . . ?
C105 C104 O108 129(2) . . ?
C105 C104 C103 118(2) . . ?
O108 C104 C103 112.6(18) . . ?
C104 C105 C106 122(2) . . ?
C104 C105 H105 119.1 . . ?
C106 C105 H105 119.1 . . ?
C101 C106 C105 121(2) . . ?
C101 C106 N102 117(2) . . ?
C105 C106 N102 122(2) . . ?
N102 C107 C108 128(2) . . ?
N102 C107 H107 115.8 . . ?
C108 C107 H107 115.8 . . ?
C109 C108 C107 119(2) . . ?
C109 C108 C113 116(2) . . ?
C107 C108 C113 125(2) . . ?
C110 C109 C108 126(2) . . ?
C110 C109 H109 116.9 . . ?
C108 C109 H109 116.9 . . ?
C109 C110 C111 121(2) . . ?
C109 C110 H110 119.3 . . ?
C111 C110 H110 119.3 . . ?
C114 C111 C110 124(2) . . ?
C114 C111 C112 120.8(18) . . ?
C110 C111 C112 114(2) . . ?
O102 C112 C113 118(2) . . ?
O102 C112 C111 122.2(19) . . ?
C113 C112 C111 118.6(19) . . ?
O101 C113 C108 124(2) . . ?
O101 C113 C112 112(2) . . ?
C108 C113 C112 123(3) . . ?
N103 C114 C111 129(2) . . ?
N103 C114 H114 115.5 . . ?
C111 C114 H114 115.5 . . ?
C116 C115 C120 120.0 . . ?
C116 C115 N103 123.4(14) . . ?
C120 C115 N103 116.5(14) . . ?
C117 C116 C115 120.0 . . ?
C117 C116 H116 120.0 . . ?
C115 C116 H116 120.0 . . ?
C118 C117 C116 120.0 . . ?
C118 C117 O109 116.9(16) . . ?
C116 C117 O109 123.1(16) . . ?
C117 C118 C119 120.0 . . ?
C117 C118 O110 112.0(16) . . ?
C119 C118 O110 127.9(16) . . ?
C118 C119 C120 120.0 . . ?
C118 C119 H119 120.0 . . ?
C120 C119 H119 120.0 . . ?
C119 C120 C115 120.0 . . ?
C119 C120 N104 120.6(13) . . ?
C115 C120 N104 119.3(13) . . ?
N104 C121 C122 127(2) . . ?
N104 C121 H121 116.5 . . ?
C122 C121 H121 116.4 . . ?
C121 C122 C123 120(3) . . ?
C121 C122 C127 124(3) . . ?
C123 C122 C127 115(2) . . ?
C124 C123 C122 126(3) . . ?
C124 C123 H123 116.9 . . ?
C122 C123 H123 116.9 . . ?
C123 C124 C125 123(3) . . ?
C123 C124 H124 118.4 . . ?
C125 C124 H124 118.4 . . ?
C128 C125 C124 124(3) . . ?
C128 C125 C126 121(3) . . ?
C124 C125 C126 114(3) . . ?
O104 C126 C125 125(3) . . ?
O104 C126 C127 113(3) . . ?
C125 C126 C127 122(3) . . ?
O103 C127 C122 123(2) . . ?
O103 C127 C126 118(2) . . ?
C122 C127 C126 119(3) . . ?
N105 C128 C125 127(3) . . ?
N105 C128 H128 116.4 . . ?
C125 C128 H128 116.4 . . ?
C130 C129 C134 120.0 . . ?
C130 C129 N105 121.5(17) . . ?
C134 C129 N105 118.2(17) . . ?
C131 C130 C129 120.0 . . ?
C131 C130 H130 120.0 . . ?
C129 C130 H130 120.0 . . ?
C130 C131 C132 120.0 . . ?
C130 C131 O111 125(3) . . ?
C132 C131 O111 115(3) . . ?
C131 C132 C133 120.0 . . ?
C131 C132 O112 123(2) . . ?
C133 C132 O112 117(2) . . ?
C134 C133 C132 120.0 . . ?
C134 C133 H133 120.0 . . ?
C132 C133 H133 120.0 . . ?
C133 C134 C129 120.0 . . ?
C133 C134 N106 122.4(17) . . ?
C129 C134 N106 117.6(17) . . ?
N106 C135 C136 123(2) . . ?
N106 C135 H135 118.3 . . ?
C136 C135 H135 118.3 . . ?
C141 C136 C137 117(2) . . ?
C141 C136 C135 126(2) . . ?
C137 C136 C135 117(2) . . ?
C138 C137 C136 122(2) . . ?
C138 C137 H137 119.0 . . ?
C136 C137 H137 119.0 . . ?
C137 C138 C139 121(2) . . ?
C137 C138 H138 119.4 . . ?
C139 C138 H138 119.5 . . ?
C140 C139 C142 127(2) . . ?
C140 C139 C138 119(2) . . ?
C142 C139 C138 114(2) . . ?
C139 C140 O106 123(2) . . ?
C139 C140 C141 120(2) . . ?
O106 C140 C141 116.5(18) . . ?
O105 C141 C136 122(2) . . ?
O105 C141 C140 117(2) . . ?
C136 C141 C140 121(2) . . ?
N101 C142 C139 125(2) . . ?
N101 C142 H142 117.5 . . ?
C139 C142 H142 117.5 . . ?
O107 C143 C144 109(2) . . ?
O107 C143 H14A 109.9 . . ?
C144 C143 H14A 109.9 . . ?
O107 C143 H14B 110.0 . . ?
C144 C143 H14B 110.0 . . ?
H14A C143 H14B 108.3 . . ?
C146 C144 C145 115(3) . . ?
C146 C144 C143 114(3) . . ?
C145 C144 C143 110(3) . . ?
C146 C144 C147 113(3) . . ?
C145 C144 C147 99(4) . . ?
C143 C144 C147 106(2) . . ?
C144 C145 H14C 109.5 . . ?
C144 C145 H14D 109.5 . . ?
H14C C145 H14D 109.5 . . ?
C144 C145 H14E 109.4 . . ?
H14C C145 H14E 109.5 . . ?
H14D C145 H14E 109.5 . . ?
C144 C146 H14F 109.5 . . ?
C144 C146 H14G 109.5 . . ?
H14F C146 H14G 109.5 . . ?
C144 C146 H14H 109.5 . . ?
H14F C146 H14H 109.5 . . ?
H14G C146 H14H 109.5 . . ?
C144 C147 H14I 109.5 . . ?
C144 C147 H14J 109.5 . . ?
H14I C147 H14J 109.5 . . ?
C144 C147 H14K 109.5 . . ?
H14I C147 H14K 109.5 . . ?
H14J C147 H14K 109.5 . . ?
O108 C148 C149 109(2) . . ?
O108 C148 H14L 109.9 . . ?
C149 C148 H14L 109.9 . . ?
O108 C148 H14M 110.0 . . ?
C149 C148 H14M 110.0 . . ?
H14L C148 H14M 108.3 . . ?
C148 C149 C151 112(2) . . ?
C148 C149 C152 107(2) . . ?
C151 C149 C152 107(3) . . ?
C148 C149 C150 108(3) . . ?
C151 C149 C150 116(3) . . ?
C152 C149 C150 106(3) . . ?
C149 C150 H15A 109.5 . . ?
C149 C150 H15B 109.5 . . ?
H15A C150 H15B 109.5 . . ?
C149 C150 H15C 109.4 . . ?
H15A C150 H15C 109.5 . . ?
H15B C150 H15C 109.5 . . ?
C149 C151 H15D 109.5 . . ?
C149 C151 H15E 109.5 . . ?
H15D C151 H15E 109.5 . . ?
C149 C151 H15F 109.5 . . ?
H15D C151 H15F 109.5 . . ?
H15E C151 H15F 109.5 . . ?
C149 C152 H15G 109.4 . . ?
C149 C152 H15H 109.5 . . ?
H15G C152 H15H 109.5 . . ?
C149 C152 H15I 109.5 . . ?
H15G C152 H15I 109.5 . . ?
H15H C152 H15I 109.5 . . ?
O109 C153 C154 112(2) . . ?
O109 C153 H15J 109.2 . . ?
C154 C153 H15J 109.2 . . ?
O109 C153 H15K 109.2 . . ?
C154 C153 H15K 109.2 . . ?
H15J C153 H15K 107.9 . . ?
C156 C154 C157 110.8(12) . . ?
C156 C154 C155 111.4(12) . . ?
C157 C154 C155 111.4(12) . . ?
C156 C154 C153 105.0(18) . . ?
C157 C154 C153 109.1(19) . . ?
C155 C154 C153 109.0(18) . . ?
C154 C155 H15L 109.5 . . ?
C154 C155 H15M 109.5 . . ?
H15L C155 H15M 109.5 . . ?
C154 C155 H15N 109.4 . . ?
H15L C155 H15N 109.5 . . ?
H15M C155 H15N 109.5 . . ?
C154 C156 H15O 109.4 . . ?
C154 C156 H15P 109.4 . . ?
H15O C156 H15P 109.5 . . ?
C154 C156 H15Q 109.6 . . ?
H15O C156 H15Q 109.5 . . ?
H15P C156 H15Q 109.5 . . ?
C154 C157 H15R 109.4 . . ?
C154 C157 H15S 109.5 . . ?
H15R C157 H15S 109.5 . . ?
C154 C157 H15T 109.5 . . ?
H15R C157 H15T 109.5 . . ?
H15S C157 H15T 109.5 . . ?
O110 C158 C159 106(2) . . ?
O110 C158 H15U 110.5 . . ?
C159 C158 H15U 110.5 . . ?
O110 C158 H15V 110.5 . . ?
C159 C158 H15V 110.6 . . ?
H15U C158 H15V 108.7 . . ?
C160 C159 C162 116(4) . . ?
C160 C159 C161 112(3) . . ?
C162 C159 C161 107(4) . . ?
C160 C159 C158 111(3) . . ?
C162 C159 C158 105(3) . . ?
C161 C159 C158 105(3) . . ?
C159 C160 H16A 109.5 . . ?
C159 C160 H16B 109.4 . . ?
H16A C160 H16B 109.5 . . ?
C159 C160 H16C 109.5 . . ?
H16A C160 H16C 109.5 . . ?
H16B C160 H16C 109.5 . . ?
C159 C161 H16D 109.4 . . ?
C159 C161 H16E 109.5 . . ?
H16D C161 H16E 109.5 . . ?
C159 C161 H16F 109.5 . . ?
H16D C161 H16F 109.5 . . ?
H16E C161 H16F 109.5 . . ?
C159 C162 H16G 109.5 . . ?
C159 C162 H16H 109.5 . . ?
H16G C162 H16H 109.5 . . ?
C159 C162 H16I 109.5 . . ?
H16G C162 H16I 109.5 . . ?
H16H C162 H16I 109.5 . . ?
C131 O111 C163 115(4) . . ?
O111 C163 C164 113(2) . . ?
O111 C163 H16J 109.0 . . ?
C164 C163 H16J 109.1 . . ?
O111 C163 H16K 109.0 . . ?
C164 C163 H16K 109.0 . . ?
H16J C163 H16K 107.8 . . ?
C167 C164 C166 110(2) . . ?
C167 C164 C165 112(2) . . ?
C166 C164 C165 111(2) . . ?
C167 C164 C163 110(2) . . ?
C166 C164 C163 106(2) . . ?
C165 C164 C163 108(2) . . ?
C164 C165 H16L 109.5 . . ?
C164 C165 H16M 109.5 . . ?
H16L C165 H16M 109.5 . . ?
C164 C165 H16N 109.5 . . ?
H16L C165 H16N 109.5 . . ?
H16M C165 H16N 109.5 . . ?
C164 C166 H16O 109.4 . . ?
C164 C166 H16P 109.5 . . ?
H16O C166 H16P 109.5 . . ?
C164 C166 H16Q 109.4 . . ?
H16O C166 H16Q 109.5 . . ?
H16P C166 H16Q 109.5 . . ?
C164 C167 H16R 109.4 . . ?
C164 C167 H16S 109.5 . . ?
H16R C167 H16S 109.5 . . ?
C164 C167 H16T 109.5 . . ?
H16R C167 H16T 109.5 . . ?
H16S C167 H16T 109.5 . . ?
C132 O112 C168 117(5) . . ?
O112 C168 C169 118(3) . . ?
O112 C168 H16U 107.6 . . ?
C169 C168 H16U 107.7 . . ?
O112 C168 H16V 107.8 . . ?
C169 C168 H16V 107.7 . . ?
H16U C168 H16V 107.1 . . ?
C171 C169 C170 112(2) . . ?
C171 C169 C172 107(2) . . ?
C170 C169 C172 110(2) . . ?
C171 C169 C168 108(2) . . ?
C170 C169 C168 110(2) . . ?
C172 C169 C168 111(2) . . ?
C169 C170 H17A 109.4 . . ?
C169 C170 H17B 109.6 . . ?
H17A C170 H17B 109.5 . . ?
C169 C170 H17C 109.4 . . ?
H17A C170 H17C 109.5 . . ?
H17B C170 H17C 109.5 . . ?
C169 C171 H17D 109.5 . . ?
C169 C171 H17E 109.4 . . ?
H17D C171 H17E 109.5 . . ?
C169 C171 H17F 109.5 . . ?
H17D C171 H17F 109.5 . . ?
H17E C171 H17F 109.5 . . ?
C169 C172 H17G 109.5 . . ?
C169 C172 H17H 109.6 . . ?
H17G C172 H17H 109.5 . . ?
C169 C172 H17I 109.3 . . ?
H17G C172 H17I 109.5 . . ?
H17H C172 H17I 109.5 . . ?
O113 C173 O114 115(2) . . ?
O113 C173 C174 121(3) . . ?
O114 C173 C174 123(2) . . ?
O113 C173 Cd8 52.4(14) . . ?
O114 C173 Cd8 62.6(13) . . ?
C174 C173 Cd8 171(2) . . ?
C173 C174 H17J 109.5 . . ?
C173 C174 H17K 109.5 . . ?
H17J C174 H17K 109.5 . . ?
C173 C174 H17L 109.5 . . ?
H17J C174 H17L 109.5 . . ?
H17K C174 H17L 109.5 . . ?
O116 C175 O115 121(4) . . ?
O116 C175 C176 120(4) . . ?
O115 C175 C176 119(2) . . ?
O116 C175 Cd9 63(2) . . ?
O115 C175 Cd9 58(2) . . ?
C176 C175 Cd9 177(2) . . ?
C175 C176 H17M 109.5 . . ?
C175 C176 H17N 109.5 . . ?
H17M C176 H17N 109.5 . . ?
C175 C176 H17O 109.4 . . ?
H17M C176 H17O 109.5 . . ?
H17N C176 H17O 109.5 . . ?
O118 C177 O117 122(3) . . ?
O118 C177 C178 118(3) . . ?
O117 C177 C178 121(3) . . ?
O118 C177 Cd10 66.2(19) . . ?
O117 C177 Cd10 55.5(17) . . ?
C178 C177 Cd10 176(2) . . ?
C177 C178 H17P 109.5 . . ?
C177 C178 H17Q 109.5 . . ?
H17P C178 H17Q 109.5 . . ?
C177 C178 H17R 109.4 . . ?
H17P C178 H17R 109.5 . . ?
H17Q C178 H17R 109.5 . . ?
O120 C179 O119 123(3) . . ?
O120 C179 C180 120(3) . . ?
O119 C179 C180 115(3) . . ?
O120 C179 Cd11 68.3(17) . . ?
O119 C179 Cd11 55.4(14) . . ?
C180 C179 Cd11 170(2) . . ?
C179 C180 H18A 109.5 . . ?
C179 C180 H18B 109.5 . . ?
H18A C180 H18B 109.5 . . ?
C179 C180 H18C 109.4 . . ?
H18A C180 H18C 109.5 . . ?
H18B C180 H18C 109.5 . . ?
O122 C181 O121 126(3) . . ?
O122 C181 C182 121(4) . . ?
O121 C181 C182 113(3) . . ?
O122 C181 Cd12 67.2(18) . . ?
O121 C181 Cd12 58.5(16) . . ?
C182 C181 Cd12 171(3) . . ?
C181 C182 H18D 109.5 . . ?
C181 C182 H18E 109.5 . . ?
H18D C182 H18E 109.5 . . ?
C181 C182 H18F 109.4 . . ?
H18D C182 H18F 109.5 . . ?
H18E C182 H18F 109.5 . . ?
O124 C183 O123 124(4) . . ?
O124 C183 C184 126(3) . . ?
O123 C183 C184 111(3) . . ?
O124 C183 Cd13 65.0(19) . . ?
O123 C183 Cd13 58.5(18) . . ?
C184 C183 Cd13 168(3) . . ?
C183 C184 H18G 109.5 . . ?
C183 C184 H18H 109.4 . . ?
H18G C184 H18H 109.5 . . ?
C183 C184 H18I 109.5 . . ?
H18G C184 H18I 109.5 . . ?
H18H C184 H18I 109.5 . . ?
N211 C211 H21A 109.5 . . ?
N211 C211 H21B 109.4 . . ?
H21A C211 H21B 109.5 . . ?
N211 C211 H21C 109.5 . . ?
H21A C211 H21C 109.5 . . ?
H21B C211 H21C 109.5 . . ?
N211 C212 H21D 109.5 . . ?
N211 C212 H21E 109.5 . . ?
H21D C212 H21E 109.5 . . ?
N211 C212 H21F 109.4 . . ?
H21D C212 H21F 109.5 . . ?
H21E C212 H21F 109.5 . . ?
O211 C213 N211 120.9(19) . . ?
O211 C213 H213 119.6 . . ?
N211 C213 H213 119.6 . . ?
C213 N211 C211 122.8(18) . . ?
C213 N211 C212 122.3(17) . . ?
C211 N211 C212 114.7(17) . . ?
N221 C221 H22A 109.5 . . ?
N221 C221 H22B 109.4 . . ?
H22A C221 H22B 109.5 . . ?
N221 C221 H22C 109.5 . . ?
H22A C221 H22C 109.5 . . ?
H22B C221 H22C 109.5 . . ?
N221 C222 H22D 109.4 . . ?
N221 C222 H22E 109.5 . . ?
H22D C222 H22E 109.5 . . ?
N221 C222 H22F 109.5 . . ?
H22D C222 H22F 109.5 . . ?
H22E C222 H22F 109.5 . . ?
O221 C223 N221 117(2) . . ?
O221 C223 H223 121.4 . . ?
N221 C223 H223 121.4 . . ?
C223 N221 C221 124(2) . . ?
C223 N221 C222 121.3(19) . . ?
C221 N221 C222 112.8(18) . . ?
N231 C231 H23A 109.5 . . ?
N231 C231 H23B 109.5 . . ?
H23A C231 H23B 109.5 . . ?
N231 C231 H23C 109.5 . . ?
H23A C231 H23C 109.5 . . ?
H23B C231 H23C 109.5 . . ?
N231 C232 H23D 109.5 . . ?
N231 C232 H23E 109.5 . . ?
H23D C232 H23E 109.5 . . ?
N231 C232 H23F 109.4 . . ?
H23D C232 H23F 109.5 . . ?
H23E C232 H23F 109.5 . . ?
O231 C233 N231 116(2) . . ?
O231 C233 H233 121.8 . . ?
N231 C233 H233 121.7 . . ?
C233 N231 C231 118(2) . . ?
C233 N231 C232 123.9(19) . . ?
C231 N231 C232 117.1(19) . . ?
N251 C251 H25A 109.5 . . ?
N251 C251 H25B 109.4 . . ?
H25A C251 H25B 109.5 . . ?
N251 C251 H25C 109.5 . . ?
H25A C251 H25C 109.5 . . ?
H25B C251 H25C 109.5 . . ?
N251 C252 H25D 109.5 . . ?
N251 C252 H25E 109.5 . . ?
H25D C252 H25E 109.5 . . ?
N251 C252 H25F 109.4 . . ?
H25D C252 H25F 109.5 . . ?
H25E C252 H25F 109.5 . . ?
O251 C253 N251 116(2) . . ?
O251 C253 H253 121.8 . . ?
N251 C253 H253 121.8 . . ?
C253 N251 C251 117.9(19) . . ?
C253 N251 C252 120.6(17) . . ?
C251 N251 C252 121.0(18) . . ?
N271 C271 H27A 109.5 . . ?
N271 C271 H27B 109.4 . . ?
H27A C271 H27B 109.5 . . ?
N271 C271 H27C 109.6 . . ?
H27A C271 H27C 109.5 . . ?
H27B C271 H27C 109.5 . . ?
N271 C272 H27D 109.5 . . ?
N271 C272 H27E 109.4 . . ?
H27D C272 H27E 109.5 . . ?
N271 C272 H27F 109.4 . . ?
H27D C272 H27F 109.5 . . ?
H27E C272 H27F 109.5 . . ?
O271 C273 N271 116(3) . . ?
O271 C273 H273 122.0 . . ?
N271 C273 H273 122.1 . . ?
C273 N271 C271 122(2) . . ?
C273 N271 C272 122(2) . . ?
C271 N271 C272 116(2) . . ?
N291 C291 H29A 109.5 . . ?
N291 C291 H29B 109.5 . . ?
H29A C291 H29B 109.5 . . ?
N291 C291 H29C 109.4 . . ?
H29A C291 H29C 109.5 . . ?
H29B C291 H29C 109.5 . . ?
N291 C292 H29D 109.4 . . ?
N291 C292 H29E 109.6 . . ?
H29D C292 H29E 109.5 . . ?
N291 C292 H29F 109.4 . . ?
H29D C292 H29F 109.5 . . ?
H29E C292 H29F 109.5 . . ?
O291 C293 N291 121(3) . . ?
O291 C293 H293 119.7 . . ?
N291 C293 H293 119.7 . . ?
C293 N291 C291 120(2) . . ?
C293 N291 C292 124(2) . . ?
C291 N291 C292 116(2) . . ?
C142 N101 C101 121.7(19) . . ?
C142 N101 Cd8 129.9(15) . . ?
C101 N101 Cd8 108.3(13) . . ?
C107 N102 C106 122.7(17) . . ?
C107 N102 Cd8 127.1(13) . . ?
C106 N102 Cd8 109.6(14) . . ?
C114 N103 C115 120(2) . . ?
C114 N103 Cd9 130.3(15) . . ?
C115 N103 Cd9 109.1(12) . . ?
C121 N104 C120 124(2) . . ?
C121 N104 Cd9 129.1(17) . . ?
C120 N104 Cd9 107.3(13) . . ?
C128 N105 C129 118(2) . . ?
C128 N105 Cd10 130(2) . . ?
C129 N105 Cd10 110.6(15) . . ?
C135 N106 C134 118(2) . . ?
C135 N106 Cd10 132.4(18) . . ?
C134 N106 Cd10 109.4(14) . . ?
C113 O101 Cd8 130.5(11) . . ?
C113 O101 Cd11 118.9(11) . . ?
Cd8 O101 Cd11 110.0(6) . . ?
C112 O102 Cd9 126.8(15) . . ?
C112 O102 Cd11 118.4(14) . . ?
Cd9 O102 Cd11 110.0(6) . . ?
C127 O103 Cd9 128.1(15) . . ?
C127 O103 Cd12 117.1(15) . . ?
Cd9 O103 Cd12 110.8(6) . . ?
C126 O104 Cd10 125.2(16) . . ?
C126 O104 Cd12 119.5(18) . . ?
Cd10 O104 Cd12 109.9(8) . . ?
C141 O105 Cd10 131.0(16) . . ?
C141 O105 Cd13 117.7(16) . . ?
Cd10 O105 Cd13 108.2(6) . . ?
C140 O106 Cd8 130.4(13) . . ?
C140 O106 Cd13 116.1(12) . . ?
Cd8 O106 Cd13 112.1(7) . . ?
C103 O107 C143 118.9(18) . . ?
C148 O108 C104 120.2(19) . . ?
C117 O109 C153 114(2) . . ?
C118 O110 C158 113(2) . . ?
C173 O113 Cd8 100.3(18) . . ?
C173 O114 Cd8 89.4(13) . . ?
C173 O114 Cd11 138.6(18) . . ?
Cd8 O114 Cd11 97.2(6) . . ?
C173 O114 Cd13 126.6(17) . . ?
Cd8 O114 Cd13 97.3(6) . . ?
Cd11 O114 Cd13 93.1(6) . . ?
C175 O115 Cd9 93.6(19) . . ?
C175 O116 Cd9 90(2) . . ?
C175 O116 Cd11 130.1(19) . . ?
Cd9 O116 Cd11 95.8(5) . . ?
C175 O116 Cd12 134.6(18) . . ?
Cd9 O116 Cd12 96.1(6) . . ?
Cd11 O116 Cd12 94.1(6) . . ?
C177 O117 Cd10 96.3(19) . . ?
C177 O118 Cd10 87(2) . . ?
C177 O118 Cd13 133.9(19) . . ?
Cd10 O118 Cd13 95.6(6) . . ?
C177 O118 Cd12 131.5(17) . . ?
Cd10 O118 Cd12 95.5(6) . . ?
Cd13 O118 Cd12 94.2(6) . . ?
C179 O119 Cd11 96.8(17) . . ?
C179 O120 Cd14 144(2) . . ?
C179 O120 Cd11 85.8(18) . . ?
Cd14 O120 Cd11 130.0(9) . . ?
C181 O121 Cd12 93.6(17) . . ?
C181 O122 Cd14 137(3) . . ?
C181 O122 Cd12 86(2) . . ?
Cd14 O122 Cd12 137.0(8) . . ?
C183 O123 Cd13 93(2) . . ?
C183 O124 Cd14 133(2) . . ?
C183 O124 Cd13 87.6(19) . . ?
Cd14 O124 Cd13 139.4(10) . . ?
Cd13 O125 Cd12 113.0(6) . . ?
Cd13 O125 Cd11 110.1(6) . . ?
Cd12 O125 Cd11 111.2(6) . . ?
O106 Cd8 O113 101.6(6) . . ?
O106 Cd8 O101 113.9(5) . . ?
O113 Cd8 O101 108.4(6) . . ?
O106 Cd8 N101 78.5(6) . . ?
O113 Cd8 N101 104.6(6) . . ?
O101 Cd8 N101 140.9(5) . . ?
O106 Cd8 N102 141.9(6) . . ?
O113 Cd8 N102 107.5(6) . . ?
O101 Cd8 N102 79.5(5) . . ?
N101 Cd8 N102 70.9(6) . . ?
O106 Cd8 O114 75.3(5) . . ?
O113 Cd8 O114 55.3(6) . . ?
O101 Cd8 O114 76.2(5) . . ?
N101 Cd8 O114 141.7(6) . . ?
N102 Cd8 O114 142.1(5) . . ?
O106 Cd8 C173 87.5(7) . . ?
O113 Cd8 C173 27.4(7) . . ?
O101 Cd8 C173 93.5(8) . . ?
N101 Cd8 C173 124.9(8) . . ?
N102 Cd8 C173 128.6(7) . . ?
O114 Cd8 C173 27.9(6) . . ?
O103 Cd9 O102 122.9(5) . . ?
O103 Cd9 N103 147.5(7) . . ?
O102 Cd9 N103 78.1(6) . . ?
O103 Cd9 N104 78.6(6) . . ?
O102 Cd9 N104 145.7(6) . . ?
N103 Cd9 N104 72.4(7) . . ?
O103 Cd9 O115 100.1(6) . . ?
O102 Cd9 O115 101.9(7) . . ?
N103 Cd9 O115 98.8(7) . . ?
N104 Cd9 O115 99.6(7) . . ?
O103 Cd9 O116 75.1(6) . . ?
O102 Cd9 O116 75.4(6) . . ?
N103 Cd9 O116 137.2(7) . . ?
N104 Cd9 O116 138.8(6) . . ?
O115 Cd9 O116 55.7(6) . . ?
O103 Cd9 C175 88.4(8) . . ?
O102 Cd9 C175 87.0(8) . . ?
N103 Cd9 C175 119.5(9) . . ?
N104 Cd9 C175 122.7(9) . . ?
O115 Cd9 C175 28.4(7) . . ?
O116 Cd9 C175 27.4(8) . . ?
O104 Cd10 O105 123.1(6) . . ?
O104 Cd10 O117 98.8(7) . . ?
O105 Cd10 O117 102.5(7) . . ?
O104 Cd10 N106 146.6(7) . . ?
O105 Cd10 N106 76.7(6) . . ?
O117 Cd10 N106 102.6(8) . . ?
O104 Cd10 N105 78.4(7) . . ?
O105 Cd10 N105 145.7(7) . . ?
O117 Cd10 N105 99.4(8) . . ?
N106 Cd10 N105 73.0(8) . . ?
O104 Cd10 O118 74.5(6) . . ?
O105 Cd10 O118 76.1(5) . . ?
O117 Cd10 O118 55.0(7) . . ?
N106 Cd10 O118 138.9(6) . . ?
N105 Cd10 O118 138.1(6) . . ?
O104 Cd10 C177 85.9(8) . . ?
O105 Cd10 C177 89.0(8) . . ?
O117 Cd10 C177 28.2(7) . . ?
N106 Cd10 C177 123.8(8) . . ?
N105 Cd10 C177 121.3(8) . . ?
O118 Cd10 C177 26.8(6) . . ?
O119 Cd11 O125 155.6(6) . . ?
O119 Cd11 O102 101.2(6) . . ?
O125 Cd11 O102 98.2(6) . . ?
O119 Cd11 O101 103.7(6) . . ?
O125 Cd11 O101 97.0(5) . . ?
O102 Cd11 O101 69.0(5) . . ?
O119 Cd11 O114 96.0(6) . . ?
O125 Cd11 O114 77.2(5) . . ?
O102 Cd11 O114 141.6(5) . . ?
O101 Cd11 O114 73.7(5) . . ?
O119 Cd11 O116 96.2(6) . . ?
O125 Cd11 O116 75.8(5) . . ?
O102 Cd11 O116 72.5(5) . . ?
O101 Cd11 O116 139.3(5) . . ?
O114 Cd11 O116 139.4(5) . . ?
O119 Cd11 O120 53.6(6) . . ?
O125 Cd11 O120 102.0(6) . . ?
O102 Cd11 O120 139.1(5) . . ?
O101 Cd11 O120 141.3(6) . . ?
O114 Cd11 O120 78.0(5) . . ?
O116 Cd11 O120 78.6(6) . . ?
O119 Cd11 C179 27.8(7) . . ?
O125 Cd11 C179 127.9(8) . . ?
O102 Cd11 C179 124.1(8) . . ?
O101 Cd11 C179 124.1(7) . . ?
O114 Cd11 C179 84.6(7) . . ?
O116 Cd11 C179 88.6(6) . . ?
O120 Cd11 C179 25.9(6) . . ?
O125 Cd12 O121 154.3(7) . . ?
O125 Cd12 O103 97.9(5) . . ?
O121 Cd12 O103 101.4(7) . . ?
O125 Cd12 O104 98.7(5) . . ?
O121 Cd12 O104 103.6(7) . . ?
O103 Cd12 O104 70.8(6) . . ?
O125 Cd12 O122 99.3(6) . . ?
O121 Cd12 O122 55.1(7) . . ?
O103 Cd12 O122 139.8(6) . . ?
O104 Cd12 O122 140.6(6) . . ?
O125 Cd12 O118 75.0(5) . . ?
O121 Cd12 O118 99.4(7) . . ?
O103 Cd12 O118 141.5(6) . . ?
O104 Cd12 O118 73.0(6) . . ?
O122 Cd12 O118 78.3(6) . . ?
O125 Cd12 O116 76.5(5) . . ?
O121 Cd12 O116 93.5(7) . . ?
O103 Cd12 O116 71.6(6) . . ?
O104 Cd12 O116 141.0(6) . . ?
O122 Cd12 O116 77.5(6) . . ?
O118 Cd12 O116 138.7(5) . . ?
O125 Cd12 C181 126.6(11) . . ?
O121 Cd12 C181 27.9(8) . . ?
O103 Cd12 C181 123.8(9) . . ?
O104 Cd12 C181 124.1(10) . . ?
O122 Cd12 C181 27.2(9) . . ?
O118 Cd12 C181 87.7(8) . . ?
O116 Cd12 C181 85.9(9) . . ?
O125 Cd13 O106 97.2(5) . . ?
O125 Cd13 O123 153.8(7) . . ?
O106 Cd13 O123 104.5(7) . . ?
O125 Cd13 O105 97.6(5) . . ?
O106 Cd13 O105 70.0(6) . . ?
O123 Cd13 O105 103.5(7) . . ?
O125 Cd13 O124 97.7(6) . . ?
O106 Cd13 O124 139.7(6) . . ?
O123 Cd13 O124 56.2(8) . . ?
O105 Cd13 O124 143.6(6) . . ?
O125 Cd13 O118 75.6(5) . . ?
O106 Cd13 O118 142.4(6) . . ?
O123 Cd13 O118 95.1(7) . . ?
O105 Cd13 O118 74.4(6) . . ?
O124 Cd13 O118 77.7(6) . . ?
O125 Cd13 O114 78.0(5) . . ?
O106 Cd13 O114 71.9(5) . . ?
O123 Cd13 O114 94.8(7) . . ?
O105 Cd13 O114 140.7(6) . . ?
O124 Cd13 O114 75.0(6) . . ?
O118 Cd13 O114 138.7(5) . . ?
O125 Cd13 C183 125.0(9) . . ?
O106 Cd13 C183 125.5(8) . . ?
O123 Cd13 C183 28.8(8) . . ?
O105 Cd13 C183 126.6(9) . . ?
O124 Cd13 C183 27.4(7) . . ?
O118 Cd13 C183 85.7(8) . . ?
O114 Cd13 C183 84.0(8) . . ?
O124 Cd14 O122 85.3(7) . . ?
O124 Cd14 O120 85.9(6) . . ?
O122 Cd14 O120 88.3(7) . . ?
O124 Cd14 O127 103.4(10) . . ?
O122 Cd14 O127 170.8(10) . . ?
O120 Cd14 O127 95.2(7) . . ?
O124 Cd14 O128 167.4(15) . . ?
O122 Cd14 O128 107.3(15) . . ?
O120 Cd14 O128 93.9(6) . . ?
O127 Cd14 O128 64.1(16) . . ?
O124 Cd14 O126 94.1(8) . . ?
O122 Cd14 O126 92.0(9) . . ?
O120 Cd14 O126 179.8(10) . . ?
O127 Cd14 O126 84.6(9) . . ?
O128 Cd14 O126 85.9(8) . . ?

loop_
_geom_bond_atom_site_label_1
_geom_bond_atom_site_label_2
_geom_bond_distance
_geom_bond_site_symmetry_2
_geom_bond_publ_flag
C1 C6 1.37(2) . ?
C1 C2 1.43(2) . ?
C1 N1 1.437(16) . ?
C2 C3 1.37(3) . ?
C2 H2 0.9300 . ?
C3 O7 1.41(2) . ?
C3 C4 1.42(3) . ?
C4 O8 1.373(18) . ?
C4 C5 1.45(3) . ?
C5 C6 1.37(2) . ?
C5 H5 0.9300 . ?
C6 N2 1.426(18) . ?
C7 N2 1.303(17) . ?
C7 C8 1.41(2) . ?
C7 H7 0.9300 . ?
C8 C9 1.40(2) . ?
C8 C13 1.48(2) . ?
C9 C10 1.39(2) . ?
C9 H9 0.9300 . ?
C10 C11 1.43(2) . ?
C10 H10 0.9300 . ?
C11 C12 1.37(2) . ?
C11 C14 1.46(2) . ?
C12 O2 1.289(16) . ?
C12 C13 1.53(2) . ?
C13 O1 1.287(17) . ?
C14 N3 1.235(17) . ?
C14 H14 0.9300 . ?
C15 C20 1.33(2) . ?
C15 C16 1.42(2) . ?
C15 N3 1.497(15) . ?
C16 C17 1.42(2) . ?
C16 H16 0.9300 . ?
C17 C18 1.37(2) . ?
C17 O9 1.39(2) . ?
C18 C19 1.35(3) . ?
C18 O10 1.40(2) . ?
C19 C20 1.47(3) . ?
C19 H19 0.9300 . ?
C20 N4 1.43(2) . ?
C21 N4 1.25(2) . ?
C21 C22 1.46(2) . ?
C21 H21 0.9300 . ?
C22 C23 1.41(2) . ?
C22 C27 1.48(2) . ?
C23 C24 1.35(3) . ?
C23 H23 0.9300 . ?
C24 C25 1.45(2) . ?
C24 H24 0.9300 . ?
C25 C28 1.45(3) . ?
C25 C26 1.47(2) . ?
C26 O4 1.342(19) . ?
C26 C27 1.51(2) . ?
C27 O3 1.314(18) . ?
C28 N5 1.22(2) . ?
C28 H28 0.9300 . ?
C29 C30 1.37(3) . ?
C29 C34 1.39(3) . ?
C29 N5 1.49(2) . ?
C30 C31 1.35(3) . ?
C30 H30 0.9300 . ?
C31 C32 1.39(3) . ?
C31 O11 1.41(2) . ?
C32 O12 1.35(2) . ?
C32 C33 1.39(3) . ?
C33 C34 1.42(3) . ?
C33 H33 0.9300 . ?
C34 N6 1.397(19) . ?
C35 N6 1.24(3) . ?
C35 C36 1.38(3) . ?
C35 H35 0.9300 . ?
C36 C37 1.48(3) . ?
C36 C41 1.51(3) . ?
C37 C38 1.38(2) . ?
C37 H37 0.9300 . ?
C38 C39 1.44(2) . ?
C38 H38 0.9300 . ?
C39 C42 1.40(2) . ?
C39 C40 1.46(2) . ?
C40 O6 1.259(17) . ?
C40 C41 1.46(3) . ?
C41 O5 1.34(2) . ?
C42 N1 1.260(15) . ?
C42 H42 0.9300 . ?
C43 O7 1.41(2) . ?
C43 C44 1.55(3) . ?
C43 H43A 0.9700 . ?
C43 H43B 0.9700 . ?
C44 C45 1.41(4) . ?
C44 C47 1.51(5) . ?
C44 C46 1.52(5) . ?
C45 H45A 0.9600 . ?
C45 H45B 0.9600 . ?
C45 H45C 0.9600 . ?
C46 H46A 0.9600 . ?
C46 H46B 0.9600 . ?
C46 H46C 0.9600 . ?
C47 H47A 0.9600 . ?
C47 H47B 0.9600 . ?
C47 H47C 0.9600 . ?
C48 O8 1.38(2) . ?
C48 C49 1.55(3) . ?
C48 H48A 0.9700 . ?
C48 H48B 0.9700 . ?
C49 C50 1.44(4) . ?
C49 C51 1.54(4) . ?
C49 C52 1.63(4) . ?
C50 H50A 0.9600 . ?
C50 H50B 0.9600 . ?
C50 H50C 0.9600 . ?
C51 H51A 0.9600 . ?
C51 H51B 0.9600 . ?
C51 H51C 0.9600 . ?
C52 H52A 0.9600 . ?
C52 H52B 0.9600 . ?
C52 H52C 0.9600 . ?
O9 C53 1.448(14) . ?
C53 C54 1.586(14) . ?
C53 H53A 0.9700 . ?
C53 H53B 0.9700 . ?
C54 C56 1.498(14) . ?
C54 C57 1.503(14) . ?
C54 C55 1.505(14) . ?
C55 H55A 0.9600 . ?
C55 H55B 0.9600 . ?
C55 H55C 0.9600 . ?
C56 H56A 0.9600 . ?
C56 H56B 0.9600 . ?
C56 H56C 0.9600 . ?
C57 H57A 0.9600 . ?
C57 H57B 0.9600 . ?
C57 H57C 0.9600 . ?
C58 O10 1.42(2) . ?
C58 C59 1.59(3) . ?
C58 H58A 0.9700 . ?
C58 H58B 0.9700 . ?
C59 C61 1.39(4) . ?
C59 C62 1.52(4) . ?
C59 C60 1.56(4) . ?
C60 H60A 0.9600 . ?
C60 H60B 0.9600 . ?
C60 H60C 0.9600 . ?
C61 H61A 0.9600 . ?
C61 H61B 0.9600 . ?
C61 H61C 0.9600 . ?
C62 H62A 0.9600 . ?
C62 H62B 0.9600 . ?
C62 H62C 0.9600 . ?
C63 O11 1.41(3) . ?
C63 C64 1.576(15) . ?
C63 H63A 0.9700 . ?
C63 H63B 0.9700 . ?
C64 C66 1.489(15) . ?
C64 C65 1.504(15) . ?
C64 C67 1.505(15) . ?
C65 H65A 0.9600 . ?
C65 H65B 0.9600 . ?
C65 H65C 0.9600 . ?
C66 H66A 0.9600 . ?
C66 H66B 0.9600 . ?
C66 H66C 0.9600 . ?
C67 H67A 0.9600 . ?
C67 H67B 0.9600 . ?
C67 H67C 0.9600 . ?
C68 O12 1.40(2) . ?
C68 C69 1.54(3) . ?
C68 H68A 0.9700 . ?
C68 H68B 0.9700 . ?
C69 C71 1.47(4) . ?
C69 C72 1.49(4) . ?
C69 C70 1.54(5) . ?
C70 H70A 0.9600 . ?
C70 H70B 0.9600 . ?
C70 H70C 0.9600 . ?
C71 H71A 0.9600 . ?
C71 H71B 0.9600 . ?
C71 H71C 0.9600 . ?
C72 H72A 0.9600 . ?
C72 H72B 0.9600 . ?
C72 H72C 0.9600 . ?
C73 O14 1.200(19) . ?
C73 O13 1.22(2) . ?
C73 C74 1.56(3) . ?
C73 Cd1 2.674(19) . ?
C74 H74A 0.9600 . ?
C74 H74B 0.9600 . ?
C74 H74C 0.9600 . ?
C75 O15 1.20(2) . ?
C75 O16 1.32(2) . ?
C75 C76 1.45(3) . ?
C75 Cd2 2.69(2) . ?
C76 H76A 0.9600 . ?
C76 H76B 0.9600 . ?
C76 H76C 0.9600 . ?
C77 O17 1.25(2) . ?
C77 O18 1.27(2) . ?
C77 C78 1.50(3) . ?
C77 Cd3 2.72(2) . ?
C78 H78A 0.9600 . ?
C78 H78B 0.9600 . ?
C78 H78C 0.9600 . ?
C79 O22 1.17(2) . ?
C79 O21 1.28(2) . ?
C79 C80 1.53(3) . ?
C79 Cd4 2.68(2) . ?
C80 H80A 0.9600 . ?
C80 H80B 0.9600 . ?
C80 H80C 0.9600 . ?
C81 O24 1.19(3) . ?
C81 O23 1.32(2) . ?
C81 C82 1.62(3) . ?
C81 Cd5 2.70(2) . ?
C82 H82A 0.9600 . ?
C82 H82B 0.9600 . ?
C82 H82C 0.9600 . ?
C83 O19 1.25(2) . ?
C83 O20 1.28(2) . ?
C83 C84 1.50(3) . ?
C83 Cd6 2.72(2) . ?
C84 H84A 0.9600 . ?
C84 H84B 0.9600 . ?
C84 H84C 0.9600 . ?
C85 O28 1.26(3) . ?
C85 O27 1.33(4) . ?
C85 C86 1.48(3) . ?
C85 Cd7 2.72(3) . ?
C86 H86A 0.9600 . ?
C86 H86B 0.9600 . ?
C86 H86C 0.9600 . ?
N1 Cd1 2.3235 . ?
N2 Cd1 2.3171 . ?
N3 Cd2 2.3277 . ?
N4 Cd2 2.2963 . ?
N5 Cd3 2.3120 . ?
N6 Cd3 2.3079 . ?
O1 Cd1 2.2449 . ?
O1 Cd4 2.2839 . ?
O2 Cd2 2.2401 . ?
O2 Cd4 2.3091 . ?
O3 Cd2 2.2053 . ?
O3 Cd5 2.2943 . ?
O4 Cd3 2.1597 . ?
O4 Cd5 2.3579 . ?
O5 Cd3 2.2325 . ?
O5 Cd6 2.3329 . ?
O6 Cd6 2.2791 . ?
O6 Cd1 2.2819 . ?
O13 Cd1 2.3032 . ?
O14 Cd1 2.4624 . ?
O14 Cd6 2.5088 . ?
O14 Cd4 2.5564 . ?
O15 Cd2 2.2977 . ?
O16 Cd2 2.4244 . ?
O16 Cd5 2.5209 . ?
O16 Cd4 2.5964 . ?
O17 Cd3 2.3014 . ?
O18 Cd3 2.4876 . ?
O18 Cd5 2.5617 . ?
O18 Cd6 2.5658 . ?
O19 Cd6 2.2689 . ?
O20 Cd7 2.2976 . ?
O20 Cd6 2.4483 . ?
O21 Cd4 2.2923 . ?
O22 Cd7 2.2703 . ?
O22 Cd4 2.4217 . ?
O23 Cd5 2.2866 . ?
O24 Cd7 2.2506 . ?
O24 Cd5 2.4598 . ?
O25 Cd4 2.2117 . ?
O25 Cd5 2.2206 . ?
O25 Cd6 2.2657 . ?
O27 Cd7 2.3654 . ?
O28 Cd7 2.3372 . ?
Cd1 O201 2.503(14) . ?
Cd7 O26 2.354(14) . ?
C201 N201 1.482(13) . ?
C201 H20A 0.9600 . ?
C201 H20B 0.9600 . ?
C201 H20C 0.9600 . ?
C202 N201 1.543(13) . ?
C202 H20D 0.9600 . ?
C202 H20E 0.9600 . ?
C202 H20F 0.9600 . ?
C203 O201 1.256(13) . ?
C203 N201 1.339(12) . ?
C203 H203 0.9300 . ?
C261 N260 1.36(10) . ?
C261 H26A 0.9600 . ?
C261 H26B 0.9600 . ?
C261 H26C 0.9600 . ?
C262 N260 1.53(6) . ?
C262 H26D 0.9600 . ?
C262 H26E 0.9600 . ?
C262 H26F 0.9600 . ?
C263 N260 1.34(6) . ?
C263 O26 1.48(6) . ?
C263 H263 0.9300 . ?
O26 C266 1.09(3) . ?
C264 N264 1.478(15) . ?
C264 H26G 0.9600 . ?
C264 H26H 0.9600 . ?
C264 H26I 0.9600 . ?
C265 N264 1.546(14) . ?
C265 H26J 0.9600 . ?
C265 H26K 0.9600 . ?
C265 H26L 0.9600 . ?
C266 N264 1.349(14) . ?
C266 H266 0.9300 . ?
C241 N241 1.473(14) . ?
C241 H24A 0.9600 . ?
C241 H24B 0.9600 . ?
C241 H24C 0.9600 . ?
C242 N241 1.544(14) . ?
C242 H24D 0.9600 . ?
C242 H24E 0.9600 . ?
C242 H24F 0.9600 . ?
C243 O241 1.283(15) . ?
C243 N241 1.338(14) . ?
C243 H243 0.9300 . ?
C101 C106 1.36(3) . ?
C101 C102 1.41(3) . ?
C101 N101 1.44(3) . ?
C102 C103 1.41(3) . ?
C102 H102 0.9300 . ?
C103 O107 1.37(3) . ?
C103 C104 1.45(3) . ?
C104 C105 1.35(3) . ?
C104 O108 1.36(2) . ?
C105 C106 1.39(3) . ?
C105 H105 0.9300 . ?
C106 N102 1.43(3) . ?
C107 N102 1.34(3) . ?
C107 C108 1.38(3) . ?
C107 H107 0.9300 . ?
C108 C109 1.37(3) . ?
C108 C113 1.41(3) . ?
C109 C110 1.37(3) . ?
C109 H109 0.9300 . ?
C110 C111 1.44(3) . ?
C110 H110 0.9300 . ?
C111 C114 1.41(3) . ?
C111 C112 1.52(3) . ?
C112 O102 1.33(2) . ?
C112 C113 1.44(3) . ?
C113 O101 1.36(3) . ?
C114 N103 1.24(3) . ?
C114 H114 0.9300 . ?
C115 C116 1.3900 . ?
C115 C120 1.3900 . ?
C115 N103 1.42(2) . ?
C116 C117 1.3900 . ?
C116 H116 0.9300 . ?
C117 C118 1.3900 . ?
C117 O109 1.44(3) . ?
C118 C119 1.3900 . ?
C118 O110 1.42(2) . ?
C119 C120 1.3900 . ?
C119 H119 0.9300 . ?
C120 N104 1.44(2) . ?
C121 N104 1.25(3) . ?
C121 C122 1.38(3) . ?
C121 H121 0.9300 . ?
C122 C123 1.43(3) . ?
C122 C127 1.46(3) . ?
C123 C124 1.37(3) . ?
C123 H123 0.9300 . ?
C124 C125 1.44(3) . ?
C124 H124 0.9300 . ?
C125 C128 1.42(4) . ?
C125 C126 1.48(4) . ?
C126 O104 1.32(3) . ?
C126 C127 1.52(4) . ?
C127 O103 1.31(3) . ?
C128 N105 1.24(3) . ?
C128 H128 0.9300 . ?
C129 C130 1.3900 . ?
C129 C134 1.3900 . ?
C129 N105 1.43(3) . ?
C130 C131 1.3900 . ?
C130 H130 0.9300 . ?
C131 C132 1.3900 . ?
C131 O111 1.44(4) . ?
C132 C133 1.3900 . ?
C132 O112 1.44(4) . ?
C133 C134 1.3900 . ?
C133 H133 0.9300 . ?
C134 N106 1.47(2) . ?
C135 N106 1.26(3) . ?
C135 C136 1.44(3) . ?
C135 H135 0.9300 . ?
C136 C141 1.42(3) . ?
C136 C137 1.43(3) . ?
C137 C138 1.34(3) . ?
C137 H137 0.9300 . ?
C138 C139 1.48(3) . ?
C138 H138 0.9300 . ?
C139 C140 1.35(3) . ?
C139 C142 1.43(3) . ?
C140 O106 1.36(3) . ?
C140 C141 1.46(3) . ?
C141 O105 1.29(2) . ?
C142 N101 1.28(2) . ?
C142 H142 0.9300 . ?
C143 O107 1.44(3) . ?
C143 C144 1.51(3) . ?
C143 H14A 0.9700 . ?
C143 H14B 0.9700 . ?
C144 C146 1.41(4) . ?
C144 C145 1.44(4) . ?
C144 C147 1.58(4) . ?
C145 H14C 0.9600 . ?
C145 H14D 0.9600 . ?
C145 H14E 0.9600 . ?
C146 H14F 0.9600 . ?
C146 H14G 0.9600 . ?
C146 H14H 0.9600 . ?
C147 H14I 0.9600 . ?
C147 H14J 0.9600 . ?
C147 H14K 0.9600 . ?
C148 O108 1.35(3) . ?
C148 C149 1.51(3) . ?
C148 H14L 0.9700 . ?
C148 H14M 0.9700 . ?
C149 C151 1.54(4) . ?
C149 C152 1.55(4) . ?
C149 C150 1.55(5) . ?
C150 H15A 0.9600 . ?
C150 H15B 0.9600 . ?
C150 H15C 0.9600 . ?
C151 H15D 0.9600 . ?
C151 H15E 0.9600 . ?
C151 H15F 0.9600 . ?
C152 H15G 0.9600 . ?
C152 H15H 0.9600 . ?
C152 H15I 0.9600 . ?
C153 O109 1.46(3) . ?
C153 C154 1.578(15) . ?
C153 H15J 0.9700 . ?
C153 H15K 0.9700 . ?
C154 C156 1.500(5) . ?
C154 C157 1.500(5) . ?
C154 C155 1.500(5) . ?
C155 H15L 0.9600 . ?
C155 H15M 0.9600 . ?
C155 H15N 0.9600 . ?
C156 H15O 0.9600 . ?
C156 H15P 0.9600 . ?
C156 H15Q 0.9600 . ?
C157 H15R 0.9600 . ?
C157 H15S 0.9600 . ?
C157 H15T 0.9600 . ?
C158 O110 1.43(3) . ?
C158 C159 1.63(4) . ?
C158 H15U 0.9700 . ?
C158 H15V 0.9700 . ?
C159 C160 1.44(4) . ?
C159 C162 1.49(5) . ?
C159 C161 1.54(5) . ?
C160 H16A 0.9600 . ?
C160 H16B 0.9600 . ?
C160 H16C 0.9600 . ?
C161 H16D 0.9600 . ?
C161 H16E 0.9600 . ?
C161 H16F 0.9600 . ?
C162 H16G 0.9600 . ?
C162 H16H 0.9600 . ?
C162 H16I 0.9600 . ?
O111 C163 1.445(19) . ?
C163 C164 1.578(16) . ?
C163 H16J 0.9700 . ?
C163 H16K 0.9700 . ?
C164 C167 1.499(15) . ?
C164 C166 1.500(5) . ?
C164 C165 1.500(5) . ?
C165 H16L 0.9600 . ?
C165 H16M 0.9600 . ?
C165 H16N 0.9600 . ?
C166 H16O 0.9600 . ?
C166 H16P 0.9600 . ?
C166 H16Q 0.9600 . ?
C167 H16R 0.9600 . ?
C167 H16S 0.9600 . ?
C167 H16T 0.9600 . ?
O112 C168 1.45(2) . ?
C168 C169 1.568(16) . ?
C168 H16U 0.9700 . ?
C168 H16V 0.9700 . ?
C169 C171 1.494(15) . ?
C169 C170 1.502(15) . ?
C169 C172 1.510(16) . ?
C170 H17A 0.9600 . ?
C170 H17B 0.9600 . ?
C170 H17C 0.9600 . ?
C171 H17D 0.9600 . ?
C171 H17E 0.9600 . ?
C171 H17F 0.9600 . ?
C172 H17G 0.9600 . ?
C172 H17H 0.9600 . ?
C172 H17I 0.9600 . ?
C173 O113 1.29(3) . ?
C173 O114 1.29(3) . ?
C173 C174 1.42(4) . ?
C173 Cd8 2.75(3) . ?
C174 H17J 0.9600 . ?
C174 H17K 0.9600 . ?
C174 H17L 0.9600 . ?
C175 O116 1.25(3) . ?
C175 O115 1.30(4) . ?
C175 C176 1.54(5) . ?
C175 Cd9 2.73(5) . ?
C176 H17M 0.9600 . ?
C176 H17N 0.9600 . ?
C176 H17O 0.9600 . ?
C177 O118 1.23(3) . ?
C177 O117 1.29(3) . ?
C177 C178 1.47(4) . ?
C177 Cd10 2.72(4) . ?
C178 H17P 0.9600 . ?
C178 H17Q 0.9600 . ?
C178 H17R 0.9600 . ?
C179 O120 1.19(3) . ?
C179 O119 1.28(3) . ?
C179 C180 1.57(4) . ?
C179 Cd11 2.72(3) . ?
C180 H18A 0.9600 . ?
C180 H18B 0.9600 . ?
C180 H18C 0.9600 . ?
C181 O122 1.22(4) . ?
C181 O121 1.24(4) . ?
C181 C182 1.58(4) . ?
C181 Cd12 2.65(3) . ?
C182 H18D 0.9600 . ?
C182 H18E 0.9600 . ?
C182 H18F 0.9600 . ?
C183 O124 1.25(4) . ?
C183 O123 1.31(3) . ?
C183 C184 1.53(5) . ?
C183 Cd13 2.71(4) . ?
C184 H18G 0.9600 . ?
C184 H18H 0.9600 . ?
C184 H18I 0.9600 . ?
C211 N211 1.474(14) . ?
C211 H21A 0.9600 . ?
C211 H21B 0.9600 . ?
C211 H21C 0.9600 . ?
C212 N211 1.547(14) . ?
C212 H21D 0.9600 . ?
C212 H21E 0.9600 . ?
C212 H21F 0.9600 . ?
C213 O211 1.279(14) . ?
C213 N211 1.338(14) . ?
C213 H213 0.9300 . ?
C221 N221 1.488(15) . ?
C221 H22A 0.9600 . ?
C221 H22B 0.9600 . ?
C221 H22C 0.9600 . ?
C222 N221 1.557(15) . ?
C222 H22D 0.9600 . ?
C222 H22E 0.9600 . ?
C222 H22F 0.9600 . ?
C223 O221 1.288(16) . ?
C223 N221 1.345(14) . ?
C223 H223 0.9300 . ?
C231 N231 1.475(15) . ?
C231 H23A 0.9600 . ?
C231 H23B 0.9600 . ?
C231 H23C 0.9600 . ?
C232 N231 1.550(15) . ?
C232 H23D 0.9600 . ?
C232 H23E 0.9600 . ?
C232 H23F 0.9600 . ?
C233 O231 1.267(15) . ?
C233 N231 1.353(14) . ?
C233 H233 0.9300 . ?
C251 N251 1.483(14) . ?
C251 H25A 0.9600 . ?
C251 H25B 0.9600 . ?
C251 H25C 0.9600 . ?
C252 N251 1.552(14) . ?
C252 H25D 0.9600 . ?
C252 H25E 0.9600 . ?
C252 H25F 0.9600 . ?
C253 O251 1.277(16) . ?
C253 N251 1.360(14) . ?
C253 H253 0.9300 . ?
C271 N271 1.478(15) . ?
C271 H27A 0.9600 . ?
C271 H27B 0.9600 . ?
C271 H27C 0.9600 . ?
C272 N271 1.543(15) . ?
C272 H27D 0.9600 . ?
C272 H27E 0.9600 . ?
C272 H27F 0.9600 . ?
C273 O271 1.283(17) . ?
C273 N271 1.345(15) . ?
C273 H273 0.9300 . ?
C291 N291 1.484(15) . ?
C291 H29A 0.9600 . ?
C291 H29B 0.9600 . ?
C291 H29C 0.9600 . ?
C292 N291 1.546(15) . ?
C292 H29D 0.9600 . ?
C292 H29E 0.9600 . ?
C292 H29F 0.9600 . ?
C293 O291 1.271(17) . ?
C293 N291 1.337(15) . ?
C293 H293 0.9300 . ?
N101 Cd8 2.304(18) . ?
N102 Cd8 2.320(17) . ?
N103 Cd9 2.31(2) . ?
N104 Cd9 2.31(2) . ?
N105 Cd10 2.32(2) . ?
N106 Cd10 2.30(2) . ?
O101 Cd8 2.228(13) . ?
O101 Cd11 2.306(11) . ?
O102 Cd9 2.220(13) . ?
O102 Cd11 2.276(16) . ?
O103 Cd9 2.201(14) . ?
O103 Cd12 2.285(15) . ?
O104 Cd10 2.230(17) . ?
O104 Cd12 2.292(18) . ?
O105 Cd10 2.246(15) . ?
O105 Cd13 2.324(16) . ?
O106 Cd8 2.204(14) . ?
O106 Cd13 2.304(13) . ?
O113 Cd8 2.217(19) . ?
O114 Cd8 2.446(16) . ?
O114 Cd11 2.505(16) . ?
O114 Cd13 2.536(17) . ?
O115 Cd9 2.32(2) . ?
O116 Cd9 2.429(17) . ?
O116 Cd11 2.532(16) . ?
O116 Cd12 2.537(17) . ?
O117 Cd10 2.25(2) . ?
O118 Cd10 2.490(18) . ?
O118 Cd13 2.509(15) . ?
O118 Cd12 2.514(17) . ?
O119 Cd11 2.257(17) . ?
O120 Cd14 2.303(17) . ?
O120 Cd11 2.536(17) . ?
O121 Cd12 2.268(17) . ?
O122 Cd14 2.26(2) . ?
O122 Cd12 2.45(2) . ?
O123 Cd13 2.32(2) . ?
O124 Cd14 2.241(18) . ?
O124 Cd13 2.462(17) . ?
O125 Cd13 2.191(15) . ?
O125 Cd12 2.223(12) . ?
O125 Cd11 2.274(14) . ?
O126 Cd14 2.57(3) . ?
O127 Cd14 2.34(3) . ?
O128 Cd14 2.39(3) . ?

loop_
_geom_torsion_atom_site_label_1
_geom_torsion_atom_site_label_2
_geom_torsion_atom_site_label_3
_geom_torsion_atom_site_label_4
_geom_torsion
_geom_torsion_site_symmetry_1
_geom_torsion_site_symmetry_2
_geom_torsion_site_symmetry_3
_geom_torsion_site_symmetry_4
_geom_torsion_publ_flag
C6 C1 C2 C3 1(3) . . . . ?
N1 C1 C2 C3 -179.6(14) . . . . ?
C1 C2 C3 O7 -179.2(14) . . . . ?
C1 C2 C3 C4 1(3) . . . . ?
C2 C3 C4 O8 -177.2(15) . . . . ?
O7 C3 C4 O8 3(2) . . . . ?
C2 C3 C4 C5 -1(3) . . . . ?
O7 C3 C4 C5 179.3(14) . . . . ?
O8 C4 C5 C6 175.1(15) . . . . ?
C3 C4 C5 C6 -1(3) . . . . ?
C2 C1 C6 C5 -3(3) . . . . ?
N1 C1 C6 C5 177.8(14) . . . . ?
C2 C1 C6 N2 177.8(14) . . . . ?
N1 C1 C6 N2 -2(2) . . . . ?
C4 C5 C6 C1 3(3) . . . . ?
C4 C5 C6 N2 -177.8(14) . . . . ?
N2 C7 C8 C9 162.0(14) . . . . ?
N2 C7 C8 C13 -8(2) . . . . ?
C7 C8 C9 C10 -172.7(15) . . . . ?
C13 C8 C9 C10 -3(2) . . . . ?
C8 C9 C10 C11 7(2) . . . . ?
C9 C10 C11 C12 -8(2) . . . . ?
C9 C10 C11 C14 170.8(15) . . . . ?
C10 C11 C12 O2 -177.5(14) . . . . ?
C14 C11 C12 O2 4(3) . . . . ?
C10 C11 C12 C13 4(2) . . . . ?
C14 C11 C12 C13 -174.5(14) . . . . ?
C9 C8 C13 O1 177.4(13) . . . . ?
C7 C8 C13 O1 -13(2) . . . . ?
C9 C8 C13 C12 -1.0(19) . . . . ?
C7 C8 C13 C12 168.8(13) . . . . ?
O2 C12 C13 O1 3.2(18) . . . . ?
C11 C12 C13 O1 -178.3(13) . . . . ?
O2 C12 C13 C8 -178.3(11) . . . . ?
C11 C12 C13 C8 0(2) . . . . ?
C12 C11 C14 N3 12(3) . . . . ?
C10 C11 C14 N3 -167.0(14) . . . . ?
C20 C15 C16 C17 -2(2) . . . . ?
N3 C15 C16 C17 177.5(12) . . . . ?
C15 C16 C17 C18 3(2) . . . . ?
C15 C16 C17 O9 -174.8(15) . . . . ?
O9 C17 C18 C19 175.9(17) . . . . ?
C16 C17 C18 C19 -2(3) . . . . ?
O9 C17 C18 O10 -1(2) . . . . ?
C16 C17 C18 O10 -178.4(14) . . . . ?
C17 C18 C19 C20 0(3) . . . . ?
O10 C18 C19 C20 176.4(15) . . . . ?
C16 C15 C20 N4 -179.5(14) . . . . ?
N3 C15 C20 N4 1(2) . . . . ?
C16 C15 C20 C19 0(3) . . . . ?
N3 C15 C20 C19 -179.1(13) . . . . ?
C18 C19 C20 C15 1(3) . . . . ?
C18 C19 C20 N4 -179.4(15) . . . . ?
N4 C21 C22 C23 171.1(16) . . . . ?
N4 C21 C22 C27 -3(3) . . . . ?
C21 C22 C23 C24 -173.8(18) . . . . ?
C27 C22 C23 C24 0(3) . . . . ?
C22 C23 C24 C25 -5(3) . . . . ?
C23 C24 C25 C28 171.8(17) . . . . ?
C23 C24 C25 C26 7(3) . . . . ?
C24 C25 C26 O4 176.6(13) . . . . ?
C28 C25 C26 O4 12(2) . . . . ?
C24 C25 C26 C27 -5(2) . . . . ?
C28 C25 C26 C27 -168.9(16) . . . . ?
C23 C22 C27 O3 178.2(16) . . . . ?
C21 C22 C27 O3 -7(3) . . . . ?
C23 C22 C27 C26 1(2) . . . . ?
C21 C22 C27 C26 175.8(15) . . . . ?
O4 C26 C27 O3 3(2) . . . . ?
C25 C26 C27 O3 -176.2(14) . . . . ?
O4 C26 C27 C22 179.7(14) . . . . ?
C25 C26 C27 C22 1(2) . . . . ?
C24 C25 C28 N5 -166.2(17) . . . . ?
C26 C25 C28 N5 -3(3) . . . . ?
C34 C29 C30 C31 -2(3) . . . . ?
N5 C29 C30 C31 177.6(19) . . . . ?
C29 C30 C31 C32 -1(4) . . . . ?
C29 C30 C31 O11 179(2) . . . . ?
C30 C31 C32 O12 -177(2) . . . . ?
O11 C31 C32 O12 3(3) . . . . ?
C30 C31 C32 C33 3(4) . . . . ?
O11 C31 C32 C33 -177.5(19) . . . . ?
O12 C32 C33 C34 177.6(18) . . . . ?
C31 C32 C33 C34 -2(3) . . . . ?
C30 C29 C34 N6 -175.1(17) . . . . ?
N5 C29 C34 N6 6(2) . . . . ?
C30 C29 C34 C33 2(3) . . . . ?
N5 C29 C34 C33 -176.9(15) . . . . ?
C32 C33 C34 C29 0(3) . . . . ?
C32 C33 C34 N6 177.0(18) . . . . ?
N6 C35 C36 C37 166.3(17) . . . . ?
N6 C35 C36 C41 -5(3) . . . . ?
C35 C36 C37 C38 -170.8(18) . . . . ?
C41 C36 C37 C38 2(2) . . . . ?
C36 C37 C38 C39 -4(3) . . . . ?
C37 C38 C39 C42 173.0(17) . . . . ?
C37 C38 C39 C40 4(3) . . . . ?
C42 C39 C40 O6 15(2) . . . . ?
C38 C39 C40 O6 -175.8(14) . . . . ?
C42 C39 C40 C41 -171.5(15) . . . . ?
C38 C39 C40 C41 -3(2) . . . . ?
O6 C40 C41 O5 -8(2) . . . . ?
C39 C40 C41 O5 178.6(13) . . . . ?
O6 C40 C41 C36 175.2(13) . . . . ?
C39 C40 C41 C36 1(2) . . . . ?
C35 C36 C41 O5 -6(2) . . . . ?
C37 C36 C41 O5 -178.1(13) . . . . ?
C35 C36 C41 C40 171.3(18) . . . . ?
C37 C36 C41 C40 -1(2) . . . . ?
C38 C39 C42 N1 -163.6(14) . . . . ?
C40 C39 C42 N1 5(2) . . . . ?
O7 C43 C44 C45 176(2) . . . . ?
O7 C43 C44 C47 -59(3) . . . . ?
O7 C43 C44 C46 58(3) . . . . ?
O8 C48 C49 C50 65(3) . . . . ?
O8 C48 C49 C51 -60(3) . . . . ?
O8 C48 C49 C52 -169(2) . . . . ?
C18 C17 O9 C53 179.7(17) . . . . ?
C16 C17 O9 C53 -3(3) . . . . ?
C17 O9 C53 C54 171.2(14) . . . . ?
O9 C53 C54 C56 58.5(19) . . . . ?
O9 C53 C54 C57 -62.1(19) . . . . ?
O9 C53 C54 C55 177.9(17) . . . . ?
O10 C58 C59 C61 -54(3) . . . . ?
O10 C58 C59 C62 173(2) . . . . ?
O10 C58 C59 C60 65(3) . . . . ?
O11 C63 C64 C66 58(3) . . . . ?
O11 C63 C64 C65 177(2) . . . . ?
O11 C63 C64 C67 -61(3) . . . . ?
O12 C68 C69 C71 -56(4) . . . . ?
O12 C68 C69 C72 180(2) . . . . ?
O12 C68 C69 C70 65(3) . . . . ?
C39 C42 N1 C1 -176.3(14) . . . . ?
C39 C42 N1 Cd1 9(2) . . . . ?
C6 C1 N1 C42 -147.0(14) . . . . ?
C2 C1 N1 C42 33.4(18) . . . . ?
C6 C1 N1 Cd1 28.9(16) . . . . ?
C2 C1 N1 Cd1 -150.7(12) . . . . ?
C8 C7 N2 C6 176.5(14) . . . . ?
C8 C7 N2 Cd1 -6(2) . . . . ?
C1 C6 N2 C7 151.1(14) . . . . ?
C5 C6 N2 C7 -28(2) . . . . ?
C1 C6 N2 Cd1 -26.8(16) . . . . ?
C5 C6 N2 Cd1 153.6(14) . . . . ?
C11 C14 N3 C15 175.5(14) . . . . ?
C11 C14 N3 Cd2 1(2) . . . . ?
C20 C15 N3 C14 -147.2(15) . . . . ?
C16 C15 N3 C14 33.3(18) . . . . ?
C20 C15 N3 Cd2 28.6(15) . . . . ?
C16 C15 N3 Cd2 -150.9(12) . . . . ?
C22 C21 N4 C20 180.0(15) . . . . ?
C22 C21 N4 Cd2 -6(2) . . . . ?
C15 C20 N4 C21 144.3(15) . . . . ?
C19 C20 N4 C21 -36(2) . . . . ?
C15 C20 N4 Cd2 -30.8(17) . . . . ?
C19 C20 N4 Cd2 149.4(13) . . . . ?
C25 C28 N5 C29 178.2(16) . . . . ?
C25 C28 N5 Cd3 7(2) . . . . ?
C30 C29 N5 C28 29(2) . . . . ?
C34 C29 N5 C28 -151.6(15) . . . . ?
C30 C29 N5 Cd3 -157.7(17) . . . . ?
C34 C29 N5 Cd3 21.5(16) . . . . ?
C36 C35 N6 C34 -171.8(18) . . . . ?
C36 C35 N6 Cd3 -7(3) . . . . ?
C29 C34 N6 C35 137.0(17) . . . . ?
C33 C34 N6 C35 -40(2) . . . . ?
C29 C34 N6 Cd3 -29.8(18) . . . . ?
C33 C34 N6 Cd3 152.8(14) . . . . ?
C8 C13 O1 Cd1 44.7(17) . . . . ?
C12 C13 O1 Cd1 -136.9(9) . . . . ?
C8 C13 O1 Cd4 -172.2(10) . . . . ?
C12 C13 O1 Cd4 6.2(15) . . . . ?
C11 C12 O2 Cd2 -30(2) . . . . ?
C13 C12 O2 Cd2 148.0(8) . . . . ?
C11 C12 O2 Cd4 170.5(13) . . . . ?
C13 C12 O2 Cd4 -11.1(15) . . . . ?
C22 C27 O3 Cd2 27(2) . . . . ?
C26 C27 O3 Cd2 -155.9(9) . . . . ?
C22 C27 O3 Cd5 -162.6(13) . . . . ?
C26 C27 O3 Cd5 14.2(17) . . . . ?
C25 C26 O4 Cd3 -28(2) . . . . ?
C27 C26 O4 Cd3 153.5(9) . . . . ?
C25 C26 O4 Cd5 161.6(11) . . . . ?
C27 C26 O4 Cd5 -17.2(16) . . . . ?
C40 C41 O5 Cd3 -146.9(10) . . . . ?
C36 C41 O5 Cd3 30.5(18) . . . . ?
C40 C41 O5 Cd6 14.1(16) . . . . ?
C36 C41 O5 Cd6 -168.4(10) . . . . ?
C39 C40 O6 Cd6 169.7(12) . . . . ?
C41 C40 O6 Cd6 -3.6(17) . . . . ?
C39 C40 O6 Cd1 -45.8(18) . . . . ?
C41 C40 O6 Cd1 140.8(10) . . . . ?
C44 C43 O7 C3 171.8(17) . . . . ?
C2 C3 O7 C43 8(2) . . . . ?
C4 C3 O7 C43 -171.6(15) . . . . ?
C3 C4 O8 C48 176.5(16) . . . . ?
C5 C4 O8 C48 0(2) . . . . ?
C49 C48 O8 C4 -170.1(17) . . . . ?
C19 C18 O10 C58 -4(2) . . . . ?
C17 C18 O10 C58 172.6(16) . . . . ?
C59 C58 O10 C18 177.4(18) . . . . ?
C64 C63 O11 C31 -151(2) . . . . ?
C30 C31 O11 C63 -19(3) . . . . ?
C32 C31 O11 C63 161(2) . . . . ?
C31 C32 O12 C68 166(2) . . . . ?
C33 C32 O12 C68 -14(3) . . . . ?
C69 C68 O12 C32 -169(2) . . . . ?
O14 C73 O13 Cd1 -3.6(18) . . . . ?
C74 C73 O13 Cd1 177.8(16) . . . . ?
O13 C73 O14 Cd1 3.3(17) . . . . ?
C74 C73 O14 Cd1 -178.0(16) . . . . ?
O13 C73 O14 Cd6 -91(2) . . . . ?
C74 C73 O14 Cd6 88.1(18) . . . . ?
Cd1 C73 O14 Cd6 -93.9(9) . . . . ?
O13 C73 O14 Cd4 94.5(18) . . . . ?
C74 C73 O14 Cd4 -86.8(18) . . . . ?
Cd1 C73 O14 Cd4 91.2(8) . . . . ?
O16 C75 O15 Cd2 2(2) . . . . ?
C76 C75 O15 Cd2 -177(2) . . . . ?
O15 C75 O16 Cd2 -2.1(19) . . . . ?
C76 C75 O16 Cd2 177(2) . . . . ?
O15 C75 O16 Cd5 95(2) . . . . ?
C76 C75 O16 Cd5 -86(2) . . . . ?
Cd2 C75 O16 Cd5 97.6(7) . . . . ?
O15 C75 O16 Cd4 -96.3(19) . . . . ?
C76 C75 O16 Cd4 83(2) . . . . ?
Cd2 C75 O16 Cd4 -94.2(10) . . . . ?
O18 C77 O17 Cd3 4.3(18) . . . . ?
C78 C77 O17 Cd3 172.3(17) . . . . ?
O17 C77 O18 Cd3 -4.0(17) . . . . ?
C78 C77 O18 Cd3 -171.6(19) . . . . ?
O17 C77 O18 Cd5 -99.2(18) . . . . ?
C78 C77 O18 Cd5 93(2) . . . . ?
Cd3 C77 O18 Cd5 -95.2(8) . . . . ?
O17 C77 O18 Cd6 93(2) . . . . ?
C78 C77 O18 Cd6 -74(2) . . . . ?
Cd3 C77 O18 Cd6 97.3(11) . . . . ?
O20 C83 O19 Cd6 0.7(17) . . . . ?
C84 C83 O19 Cd6 179.7(17) . . . . ?
O19 C83 O20 Cd7 -174.1(6) . . . . ?
C84 C83 O20 Cd7 7(3) . . . . ?
Cd6 C83 O20 Cd7 -173.5(9) . . . . ?
O19 C83 O20 Cd6 -0.6(15) . . . . ?
C84 C83 O20 Cd6 -180(2) . . . . ?
O22 C79 O21 Cd4 4(2) . . . . ?
C80 C79 O21 Cd4 -177.8(18) . . . . ?
O21 C79 O22 Cd7 179.7(8) . . . . ?
C80 C79 O22 Cd7 1(3) . . . . ?
Cd4 C79 O22 Cd7 -176.8(11) . . . . ?
O21 C79 O22 Cd4 -3.5(19) . . . . ?
C80 C79 O22 Cd4 178(2) . . . . ?
O24 C81 O23 Cd5 1.2(17) . . . . ?
C82 C81 O23 Cd5 174.5(17) . . . . ?
O23 C81 O24 Cd7 -177.4(8) . . . . ?
C82 C81 O24 Cd7 11(3) . . . . ?
Cd5 C81 O24 Cd7 -176.3(8) . . . . ?
O23 C81 O24 Cd5 -1.1(16) . . . . ?
C82 C81 O24 Cd5 -173(2) . . . . ?
O28 C85 O27 Cd7 3.2(17) . . . . ?
C86 C85 O27 Cd7 179.5(14) . . . . ?
O27 C85 O28 Cd7 -3.3(17) . . . . ?
C86 C85 O28 Cd7 -179.3(16) . . . . ?
C13 O1 Cd1 O6 118.4(9) . . . . ?
Cd4 O1 Cd1 O6 -28.1 . . . . ?
C13 O1 Cd1 O13 -136.9(9) . . . . ?
Cd4 O1 Cd1 O13 76.6 . . . . ?
C13 O1 Cd1 N2 -40.2(9) . . . . ?
Cd4 O1 Cd1 N2 173.3 . . . . ?
C13 O1 Cd1 N1 -21.5(9) . . . . ?
Cd4 O1 Cd1 N1 -168.0 . . . . ?
C13 O1 Cd1 O14 173.1(9) . . . . ?
Cd4 O1 Cd1 O14 26.6 . . . . ?
C13 O1 Cd1 O201 62.4(9) . . . . ?
Cd4 O1 Cd1 O201 -84.1(3) . . . . ?
C13 O1 Cd1 C73 -161.4(10) . . . . ?
Cd4 O1 Cd1 C73 52.1(4) . . . . ?
C40 O6 Cd1 O1 -118.5(9) . . . . ?
Cd6 O6 Cd1 O1 29.8 . . . . ?
C40 O6 Cd1 O13 137.2(9) . . . . ?
Cd6 O6 Cd1 O13 -74.6 . . . . ?
C40 O6 Cd1 N2 21.5(9) . . . . ?
Cd6 O6 Cd1 N2 169.7 . . . . ?
C40 O6 Cd1 N1 40.6(9) . . . . ?
Cd6 O6 Cd1 N1 -171.2 . . . . ?
C40 O6 Cd1 O14 -173.8(9) . . . . ?
Cd6 O6 Cd1 O14 -25.6 . . . . ?
C40 O6 Cd1 O201 -61.2(9) . . . . ?
Cd6 O6 Cd1 O201 87.0(3) . . . . ?
C40 O6 Cd1 C73 161.8(10) . . . . ?
Cd6 O6 Cd1 C73 -50.0(4) . . . . ?
C73 O13 Cd1 O1 -65.7(9) . . . . ?
C73 O13 Cd1 O6 66.3(9) . . . . ?
C73 O13 Cd1 N2 -144.0(9) . . . . ?
C73 O13 Cd1 N1 143.8(9) . . . . ?
C73 O13 Cd1 O14 1.7(9) . . . . ?
C73 O13 Cd1 O201 4.1(13) . . . . ?
C7 N2 Cd1 O1 22.5(9) . . . . ?
C6 N2 Cd1 O1 -159.8(8) . . . . ?
C7 N2 Cd1 O6 -127.3(9) . . . . ?
C6 N2 Cd1 O6 50.4(8) . . . . ?
C7 N2 Cd1 O13 117.2(9) . . . . ?
C6 N2 Cd1 O13 -65.1(8) . . . . ?
C7 N2 Cd1 N1 -147.0(9) . . . . ?
C6 N2 Cd1 N1 30.7(8) . . . . ?
C7 N2 Cd1 O14 74.8(9) . . . . ?
C6 N2 Cd1 O14 -107.5(8) . . . . ?
C7 N2 Cd1 O201 -52.2(10) . . . . ?
C6 N2 Cd1 O201 125.5(8) . . . . ?
C7 N2 Cd1 C73 99.4(10) . . . . ?
C6 N2 Cd1 C73 -82.9(9) . . . . ?
C42 N1 Cd1 O1 125.8(9) . . . . ?
C1 N1 Cd1 O1 -49.6(7) . . . . ?
C42 N1 Cd1 O6 -23.8(9) . . . . ?
C1 N1 Cd1 O6 160.7(7) . . . . ?
C42 N1 Cd1 O13 -119.2(9) . . . . ?
C1 N1 Cd1 O13 65.3(7) . . . . ?
C42 N1 Cd1 N2 145.2(9) . . . . ?
C1 N1 Cd1 N2 -30.3(7) . . . . ?
C42 N1 Cd1 O14 -74.5(9) . . . . ?
C1 N1 Cd1 O14 110.1(7) . . . . ?
C42 N1 Cd1 O201 47.8(10) . . . . ?
C1 N1 Cd1 O201 -127.6(8) . . . . ?
C42 N1 Cd1 C73 -101.3(10) . . . . ?
C1 N1 Cd1 C73 83.2(8) . . . . ?
C73 O14 Cd1 O1 107.1(9) . . . . ?
Cd6 O14 Cd1 O1 -117.6 . . . . ?
Cd4 O14 Cd1 O1 -22.5 . . . . ?
C73 O14 Cd1 O6 -113.2(9) . . . . ?
Cd6 O14 Cd1 O6 22.1 . . . . ?
Cd4 O14 Cd1 O6 117.2 . . . . ?
C73 O14 Cd1 O13 -1.8(9) . . . . ?
Cd6 O14 Cd1 O13 133.6 . . . . ?
Cd4 O14 Cd1 O13 -131.4 . . . . ?
C73 O14 Cd1 N2 54.2(9) . . . . ?
Cd6 O14 Cd1 N2 -170.4 . . . . ?
Cd4 O14 Cd1 N2 -75.3 . . . . ?
C73 O14 Cd1 N1 -61.8(9) . . . . ?
Cd6 O14 Cd1 N1 73.6 . . . . ?
Cd4 O14 Cd1 N1 168.6 . . . . ?
C73 O14 Cd1 O201 179.1(10) . . . . ?
Cd6 O14 Cd1 O201 -45.6(4) . . . . ?
Cd4 O14 Cd1 O201 49.5(4) . . . . ?
Cd6 O14 Cd1 C73 135.3(9) . . . . ?
Cd4 O14 Cd1 C73 -129.6(9) . . . . ?
O14 C73 Cd1 O1 -68.6(8) . . . . ?
O13 C73 Cd1 O1 114.6(8) . . . . ?
C74 C73 Cd1 O1 75(28) . . . . ?
O14 C73 Cd1 O6 62.5(8) . . . . ?
O13 C73 Cd1 O6 -114.4(8) . . . . ?
C74 C73 Cd1 O6 -153(28) . . . . ?
O14 C73 Cd1 O13 176.9(16) . . . . ?
C74 C73 Cd1 O13 -39(27) . . . . ?
O14 C73 Cd1 N2 -141.4(6) . . . . ?
O13 C73 Cd1 N2 41.8(10) . . . . ?
C74 C73 Cd1 N2 3(28) . . . . ?
O14 C73 Cd1 N1 134.8(7) . . . . ?
O13 C73 Cd1 N1 -42.0(10) . . . . ?
C74 C73 Cd1 N1 -81(28) . . . . ?
O13 C73 Cd1 O14 -176.9(16) . . . . ?
C74 C73 Cd1 O14 144(28) . . . . ?
O14 C73 Cd1 O201 -1.2(13) . . . . ?
O13 C73 Cd1 O201 -178.1(6) . . . . ?
C74 C73 Cd1 O201 143(27) . . . . ?
C27 O3 Cd2 O2 119.2(11) . . . . ?
Cd5 O3 Cd2 O2 -51.2 . . . . ?
C27 O3 Cd2 N4 -25.5(11) . . . . ?
Cd5 O3 Cd2 N4 164.1 . . . . ?
C27 O3 Cd2 O15 -124.1(11) . . . . ?
Cd5 O3 Cd2 O15 65.5 . . . . ?
C27 O3 Cd2 N3 12.9(11) . . . . ?
Cd5 O3 Cd2 N3 -157.5 . . . . ?
C27 O3 Cd2 O16 -173.6(11) . . . . ?
Cd5 O3 Cd2 O16 16.0 . . . . ?
C27 O3 Cd2 C75 -147.6(12) . . . . ?
Cd5 O3 Cd2 C75 42.0(5) . . . . ?
C12 O2 Cd2 O3 -114.3(9) . . . . ?
Cd4 O2 Cd2 O3 46.6 . . . . ?
C12 O2 Cd2 N4 -5.9(9) . . . . ?
Cd4 O2 Cd2 N4 155.0 . . . . ?
C12 O2 Cd2 O15 132.9(9) . . . . ?
Cd4 O2 Cd2 O15 -66.2 . . . . ?
C12 O2 Cd2 N3 29.3(9) . . . . ?
Cd4 O2 Cd2 N3 -169.8 . . . . ?
C12 O2 Cd2 O16 179.9(9) . . . . ?
Cd4 O2 Cd2 O16 -19.2 . . . . ?
C12 O2 Cd2 C75 155.2(10) . . . . ?
Cd4 O2 Cd2 C75 -43.9(4) . . . . ?
C21 N4 Cd2 O3 15.3(10) . . . . ?
C20 N4 Cd2 O3 -170.4(8) . . . . ?
C21 N4 Cd2 O2 -105.0(10) . . . . ?
C20 N4 Cd2 O2 69.3(8) . . . . ?
C21 N4 Cd2 O15 114.6(10) . . . . ?
C20 N4 Cd2 O15 -71.1(8) . . . . ?
C21 N4 Cd2 N3 -141.4(10) . . . . ?
C20 N4 Cd2 N3 33.0(8) . . . . ?
C21 N4 Cd2 O16 66.3(10) . . . . ?
C20 N4 Cd2 O16 -119.3(8) . . . . ?
C21 N4 Cd2 C75 97.2(11) . . . . ?
C20 N4 Cd2 C75 -88.5(9) . . . . ?
C75 O15 Cd2 O3 -64.2(11) . . . . ?
C75 O15 Cd2 O2 58.9(11) . . . . ?
C75 O15 Cd2 N4 -144.7(11) . . . . ?
C75 O15 Cd2 N3 141.3(11) . . . . ?
C75 O15 Cd2 O16 -1.2(11) . . . . ?
C14 N3 Cd2 O3 103.3(10) . . . . ?
C15 N3 Cd2 O3 -72.0(6) . . . . ?
C14 N3 Cd2 O2 -15.5(10) . . . . ?
C15 N3 Cd2 O2 169.1(6) . . . . ?
C14 N3 Cd2 N4 143.2(10) . . . . ?
C15 N3 Cd2 N4 -32.1(6) . . . . ?
C14 N3 Cd2 O15 -120.9(10) . . . . ?
C15 N3 Cd2 O15 63.8(6) . . . . ?
C14 N3 Cd2 O16 -66.5(10) . . . . ?
C15 N3 Cd2 O16 118.2(6) . . . . ?
C14 N3 Cd2 C75 -100.9(12) . . . . ?
C15 N3 Cd2 C75 83.7(9) . . . . ?
C75 O16 Cd2 O3 116.3(10) . . . . ?
Cd5 O16 Cd2 O3 -13.6 . . . . ?
Cd4 O16 Cd2 O3 -106.4 . . . . ?
C75 O16 Cd2 O2 -121.2(10) . . . . ?
Cd5 O16 Cd2 O2 108.9 . . . . ?
Cd4 O16 Cd2 O2 16.1 . . . . ?
C75 O16 Cd2 N4 64.1(10) . . . . ?
Cd5 O16 Cd2 N4 -65.8 . . . . ?
Cd4 O16 Cd2 N4 -158.6 . . . . ?
C75 O16 Cd2 O15 1.1(10) . . . . ?
Cd5 O16 Cd2 O15 -128.7 . . . . ?
Cd4 O16 Cd2 O15 138.4 . . . . ?
C75 O16 Cd2 N3 -70.1(10) . . . . ?
Cd5 O16 Cd2 N3 160.0 . . . . ?
Cd4 O16 Cd2 N3 67.2 . . . . ?
Cd5 O16 Cd2 C75 -129.9(10) . . . . ?
Cd4 O16 Cd2 C75 137.3(10) . . . . ?
O15 C75 Cd2 O3 117.9(10) . . . . ?
O16 C75 Cd2 O3 -60.0(9) . . . . ?
C76 C75 Cd2 O3 -116(27) . . . . ?
O15 C75 Cd2 O2 -125.3(10) . . . . ?
O16 C75 Cd2 O2 56.8(9) . . . . ?
C76 C75 Cd2 O2 1(27) . . . . ?
O15 C75 Cd2 N4 41.6(12) . . . . ?
O16 C75 Cd2 N4 -136.3(7) . . . . ?
C76 C75 Cd2 N4 168(27) . . . . ?
O16 C75 Cd2 O15 -177.9(18) . . . . ?
C76 C75 Cd2 O15 127(28) . . . . ?
O15 C75 Cd2 N3 -47.7(13) . . . . ?
O16 C75 Cd2 N3 134.4(6) . . . . ?
C76 C75 Cd2 N3 79(27) . . . . ?
O15 C75 Cd2 O16 177.9(18) . . . . ?
C76 C75 Cd2 O16 -56(27) . . . . ?
C26 O4 Cd3 O5 -119.1(10) . . . . ?
Cd5 O4 Cd3 O5 51.7 . . . . ?
C26 O4 Cd3 O17 127.2(10) . . . . ?
Cd5 O4 Cd3 O17 -62.0 . . . . ?
C26 O4 Cd3 N6 -14.1(10) . . . . ?
Cd5 O4 Cd3 N6 156.6 . . . . ?
C26 O4 Cd3 N5 23.3(10) . . . . ?
Cd5 O4 Cd3 N5 -165.9 . . . . ?
C26 O4 Cd3 O18 174.9(10) . . . . ?
Cd5 O4 Cd3 O18 -14.3 . . . . ?
C26 O4 Cd3 C77 150.4(12) . . . . ?
Cd5 O4 Cd3 C77 -38.8(5) . . . . ?
C41 O5 Cd3 O4 111.7(10) . . . . ?
Cd6 O5 Cd3 O4 -49.4 . . . . ?
C41 O5 Cd3 O17 -134.7(10) . . . . ?
Cd6 O5 Cd3 O17 64.1 . . . . ?
C41 O5 Cd3 N6 -31.7(10) . . . . ?
Cd6 O5 Cd3 N6 167.2 . . . . ?
C41 O5 Cd3 N5 9.0(10) . . . . ?
Cd6 O5 Cd3 N5 -152.1 . . . . ?
C41 O5 Cd3 O18 179.1(10) . . . . ?
Cd6 O5 Cd3 O18 18.0 . . . . ?
C41 O5 Cd3 C77 -158.2(11) . . . . ?
Cd6 O5 Cd3 C77 40.7(4) . . . . ?
C77 O17 Cd3 O4 59.2(10) . . . . ?
C77 O17 Cd3 O5 -60.3(10) . . . . ?
C77 O17 Cd3 N6 -143.9(10) . . . . ?
C77 O17 Cd3 N5 141.9(10) . . . . ?
C77 O17 Cd3 O18 -2.3(10) . . . . ?
C35 N6 Cd3 O4 -97.8(10) . . . . ?
C34 N6 Cd3 O4 68.4(9) . . . . ?
C35 N6 Cd3 O5 18.0(10) . . . . ?
C34 N6 Cd3 O5 -175.8(9) . . . . ?
C35 N6 Cd3 O17 120.9(10) . . . . ?
C34 N6 Cd3 O17 -72.9(9) . . . . ?
C35 N6 Cd3 N5 -137.0(10) . . . . ?
C34 N6 Cd3 N5 29.3(9) . . . . ?
C35 N6 Cd3 O18 68.4(10) . . . . ?
C34 N6 Cd3 O18 -125.4(9) . . . . ?
C35 N6 Cd3 C77 101.4(12) . . . . ?
C34 N6 Cd3 C77 -92.4(11) . . . . ?
C28 N5 Cd3 O4 -12.3(12) . . . . ?
C29 N5 Cd3 O4 176.0(7) . . . . ?
C28 N5 Cd3 O5 101.9(12) . . . . ?
C29 N5 Cd3 O5 -69.8(7) . . . . ?
C28 N5 Cd3 O17 -114.6(12) . . . . ?
C29 N5 Cd3 O17 73.7(7) . . . . ?
C28 N5 Cd3 N6 144.7(12) . . . . ?
C29 N5 Cd3 N6 -27.0(7) . . . . ?
C28 N5 Cd3 O18 -62.2(12) . . . . ?
C29 N5 Cd3 O18 126.1(7) . . . . ?
C28 N5 Cd3 C77 -94.0(13) . . . . ?
C29 N5 Cd3 C77 94.3(9) . . . . ?
C77 O18 Cd3 O4 -116.8(9) . . . . ?
Cd5 O18 Cd3 O4 12.2 . . . . ?
Cd6 O18 Cd3 O4 104.2 . . . . ?
C77 O18 Cd3 O5 123.8(9) . . . . ?
Cd5 O18 Cd3 O5 -107.2 . . . . ?
Cd6 O18 Cd3 O5 -15.1 . . . . ?
C77 O18 Cd3 O17 2.2(9) . . . . ?
Cd5 O18 Cd3 O17 131.3 . . . . ?
Cd6 O18 Cd3 O17 -136.7 . . . . ?
C77 O18 Cd3 N6 71.8(9) . . . . ?
Cd5 O18 Cd3 N6 -159.2 . . . . ?
Cd6 O18 Cd3 N6 -67.2 . . . . ?
C77 O18 Cd3 N5 -66.3(9) . . . . ?
Cd5 O18 Cd3 N5 62.8 . . . . ?
Cd6 O18 Cd3 N5 154.8 . . . . ?
Cd5 O18 Cd3 C77 129.0(10) . . . . ?
Cd6 O18 Cd3 C77 -139.0(10) . . . . ?
O17 C77 Cd3 O4 -123.7(9) . . . . ?
O18 C77 Cd3 O4 60.2(8) . . . . ?
C78 C77 Cd3 O4 -173(11) . . . . ?
O17 C77 Cd3 O5 122.9(9) . . . . ?
O18 C77 Cd3 O5 -53.1(8) . . . . ?
C78 C77 Cd3 O5 73(11) . . . . ?
O18 C77 Cd3 O17 -176.0(17) . . . . ?
C78 C77 Cd3 O17 -50(11) . . . . ?
O17 C77 Cd3 N6 44.7(12) . . . . ?
O18 C77 Cd3 N6 -131.3(6) . . . . ?
C78 C77 Cd3 N6 -5(12) . . . . ?
O17 C77 Cd3 N5 -47.4(11) . . . . ?
O18 C77 Cd3 N5 136.6(7) . . . . ?
C78 C77 Cd3 N5 -97(11) . . . . ?
O17 C77 Cd3 O18 176.0(17) . . . . ?
C78 C77 Cd3 O18 126(12) . . . . ?
Cd5 O25 Cd4 O1 152.4 . . . . ?
Cd6 O25 Cd4 O1 -83.3 . . . . ?
Cd5 O25 Cd4 O21 -67.0 . . . . ?
Cd6 O25 Cd4 O21 57.4 . . . . ?
Cd5 O25 Cd4 O2 81.3 . . . . ?
Cd6 O25 Cd4 O2 -154.3 . . . . ?
Cd5 O25 Cd4 O22 -63.5 . . . . ?
Cd6 O25 Cd4 O22 60.8 . . . . ?
Cd5 O25 Cd4 O14 -138.2 . . . . ?
Cd6 O25 Cd4 O14 -13.9 . . . . ?
Cd5 O25 Cd4 O16 11.7 . . . . ?
Cd6 O25 Cd4 O16 136.0 . . . . ?
Cd5 O25 Cd4 C79 -65.6(6) . . . . ?
Cd6 O25 Cd4 C79 58.7(6) . . . . ?
C13 O1 Cd4 O25 -104.6(8) . . . . ?
Cd1 O1 Cd4 O25 44.6 . . . . ?
C13 O1 Cd4 O21 91.3(8) . . . . ?
Cd1 O1 Cd4 O21 -119.4 . . . . ?
C13 O1 Cd4 O2 -8.5(8) . . . . ?
Cd1 O1 Cd4 O2 140.7 . . . . ?
C13 O1 Cd4 O22 136.0(8) . . . . ?
Cd1 O1 Cd4 O22 -74.7 . . . . ?
C13 O1 Cd4 O14 -175.1(8) . . . . ?
Cd1 O1 Cd4 O14 -25.9 . . . . ?
C13 O1 Cd4 O16 -23.7(8) . . . . ?
Cd1 O1 Cd4 O16 125.6 . . . . ?
C13 O1 Cd4 C79 110.9(10) . . . . ?
Cd1 O1 Cd4 C79 -99.9(6) . . . . ?
C79 O21 Cd4 O25 2.3(10) . . . . ?
C79 O21 Cd4 O1 143.2(10) . . . . ?
C79 O21 Cd4 O2 -145.7(10) . . . . ?
C79 O21 Cd4 O22 -1.8(10) . . . . ?
C79 O21 Cd4 O14 69.1(10) . . . . ?
C79 O21 Cd4 O16 -71.6(10) . . . . ?
C12 O2 Cd4 O25 108.8(8) . . . . ?
Cd2 O2 Cd4 O25 -53.9 . . . . ?
C12 O2 Cd4 O1 10.8(8) . . . . ?
Cd2 O2 Cd4 O1 -151.9 . . . . ?
C12 O2 Cd4 O21 -84.5(8) . . . . ?
Cd2 O2 Cd4 O21 112.8 . . . . ?
C12 O2 Cd4 O22 -132.6(8) . . . . ?
Cd2 O2 Cd4 O22 64.7 . . . . ?
C12 O2 Cd4 O14 31.4(8) . . . . ?
Cd2 O2 Cd4 O14 -131.3 . . . . ?
C12 O2 Cd4 O16 -179.0(8) . . . . ?
Cd2 O2 Cd4 O16 18.3 . . . . ?
C12 O2 Cd4 C79 -103.7(10) . . . . ?
Cd2 O2 Cd4 C79 93.6(6) . . . . ?
C79 O22 Cd4 O25 -176.2(11) . . . . ?
Cd7 O22 Cd4 O25 0.5 . . . . ?
C79 O22 Cd4 O1 -56.7(11) . . . . ?
Cd7 O22 Cd4 O1 120.0 . . . . ?
C79 O22 Cd4 O21 2.0(11) . . . . ?
Cd7 O22 Cd4 O21 178.7 . . . . ?
C79 O22 Cd4 O2 65.6(11) . . . . ?
Cd7 O22 Cd4 O2 -117.7 . . . . ?
C79 O22 Cd4 O14 -104.2(11) . . . . ?
Cd7 O22 Cd4 O14 72.5 . . . . ?
C79 O22 Cd4 O16 110.5(11) . . . . ?
Cd7 O22 Cd4 O16 -72.8 . . . . ?
Cd7 O22 Cd4 C79 176.7(11) . . . . ?
C73 O14 Cd4 O25 -172.0(12) . . . . ?
Cd1 O14 Cd4 O25 -83.9 . . . . ?
Cd6 O14 Cd4 O25 11.6 . . . . ?
C73 O14 Cd4 O1 -65.7(12) . . . . ?
Cd1 O14 Cd4 O1 22.4 . . . . ?
Cd6 O14 Cd4 O1 117.9 . . . . ?
C73 O14 Cd4 O21 31.9(12) . . . . ?
Cd1 O14 Cd4 O21 120.1 . . . . ?
Cd6 O14 Cd4 O21 -144.4 . . . . ?
C73 O14 Cd4 O2 -85.9(12) . . . . ?
Cd1 O14 Cd4 O2 2.2 . . . . ?
Cd6 O14 Cd4 O2 97.7 . . . . ?
C73 O14 Cd4 O22 83.6(12) . . . . ?
Cd1 O14 Cd4 O22 171.7 . . . . ?
Cd6 O14 Cd4 O22 -92.8 . . . . ?
C73 O14 Cd4 O16 140.9(12) . . . . ?
Cd1 O14 Cd4 O16 -131.0 . . . . ?
Cd6 O14 Cd4 O16 -35.5 . . . . ?
C73 O14 Cd4 C79 58.6(13) . . . . ?
Cd1 O14 Cd4 C79 146.7(5) . . . . ?
Cd6 O14 Cd4 C79 -117.8(5) . . . . ?
C75 O16 Cd4 O25 179.5(13) . . . . ?
Cd2 O16 Cd4 O25 88.6 . . . . ?
Cd5 O16 Cd4 O25 -9.5 . . . . ?
C75 O16 Cd4 O1 89.8(13) . . . . ?
Cd2 O16 Cd4 O1 -1.0 . . . . ?
Cd5 O16 Cd4 O1 -99.2 . . . . ?
C75 O16 Cd4 O21 -25.5(13) . . . . ?
Cd2 O16 Cd4 O21 -116.4 . . . . ?
Cd5 O16 Cd4 O21 145.5 . . . . ?
C75 O16 Cd4 O2 75.0(13) . . . . ?
Cd2 O16 Cd4 O2 -15.9 . . . . ?
Cd5 O16 Cd4 O2 -114.1 . . . . ?
C75 O16 Cd4 O22 -76.6(13) . . . . ?
Cd2 O16 Cd4 O22 -167.5 . . . . ?
Cd5 O16 Cd4 O22 94.4 . . . . ?
C75 O16 Cd4 O14 -133.7(13) . . . . ?
Cd2 O16 Cd4 O14 135.4 . . . . ?
Cd5 O16 Cd4 O14 37.2 . . . . ?
C75 O16 Cd4 C79 -52.5(14) . . . . ?
Cd2 O16 Cd4 C79 -143.4(5) . . . . ?
Cd5 O16 Cd4 C79 118.5(5) . . . . ?
O22 C79 Cd4 O25 4.7(13) . . . . ?
O21 C79 Cd4 O25 -178.8(5) . . . . ?
C80 C79 Cd4 O25 -166(11) . . . . ?
O22 C79 Cd4 O1 139.7(8) . . . . ?
O21 C79 Cd4 O1 -43.7(11) . . . . ?
C80 C79 Cd4 O1 -31(11) . . . . ?
O22 C79 Cd4 O21 -176.6(19) . . . . ?
C80 C79 Cd4 O21 13(10) . . . . ?
O22 C79 Cd4 O2 -134.3(8) . . . . ?
O21 C79 Cd4 O2 42.2(11) . . . . ?
C80 C79 Cd4 O2 55(11) . . . . ?
O21 C79 Cd4 O22 176.6(19) . . . . ?
C80 C79 Cd4 O22 -171(12) . . . . ?
O22 C79 Cd4 O14 72.2(10) . . . . ?
O21 C79 Cd4 O14 -111.3(9) . . . . ?
C80 C79 Cd4 O14 -99(11) . . . . ?
O22 C79 Cd4 O16 -66.6(10) . . . . ?
O21 C79 Cd4 O16 109.9(9) . . . . ?
C80 C79 Cd4 O16 123(11) . . . . ?
Cd4 O25 Cd5 O23 64.0 . . . . ?
Cd6 O25 Cd5 O23 -62.1 . . . . ?
Cd4 O25 Cd5 O3 -81.9 . . . . ?
Cd6 O25 Cd5 O3 152.0 . . . . ?
Cd4 O25 Cd5 O4 -154.2 . . . . ?
Cd6 O25 Cd5 O4 79.7 . . . . ?
Cd4 O25 Cd5 O24 63.5 . . . . ?
Cd6 O25 Cd5 O24 -62.6 . . . . ?
Cd4 O25 Cd5 O16 -12.0 . . . . ?
Cd6 O25 Cd5 O16 -138.1 . . . . ?
Cd4 O25 Cd5 O18 135.8 . . . . ?
Cd6 O25 Cd5 O18 9.8 . . . . ?
Cd4 O25 Cd5 C81 63.3(5) . . . . ?
Cd6 O25 Cd5 C81 -62.8(5) . . . . ?
C81 O23 Cd5 O25 -1.2(8) . . . . ?
C81 O23 Cd5 O3 142.7(8) . . . . ?
C81 O23 Cd5 O4 -141.7(8) . . . . ?
C81 O23 Cd5 O24 -0.6(8) . . . . ?
C81 O23 Cd5 O16 70.6(8) . . . . ?
C81 O23 Cd5 O18 -70.3(8) . . . . ?
C27 O3 Cd5 O25 -112.5(9) . . . . ?
Cd2 O3 Cd5 O25 59.4 . . . . ?
C27 O3 Cd5 O23 83.9(9) . . . . ?
Cd2 O3 Cd5 O23 -104.2 . . . . ?
C27 O3 Cd5 O4 -16.8(9) . . . . ?
Cd2 O3 Cd5 O4 155.1 . . . . ?
C27 O3 Cd5 O24 140.2(9) . . . . ?
Cd2 O3 Cd5 O24 -47.8 . . . . ?
C27 O3 Cd5 O16 172.3(9) . . . . ?
Cd2 O3 Cd5 O16 -15.7 . . . . ?
C27 O3 Cd5 O18 -33.6(9) . . . . ?
Cd2 O3 Cd5 O18 138.4 . . . . ?
C27 O3 Cd5 C81 106.7(11) . . . . ?
Cd2 O3 Cd5 C81 -81.3(6) . . . . ?
C26 O4 Cd5 O25 110.5(8) . . . . ?
Cd3 O4 Cd5 O25 -62.2 . . . . ?
C26 O4 Cd5 O23 -87.3(8) . . . . ?
Cd3 O4 Cd5 O23 99.9 . . . . ?
C26 O4 Cd5 O3 17.7(8) . . . . ?
Cd3 O4 Cd5 O3 -155.0 . . . . ?
C26 O4 Cd5 O24 -141.1(8) . . . . ?
Cd3 O4 Cd5 O24 46.1 . . . . ?
C26 O4 Cd5 O16 32.1(8) . . . . ?
Cd3 O4 Cd5 O16 -140.7 . . . . ?
C26 O4 Cd5 O18 -173.0(8) . . . . ?
Cd3 O4 Cd5 O18 14.2 . . . . ?
C26 O4 Cd5 C81 -109.5(10) . . . . ?
Cd3 O4 Cd5 C81 77.7(6) . . . . ?
C81 O24 Cd5 O25 -179.7(9) . . . . ?
Cd7 O24 Cd5 O25 -4.0 . . . . ?
C81 O24 Cd5 O23 0.7(9) . . . . ?
Cd7 O24 Cd5 O23 176.3 . . . . ?
C81 O24 Cd5 O3 -72.8(9) . . . . ?
Cd7 O24 Cd5 O3 102.8 . . . . ?
C81 O24 Cd5 O4 71.8(9) . . . . ?
Cd7 O24 Cd5 O4 -112.6 . . . . ?
C81 O24 Cd5 O16 -104.0(9) . . . . ?
Cd7 O24 Cd5 O16 71.7 . . . . ?
C81 O24 Cd5 O18 103.2(9) . . . . ?
Cd7 O24 Cd5 O18 -81.1 . . . . ?
Cd7 O24 Cd5 C81 175.7(9) . . . . ?
C75 O16 Cd5 O25 -178.5(11) . . . . ?
Cd2 O16 Cd5 O25 -86.1 . . . . ?
Cd4 O16 Cd5 O25 9.4 . . . . ?
C75 O16 Cd5 O23 29.2(11) . . . . ?
Cd2 O16 Cd5 O23 121.6 . . . . ?
Cd4 O16 Cd5 O23 -142.9 . . . . ?
C75 O16 Cd5 O3 -79.1(11) . . . . ?
Cd2 O16 Cd5 O3 13.3 . . . . ?
Cd4 O16 Cd5 O3 108.8 . . . . ?
C75 O16 Cd5 O4 -93.5(11) . . . . ?
Cd2 O16 Cd5 O4 -1.1 . . . . ?
Cd4 O16 Cd5 O4 94.5 . . . . ?
C75 O16 Cd5 O24 82.1(11) . . . . ?
Cd2 O16 Cd5 O24 174.5 . . . . ?
Cd4 O16 Cd5 O24 -90.0 . . . . ?
C75 O16 Cd5 O18 125.9(11) . . . . ?
Cd2 O16 Cd5 O18 -141.7 . . . . ?
Cd4 O16 Cd5 O18 -46.1 . . . . ?
C75 O16 Cd5 C81 56.7(13) . . . . ?
Cd2 O16 Cd5 C81 149.1(5) . . . . ?
Cd4 O16 Cd5 C81 -115.4(5) . . . . ?
C77 O18 Cd5 O25 -179.9(13) . . . . ?
Cd3 O18 Cd5 O25 89.5 . . . . ?
Cd6 O18 Cd5 O25 -8.1 . . . . ?
C77 O18 Cd5 O23 -26.9(13) . . . . ?
Cd3 O18 Cd5 O23 -117.5 . . . . ?
Cd6 O18 Cd5 O23 144.9 . . . . ?
C77 O18 Cd5 O3 95.9(13) . . . . ?
Cd3 O18 Cd5 O3 5.3 . . . . ?
Cd6 O18 Cd5 O3 -92.3 . . . . ?
C77 O18 Cd5 O4 79.2(13) . . . . ?
Cd3 O18 Cd5 O4 -11.4 . . . . ?
Cd6 O18 Cd5 O4 -109.0 . . . . ?
C77 O18 Cd5 O24 -80.3(13) . . . . ?
Cd3 O18 Cd5 O24 -170.9 . . . . ?
Cd6 O18 Cd5 O24 91.5 . . . . ?
C77 O18 Cd5 O16 -124.9(13) . . . . ?
Cd3 O18 Cd5 O16 144.5 . . . . ?
Cd6 O18 Cd5 O16 46.9 . . . . ?
C77 O18 Cd5 C81 -54.6(14) . . . . ?
Cd3 O18 Cd5 C81 -145.2(5) . . . . ?
Cd6 O18 Cd5 C81 117.2(5) . . . . ?
O24 C81 Cd5 O25 0.4(11) . . . . ?
O23 C81 Cd5 O25 179.3(5) . . . . ?
C82 C81 Cd5 O25 159(6) . . . . ?
O24 C81 Cd5 O23 -178.9(16) . . . . ?
C82 C81 Cd5 O23 -20(6) . . . . ?
O24 C81 Cd5 O3 132.2(7) . . . . ?
O23 C81 Cd5 O3 -48.9(10) . . . . ?
C82 C81 Cd5 O3 -69(7) . . . . ?
O24 C81 Cd5 O4 -130.5(7) . . . . ?
O23 C81 Cd5 O4 48.4(10) . . . . ?
C82 C81 Cd5 O4 29(7) . . . . ?
O23 C81 Cd5 O24 178.9(16) . . . . ?
C82 C81 Cd5 O24 159(7) . . . . ?
O24 C81 Cd5 O16 71.9(8) . . . . ?
O23 C81 Cd5 O16 -109.2(8) . . . . ?
C82 C81 Cd5 O16 -129(7) . . . . ?
O24 C81 Cd5 O18 -71.2(8) . . . . ?
O23 C81 Cd5 O18 107.7(8) . . . . ?
C82 C81 Cd5 O18 88(7) . . . . ?
Cd4 O25 Cd6 O19 -75.8 . . . . ?
Cd5 O25 Cd6 O19 50.2 . . . . ?
Cd4 O25 Cd6 O6 84.2 . . . . ?
Cd5 O25 Cd6 O6 -149.9 . . . . ?
Cd4 O25 Cd6 O5 155.5 . . . . ?
Cd5 O25 Cd6 O5 -78.5 . . . . ?
Cd4 O25 Cd6 O20 -61.5 . . . . ?
Cd5 O25 Cd6 O20 64.5 . . . . ?
Cd4 O25 Cd6 O14 14.2 . . . . ?
Cd5 O25 Cd6 O14 140.1 . . . . ?
Cd4 O25 Cd6 O18 -135.7 . . . . ?
Cd5 O25 Cd6 O18 -9.8 . . . . ?
Cd4 O25 Cd6 C83 -66.1(5) . . . . ?
Cd5 O25 Cd6 C83 59.9(5) . . . . ?
C83 O19 Cd6 O25 16.8(9) . . . . ?
C83 O19 Cd6 O6 -142.7(9) . . . . ?
C83 O19 Cd6 O5 145.7(9) . . . . ?
C83 O19 Cd6 O20 -0.4(9) . . . . ?
C83 O19 Cd6 O14 -66.6(9) . . . . ?
C83 O19 Cd6 O18 74.9(9) . . . . ?
C40 O6 Cd6 O25 103.9(8) . . . . ?
Cd1 O6 Cd6 O25 -46.0 . . . . ?
C40 O6 Cd6 O19 -84.8(8) . . . . ?
Cd1 O6 Cd6 O19 125.3 . . . . ?
C40 O6 Cd6 O5 8.0(8) . . . . ?
Cd1 O6 Cd6 O5 -141.9 . . . . ?
C40 O6 Cd6 O20 -137.1(8) . . . . ?
Cd1 O6 Cd6 O20 73.0 . . . . ?
C40 O6 Cd6 O14 175.1(8) . . . . ?
Cd1 O6 Cd6 O14 25.2 . . . . ?
C40 O6 Cd6 O18 20.9(8) . . . . ?
Cd1 O6 Cd6 O18 -129.0 . . . . ?
C40 O6 Cd6 C83 -104.6(10) . . . . ?
Cd1 O6 Cd6 C83 105.5(6) . . . . ?
C41 O5 Cd6 O25 -107.9(8) . . . . ?
Cd3 O5 Cd6 O25 57.1 . . . . ?
C41 O5 Cd6 O19 91.7(8) . . . . ?
Cd3 O5 Cd6 O19 -103.4 . . . . ?
C41 O5 Cd6 O6 -11.2(8) . . . . ?
Cd3 O5 Cd6 O6 153.7 . . . . ?
C41 O5 Cd6 O20 135.6(8) . . . . ?
Cd3 O5 Cd6 O20 -59.5 . . . . ?
C41 O5 Cd6 O14 -31.4(8) . . . . ?
Cd3 O5 Cd6 O14 133.5 . . . . ?
C41 O5 Cd6 O18 177.4(8) . . . . ?
Cd3 O5 Cd6 O18 -17.7 . . . . ?
C41 O5 Cd6 C83 108.9(9) . . . . ?
Cd3 O5 Cd6 C83 -86.2(5) . . . . ?
C83 O20 Cd6 O25 -172.3(9) . . . . ?
Cd7 O20 Cd6 O25 1.6 . . . . ?
C83 O20 Cd6 O19 0.4(9) . . . . ?
Cd7 O20 Cd6 O19 174.3 . . . . ?
C83 O20 Cd6 O6 69.1(9) . . . . ?
Cd7 O20 Cd6 O6 -116.9 . . . . ?
C83 O20 Cd6 O5 -56.4(9) . . . . ?
Cd7 O20 Cd6 O5 117.5 . . . . ?
C83 O20 Cd6 O14 115.4(9) . . . . ?
Cd7 O20 Cd6 O14 -70.6 . . . . ?
C83 O20 Cd6 O18 -96.8(9) . . . . ?
Cd7 O20 Cd6 O18 77.2 . . . . ?
Cd7 O20 Cd6 C83 173.9(9) . . . . ?
C73 O14 Cd6 O25 172.7(13) . . . . ?
Cd1 O14 Cd6 O25 82.3 . . . . ?
Cd4 O14 Cd6 O25 -11.3 . . . . ?
C73 O14 Cd6 O19 -33.2(13) . . . . ?
Cd1 O14 Cd6 O19 -123.6 . . . . ?
Cd4 O14 Cd6 O19 142.8 . . . . ?
C73 O14 Cd6 O6 68.2(13) . . . . ?
Cd1 O14 Cd6 O6 -22.2 . . . . ?
Cd4 O14 Cd6 O6 -115.8 . . . . ?
C73 O14 Cd6 O5 88.1(13) . . . . ?
Cd1 O14 Cd6 O5 -2.3 . . . . ?
Cd4 O14 Cd6 O5 -95.9 . . . . ?
C73 O14 Cd6 O20 -83.2(13) . . . . ?
Cd1 O14 Cd6 O20 -173.6 . . . . ?
Cd4 O14 Cd6 O20 92.8 . . . . ?
C73 O14 Cd6 O18 -137.3(13) . . . . ?
Cd1 O14 Cd6 O18 132.4 . . . . ?
Cd4 O14 Cd6 O18 38.8 . . . . ?
C73 O14 Cd6 C83 -58.1(14) . . . . ?
Cd1 O14 Cd6 C83 -148.5(5) . . . . ?
Cd4 O14 Cd6 C83 118.0(5) . . . . ?
C77 O18 Cd6 O25 178.3(15) . . . . ?
Cd3 O18 Cd6 O25 -88.4 . . . . ?
Cd5 O18 Cd6 O25 8.0 . . . . ?
C77 O18 Cd6 O19 19.8(15) . . . . ?
Cd3 O18 Cd6 O19 113.1 . . . . ?
Cd5 O18 Cd6 O19 -150.5 . . . . ?
C77 O18 Cd6 O6 -91.3(15) . . . . ?
Cd3 O18 Cd6 O6 2.0 . . . . ?
Cd5 O18 Cd6 O6 98.4 . . . . ?
C77 O18 Cd6 O5 -78.5(15) . . . . ?
Cd3 O18 Cd6 O5 14.7 . . . . ?
Cd5 O18 Cd6 O5 111.2 . . . . ?
C77 O18 Cd6 O20 74.6(15) . . . . ?
Cd3 O18 Cd6 O20 167.8 . . . . ?
Cd5 O18 Cd6 O20 -95.8 . . . . ?
C77 O18 Cd6 O14 129.2(15) . . . . ?
Cd3 O18 Cd6 O14 -137.5 . . . . ?
Cd5 O18 Cd6 O14 -41.1 . . . . ?
C77 O18 Cd6 C83 46.4(16) . . . . ?
Cd3 O18 Cd6 C83 139.6(5) . . . . ?
Cd5 O18 Cd6 C83 -124.0(5) . . . . ?
O19 C83 Cd6 O25 -171.0(5) . . . . ?
O20 C83 Cd6 O25 9.7(11) . . . . ?
C84 C83 Cd6 O25 -174(13) . . . . ?
O20 C83 Cd6 O19 -179.3(16) . . . . ?
C84 C83 Cd6 O19 -2(13) . . . . ?
O19 C83 Cd6 O6 45.8(10) . . . . ?
O20 C83 Cd6 O6 -133.5(6) . . . . ?
C84 C83 Cd6 O6 43(14) . . . . ?
O19 C83 Cd6 O5 -39.9(10) . . . . ?
O20 C83 Cd6 O5 140.8(6) . . . . ?
C84 C83 Cd6 O5 -42(14) . . . . ?
O19 C83 Cd6 O20 179.3(16) . . . . ?
C84 C83 Cd6 O20 177(14) . . . . ?
O19 C83 Cd6 O14 116.8(8) . . . . ?
O20 C83 Cd6 O14 -62.5(8) . . . . ?
C84 C83 Cd6 O14 114(14) . . . . ?
O19 C83 Cd6 O18 -102.8(8) . . . . ?
O20 C83 Cd6 O18 77.9(8) . . . . ?
C84 C83 Cd6 O18 -105(14) . . . . ?
C81 O24 Cd7 O22 135.4(13) . . . . ?
Cd5 O24 Cd7 O22 -38.8 . . . . ?
C81 O24 Cd7 O20 -135.7(13) . . . . ?
Cd5 O24 Cd7 O20 50.1 . . . . ?
C81 O24 Cd7 O28 -38.8(13) . . . . ?
Cd5 O24 Cd7 O28 147.0 . . . . ?
C81 O24 Cd7 O26 42.9(13) . . . . ?
Cd5 O24 Cd7 O26 -131.3(4) . . . . ?
C81 O24 Cd7 O27 -41.6(13) . . . . ?
Cd5 O24 Cd7 O27 144.2 . . . . ?
C81 O24 Cd7 C85 -39.7(15) . . . . ?
Cd5 O24 Cd7 C85 146.1(8) . . . . ?
C79 O22 Cd7 O24 -145.0(15) . . . . ?
Cd4 O22 Cd7 O24 39.6 . . . . ?
C79 O22 Cd7 O20 132.5(15) . . . . ?
Cd4 O22 Cd7 O20 -42.8 . . . . ?
C79 O22 Cd7 O28 34.1(15) . . . . ?
Cd4 O22 Cd7 O28 -141.3 . . . . ?
C79 O22 Cd7 O26 -54.5(16) . . . . ?
Cd4 O22 Cd7 O26 130.1(4) . . . . ?
C79 O22 Cd7 O27 27.4(15) . . . . ?
Cd4 O22 Cd7 O27 -148.0 . . . . ?
C79 O22 Cd7 C85 31.2(16) . . . . ?
Cd4 O22 Cd7 C85 -144.1(6) . . . . ?
C83 O20 Cd7 O24 125.5(13) . . . . ?
Cd6 O20 Cd7 O24 -45.5 . . . . ?
C83 O20 Cd7 O22 -148.7(13) . . . . ?
Cd6 O20 Cd7 O22 40.3 . . . . ?
C83 O20 Cd7 O28 -46.0(13) . . . . ?
Cd6 O20 Cd7 O28 143.0 . . . . ?
C83 O20 Cd7 O26 114(4) . . . . ?
Cd6 O20 Cd7 O26 -56(3) . . . . ?
C83 O20 Cd7 O27 11.3(13) . . . . ?
Cd6 O20 Cd7 O27 -159.6 . . . . ?
C83 O20 Cd7 C85 -18.2(15) . . . . ?
Cd6 O20 Cd7 C85 170.8(8) . . . . ?
C85 O28 Cd7 O24 -1.1(10) . . . . ?
C85 O28 Cd7 O22 -175.3(10) . . . . ?
C85 O28 Cd7 O20 94.6(10) . . . . ?
C85 O28 Cd7 O26 -83.1(11) . . . . ?
C85 O28 Cd7 O27 1.9(10) . . . . ?
C85 O27 Cd7 O24 177.7(9) . . . . ?
C85 O27 Cd7 O22 6.0(9) . . . . ?
C85 O27 Cd7 O20 -97.6(9) . . . . ?
C85 O27 Cd7 O28 -1.8(9) . . . . ?
C85 O27 Cd7 O26 89.4(10) . . . . ?
O28 C85 Cd7 O24 179.7(2) . . . . ?
O27 C85 Cd7 O24 -3.6(14) . . . . ?
C86 C85 Cd7 O24 -12(29) . . . . ?
O28 C85 Cd7 O22 6.0(12) . . . . ?
O27 C85 Cd7 O22 -177.2(4) . . . . ?
C86 C85 Cd7 O22 175(100) . . . . ?
O28 C85 Cd7 O20 -90.0(9) . . . . ?
O27 C85 Cd7 O20 86.8(8) . . . . ?
C86 C85 Cd7 O20 79(28) . . . . ?
O27 C85 Cd7 O28 176.7(17) . . . . ?
C86 C85 Cd7 O28 168(29) . . . . ?
O28 C85 Cd7 O26 95.3(10) . . . . ?
O27 C85 Cd7 O26 -88.0(9) . . . . ?
C86 C85 Cd7 O26 -96(28) . . . . ?
O28 C85 Cd7 O27 -176.7(17) . . . . ?
C86 C85 Cd7 O27 -8(28) . . . . ?
O201 C203 N201 C201 179(2) . . . . ?
O201 C203 N201 C202 3(4) . . . . ?
N201 C203 O201 Cd1 -148.9(18) . . . . ?
O1 Cd1 O201 C203 -133.7(16) . . . . ?
O6 Cd1 O201 C203 87.4(15) . . . . ?
O13 Cd1 O201 C203 153.3(12) . . . . ?
N2 Cd1 O201 C203 -58.7(16) . . . . ?
N1 Cd1 O201 C203 13.6(16) . . . . ?
O14 Cd1 O201 C203 155.3(15) . . . . ?
C73 Cd1 O201 C203 155.9(15) . . . . ?
O26 C263 N260 C261 -179(7) . . . . ?
O26 C263 N260 C262 12(7) . . . . ?
N260 C263 O26 C266 72(6) . . . . ?
N260 C263 O26 Cd7 -179(4) . . . . ?
O24 Cd7 O26 C266 -143(3) . . . . ?
O22 Cd7 O26 C266 132(3) . . . . ?
O20 Cd7 O26 C266 -132(3) . . . . ?
O28 Cd7 O26 C266 29(3) . . . . ?
O27 Cd7 O26 C266 -28(3) . . . . ?
C85 Cd7 O26 C266 2(3) . . . . ?
O24 Cd7 O26 C263 172(3) . . . . ?
O22 Cd7 O26 C263 86(3) . . . . ?
O20 Cd7 O26 C263 -177(24) . . . . ?
O28 Cd7 O26 C263 -16(3) . . . . ?
O27 Cd7 O26 C263 -73(3) . . . . ?
C85 Cd7 O26 C263 -44(3) . . . . ?
C263 O26 C266 N264 -110(7) . . . . ?
Cd7 O26 C266 N264 154(4) . . . . ?
O26 C266 N264 C264 167(5) . . . . ?
O26 C266 N264 C265 -3(8) . . . . ?
O241 C243 N241 C241 177(4) . . . . ?
O241 C243 N241 C242 -11(7) . . . . ?
C106 C101 C102 C103 1(4) . . . . ?
N101 C101 C102 C103 179(2) . . . . ?
C101 C102 C103 O107 -176(2) . . . . ?
C101 C102 C103 C104 1(4) . . . . ?
O107 C103 C104 C105 173(2) . . . . ?
C102 C103 C104 C105 -4(4) . . . . ?
O107 C103 C104 O108 2(3) . . . . ?
C102 C103 C104 O108 -175(2) . . . . ?
O108 C104 C105 C106 176(2) . . . . ?
C103 C104 C105 C106 6(4) . . . . ?
C102 C101 C106 C105 1(4) . . . . ?
N101 C101 C106 C105 -177(2) . . . . ?
C102 C101 C106 N102 175(2) . . . . ?
N101 C101 C106 N102 -4(3) . . . . ?
C104 C105 C106 C101 -5(4) . . . . ?
C104 C105 C106 N102 -178(2) . . . . ?
N102 C107 C108 C109 174(2) . . . . ?
N102 C107 C108 C113 -5(4) . . . . ?
C107 C108 C109 C110 -173(3) . . . . ?
C113 C108 C109 C110 7(4) . . . . ?
C108 C109 C110 C111 -6(4) . . . . ?
C109 C110 C111 C114 174(2) . . . . ?
C109 C110 C111 C112 4(3) . . . . ?
C114 C111 C112 O102 16(3) . . . . ?
C110 C111 C112 O102 -174(2) . . . . ?
C114 C111 C112 C113 -174(2) . . . . ?
C110 C111 C112 C113 -4(3) . . . . ?
C109 C108 C113 O101 176(2) . . . . ?
C107 C108 C113 O101 -4(4) . . . . ?
C109 C108 C113 C112 -7(4) . . . . ?
C107 C108 C113 C112 173(2) . . . . ?
O102 C112 C113 O101 -7(3) . . . . ?
C111 C112 C113 O101 -176.9(18) . . . . ?
O102 C112 C113 C108 176(2) . . . . ?
C111 C112 C113 C108 6(3) . . . . ?
C110 C111 C114 N103 -166(3) . . . . ?
C112 C111 C114 N103 3(4) . . . . ?
C120 C115 C116 C117 0.0 . . . . ?
N103 C115 C116 C117 178.5(18) . . . . ?
C115 C116 C117 C118 0.0 . . . . ?
C115 C116 C117 O109 178(2) . . . . ?
C116 C117 C118 C119 0.0 . . . . ?
O109 C117 C118 C119 -178.4(19) . . . . ?
C116 C117 C118 O110 -177.8(18) . . . . ?
O109 C117 C118 O110 3.8(19) . . . . ?
C117 C118 C119 C120 0.0 . . . . ?
O110 C118 C119 C120 177(2) . . . . ?
C118 C119 C120 C115 0.0 . . . . ?
C118 C119 C120 N104 -176.7(17) . . . . ?
C116 C115 C120 C119 0.0 . . . . ?
N103 C115 C120 C119 -178.6(17) . . . . ?
C116 C115 C120 N104 176.7(17) . . . . ?
N103 C115 C120 N104 -1.9(19) . . . . ?
N104 C121 C122 C123 168(2) . . . . ?
N104 C121 C122 C127 -11(4) . . . . ?
C121 C122 C123 C124 -172(2) . . . . ?
C127 C122 C123 C124 7(4) . . . . ?
C122 C123 C124 C125 -7(4) . . . . ?
C123 C124 C125 C128 173(2) . . . . ?
C123 C124 C125 C126 2(3) . . . . ?
C128 C125 C126 O104 12(3) . . . . ?
C124 C125 C126 O104 -177.6(19) . . . . ?
C128 C125 C126 C127 -171(2) . . . . ?
C124 C125 C126 C127 0(3) . . . . ?
C121 C122 C127 O103 -6(4) . . . . ?
C123 C122 C127 O103 175(2) . . . . ?
C121 C122 C127 C126 175(2) . . . . ?
C123 C122 C127 C126 -4(3) . . . . ?
O104 C126 C127 O103 0(3) . . . . ?
C125 C126 C127 O103 -178.4(19) . . . . ?
O104 C126 C127 C122 178.9(19) . . . . ?
C125 C126 C127 C122 1(3) . . . . ?
C124 C125 C128 N105 -164(2) . . . . ?
C126 C125 C128 N105 6(4) . . . . ?
C134 C129 C130 C131 0.0 . . . . ?
N105 C129 C130 C131 174(2) . . . . ?
C129 C130 C131 C132 0.0 . . . . ?
C129 C130 C131 O111 179(3) . . . . ?
C130 C131 C132 C133 0.0 . . . . ?
O111 C131 C132 C133 -179(3) . . . . ?
C130 C131 C132 O112 173(3) . . . . ?
O111 C131 C132 O112 -6(3) . . . . ?
C131 C132 C133 C134 0.0 . . . . ?
O112 C132 C133 C134 -173(2) . . . . ?
C132 C133 C134 C129 0.0 . . . . ?
C132 C133 C134 N106 -177.4(19) . . . . ?
C130 C129 C134 C133 0.0 . . . . ?
N105 C129 C134 C133 -174(2) . . . . ?
C130 C129 C134 N106 177.6(18) . . . . ?
N105 C129 C134 N106 4(2) . . . . ?
N106 C135 C136 C141 -8(4) . . . . ?
N106 C135 C136 C137 166(3) . . . . ?
C141 C136 C137 C138 -2(4) . . . . ?
C135 C136 C137 C138 -176(2) . . . . ?
C136 C137 C138 C139 6(4) . . . . ?
C137 C138 C139 C140 -5(4) . . . . ?
C137 C138 C139 C142 174(2) . . . . ?
C142 C139 C140 O106 3(4) . . . . ?
C138 C139 C140 O106 -178(2) . . . . ?
C142 C139 C140 C141 -178(2) . . . . ?
C138 C139 C140 C141 1(3) . . . . ?
C137 C136 C141 O105 -179(2) . . . . ?
C135 C136 C141 O105 -5(4) . . . . ?
C137 C136 C141 C140 -2(4) . . . . ?
C135 C136 C141 C140 172(2) . . . . ?
C139 C140 C141 O105 180(2) . . . . ?
O106 C140 C141 O105 -1(3) . . . . ?
C139 C140 C141 C136 3(4) . . . . ?
O106 C140 C141 C136 -178(2) . . . . ?
C140 C139 C142 N101 10(4) . . . . ?
C138 C139 C142 N101 -169(2) . . . . ?
O107 C143 C144 C146 54(4) . . . . ?
O107 C143 C144 C145 -177(4) . . . . ?
O107 C143 C144 C147 -71(3) . . . . ?
O108 C148 C149 C151 -61(4) . . . . ?
O108 C148 C149 C152 -178(3) . . . . ?
O108 C148 C149 C150 68(3) . . . . ?
O109 C153 C154 C156 55(3) . . . . ?
O109 C153 C154 C157 -63(3) . . . . ?
O109 C153 C154 C155 175(3) . . . . ?
O110 C158 C159 C160 61(4) . . . . ?
O110 C158 C159 C162 -174(3) . . . . ?
O110 C158 C159 C161 -61(4) . . . . ?
C130 C131 O111 C163 33(5) . . . . ?
C132 C131 O111 C163 -148(3) . . . . ?
C131 O111 C163 C164 156(3) . . . . ?
O111 C163 C164 C167 38(5) . . . . ?
O111 C163 C164 C166 -81(5) . . . . ?
O111 C163 C164 C165 160(5) . . . . ?
C131 C132 O112 C168 -144(3) . . . . ?
C133 C132 O112 C168 29(4) . . . . ?
C132 O112 C168 C169 104(6) . . . . ?
O112 C168 C169 C171 -66(8) . . . . ?
O112 C168 C169 C170 56(8) . . . . ?
O112 C168 C169 C172 177(8) . . . . ?
O211 C213 N211 C211 -179(3) . . . . ?
O211 C213 N211 C212 7(5) . . . . ?
O221 C223 N221 C221 177(4) . . . . ?
O221 C223 N221 C222 13(6) . . . . ?
O231 C233 N231 C231 178(4) . . . . ?
O231 C233 N231 C232 6(6) . . . . ?
O251 C253 N251 C251 -175(4) . . . . ?
O251 C253 N251 C252 -3(6) . . . . ?
O271 C273 N271 C271 153(9) . . . . ?
O271 C273 N271 C272 -27(16) . . . . ?
O291 C293 N291 C291 179.6(13) . . . . ?
O291 C293 N291 C292 0(2) . . . . ?
C139 C142 N101 C101 177(2) . . . . ?
C139 C142 N101 Cd8 1(3) . . . . ?
C106 C101 N101 C142 -144(2) . . . . ?
C102 C101 N101 C142 37(3) . . . . ?
C106 C101 N101 Cd8 32(3) . . . . ?
C102 C101 N101 Cd8 -146(2) . . . . ?
C108 C107 N102 C106 -175(2) . . . . ?
C108 C107 N102 Cd8 -5(4) . . . . ?
C101 C106 N102 C107 145(2) . . . . ?
C105 C106 N102 C107 -42(3) . . . . ?
C101 C106 N102 Cd8 -27(2) . . . . ?
C105 C106 N102 Cd8 146.1(19) . . . . ?
C111 C114 N103 C115 -180(2) . . . . ?
C111 C114 N103 Cd9 7(4) . . . . ?
C116 C115 N103 C114 37(3) . . . . ?
C120 C115 N103 C114 -145(2) . . . . ?
C116 C115 N103 Cd9 -148.4(10) . . . . ?
C120 C115 N103 Cd9 30.1(17) . . . . ?
C122 C121 N104 C120 -179(2) . . . . ?
C122 C121 N104 Cd9 -2(4) . . . . ?
C119 C120 N104 C121 -32(3) . . . . ?
C115 C120 N104 C121 150.9(18) . . . . ?
C119 C120 N104 Cd9 149.7(9) . . . . ?
C115 C120 N104 Cd9 -27.0(16) . . . . ?
C125 C128 N105 C129 173(2) . . . . ?
C125 C128 N105 Cd10 8(4) . . . . ?
C130 C129 N105 C128 40(3) . . . . ?
C134 C129 N105 C128 -147(2) . . . . ?
C130 C129 N105 Cd10 -152.1(11) . . . . ?
C134 C129 N105 Cd10 21.8(19) . . . . ?
C136 C135 N106 C134 -178(2) . . . . ?
C136 C135 N106 Cd10 -6(4) . . . . ?
C133 C134 N106 C135 -36(3) . . . . ?
C129 C134 N106 C135 146(2) . . . . ?
C133 C134 N106 Cd10 150.4(11) . . . . ?
C129 C134 N106 Cd10 -27.1(17) . . . . ?
C108 C113 O101 Cd8 25(3) . . . . ?
C112 C113 O101 Cd8 -152.9(14) . . . . ?
C108 C113 O101 Cd11 -165.5(18) . . . . ?
C112 C113 O101 Cd11 17(3) . . . . ?
C113 C112 O102 Cd9 146.2(17) . . . . ?
C111 C112 O102 Cd9 -44(3) . . . . ?
C113 C112 O102 Cd11 -7(3) . . . . ?
C111 C112 O102 Cd11 163.2(15) . . . . ?
C122 C127 O103 Cd9 36(3) . . . . ?
C126 C127 O103 Cd9 -145.4(15) . . . . ?
C122 C127 O103 Cd12 -169.3(17) . . . . ?
C126 C127 O103 Cd12 10(3) . . . . ?
C125 C126 O104 Cd10 -40(3) . . . . ?
C127 C126 O104 Cd10 142.0(16) . . . . ?
C125 C126 O104 Cd12 168.4(14) . . . . ?
C127 C126 O104 Cd12 -10(2) . . . . ?
C136 C141 O105 Cd10 33(3) . . . . ?
C140 C141 O105 Cd10 -144.3(18) . . . . ?
C136 C141 O105 Cd13 -169.7(18) . . . . ?
C140 C141 O105 Cd13 13(3) . . . . ?
C139 C140 O106 Cd8 -27(3) . . . . ?
C141 C140 O106 Cd8 153.6(15) . . . . ?
C139 C140 O106 Cd13 167.5(19) . . . . ?
C141 C140 O106 Cd13 -12(3) . . . . ?
C102 C103 O107 C143 -7(4) . . . . ?
C104 C103 O107 C143 177(2) . . . . ?
C144 C143 O107 C103 179(2) . . . . ?
C149 C148 O108 C104 180(2) . . . . ?
C105 C104 O108 C148 7(4) . . . . ?
C103 C104 O108 C148 178(2) . . . . ?
C118 C117 O109 C153 -150.9(19) . . . . ?
C116 C117 O109 C153 31(3) . . . . ?
C154 C153 O109 C117 139(2) . . . . ?
C117 C118 O110 C158 -178.0(18) . . . . ?
C119 C118 O110 C158 4(3) . . . . ?
C159 C158 O110 C118 -178(2) . . . . ?
O114 C173 O113 Cd8 4(3) . . . . ?
C174 C173 O113 Cd8 172(3) . . . . ?
O113 C173 O114 Cd8 -3(3) . . . . ?
C174 C173 O114 Cd8 -171(3) . . . . ?
O113 C173 O114 Cd11 97(3) . . . . ?
C174 C173 O114 Cd11 -71(4) . . . . ?
Cd8 C173 O114 Cd11 100.2(19) . . . . ?
O113 C173 O114 Cd13 -102(2) . . . . ?
C174 C173 O114 Cd13 90(4) . . . . ?
Cd8 C173 O114 Cd13 -98.6(14) . . . . ?
O116 C175 O115 Cd9 6(3) . . . . ?
C176 C175 O115 Cd9 -180(3) . . . . ?
O115 C175 O116 Cd9 -6(3) . . . . ?
C176 C175 O116 Cd9 -180(3) . . . . ?
O115 C175 O116 Cd11 -103(4) . . . . ?
C176 C175 O116 Cd11 83(4) . . . . ?
Cd9 C175 O116 Cd11 -97(2) . . . . ?
O115 C175 O116 Cd12 93(4) . . . . ?
C176 C175 O116 Cd12 -82(4) . . . . ?
Cd9 C175 O116 Cd12 98(3) . . . . ?
O118 C177 O117 Cd10 0(3) . . . . ?
C178 C177 O117 Cd10 -179(3) . . . . ?
O117 C177 O118 Cd10 0(3) . . . . ?
C178 C177 O118 Cd10 179(3) . . . . ?
O117 C177 O118 Cd13 95(4) . . . . ?
C178 C177 O118 Cd13 -86(4) . . . . ?
Cd10 C177 O118 Cd13 95(2) . . . . ?
O117 C177 O118 Cd12 -95(3) . . . . ?
C178 C177 O118 Cd12 84(4) . . . . ?
Cd10 C177 O118 Cd12 -95(2) . . . . ?
O120 C179 O119 Cd11 8(3) . . . . ?
C180 C179 O119 Cd11 177(2) . . . . ?
O119 C179 O120 Cd14 177.9(16) . . . . ?
C180 C179 O120 Cd14 10(4) . . . . ?
Cd11 C179 O120 Cd14 -175(3) . . . . ?
O119 C179 O120 Cd11 -7(2) . . . . ?
C180 C179 O120 Cd11 -175(2) . . . . ?
O122 C181 O121 Cd12 -4(4) . . . . ?
C182 C181 O121 Cd12 -176(3) . . . . ?
O121 C181 O122 Cd14 -176(2) . . . . ?
C182 C181 O122 Cd14 -5(5) . . . . ?
Cd12 C181 O122 Cd14 -180(3) . . . . ?
O121 C181 O122 Cd12 4(4) . . . . ?
C182 C181 O122 Cd12 175(3) . . . . ?
O124 C183 O123 Cd13 0(3) . . . . ?
C184 C183 O123 Cd13 175(3) . . . . ?
O123 C183 O124 Cd14 -176.5(18) . . . . ?
C184 C183 O124 Cd14 9(5) . . . . ?
Cd13 C183 O124 Cd14 -177(2) . . . . ?
O123 C183 O124 Cd13 0(3) . . . . ?
C184 C183 O124 Cd13 -174(3) . . . . ?
C140 O106 Cd8 O113 129.4(18) . . . . ?
Cd13 O106 Cd8 O113 -64.9(7) . . . . ?
C140 O106 Cd8 O101 -114.2(17) . . . . ?
Cd13 O106 Cd8 O101 51.5(9) . . . . ?
C140 O106 Cd8 N101 26.7(18) . . . . ?
Cd13 O106 Cd8 N101 -167.6(8) . . . . ?
C140 O106 Cd8 N102 -10(2) . . . . ?
Cd13 O106 Cd8 N102 155.6(8) . . . . ?
C140 O106 Cd8 O114 178.5(19) . . . . ?
Cd13 O106 Cd8 O114 -15.8(7) . . . . ?
C140 O106 Cd8 C173 153.1(19) . . . . ?
Cd13 O106 Cd8 C173 -41.3(9) . . . . ?
C173 O113 Cd8 O106 60.5(17) . . . . ?
C173 O113 Cd8 O101 -59.8(18) . . . . ?
C173 O113 Cd8 N101 141.5(17) . . . . ?
C173 O113 Cd8 N102 -144.3(17) . . . . ?
C173 O113 Cd8 O114 -2.3(16) . . . . ?
C113 O101 Cd8 O106 118.0(19) . . . . ?
Cd11 O101 Cd8 O106 -52.5(8) . . . . ?
C113 O101 Cd8 O113 -129.7(19) . . . . ?
Cd11 O101 Cd8 O113 59.8(7) . . . . ?
C113 O101 Cd8 N101 16(2) . . . . ?
Cd11 O101 Cd8 N101 -154.1(7) . . . . ?
C113 O101 Cd8 N102 -24.6(19) . . . . ?
Cd11 O101 Cd8 N102 164.9(7) . . . . ?
C113 O101 Cd8 O114 -175(2) . . . . ?
Cd11 O101 Cd8 O114 14.2(6) . . . . ?
C113 O101 Cd8 C173 -153(2) . . . . ?
Cd11 O101 Cd8 C173 36.3(8) . . . . ?
C142 N101 Cd8 O106 -13.9(18) . . . . ?
C101 N101 Cd8 O106 169.9(15) . . . . ?
C142 N101 Cd8 O113 -113.0(18) . . . . ?
C101 N101 Cd8 O113 70.8(15) . . . . ?
C142 N101 Cd8 O101 100.1(19) . . . . ?
C101 N101 Cd8 O101 -76.1(17) . . . . ?
C142 N101 Cd8 N102 143(2) . . . . ?
C101 N101 Cd8 N102 -33.1(14) . . . . ?
C142 N101 Cd8 O114 -61(2) . . . . ?
C101 N101 Cd8 O114 122.5(15) . . . . ?
C142 N101 Cd8 C173 -93(2) . . . . ?
C101 N101 Cd8 C173 91.2(16) . . . . ?
C107 N102 Cd8 O106 -100.7(19) . . . . ?
C106 N102 Cd8 O106 70.4(17) . . . . ?
C107 N102 Cd8 O113 121.1(19) . . . . ?
C106 N102 Cd8 O113 -67.8(14) . . . . ?
C107 N102 Cd8 O101 14.9(19) . . . . ?
C106 N102 Cd8 O101 -174.0(14) . . . . ?
C107 N102 Cd8 N101 -139(2) . . . . ?
C106 N102 Cd8 N101 32.0(13) . . . . ?
C107 N102 Cd8 O114 66(2) . . . . ?
C106 N102 Cd8 O114 -123.3(14) . . . . ?
C107 N102 Cd8 C173 101(2) . . . . ?
C106 N102 Cd8 C173 -87.8(16) . . . . ?
C173 O114 Cd8 O106 -113.5(17) . . . . ?
Cd11 O114 Cd8 O106 107.4(6) . . . . ?
Cd13 O114 Cd8 O106 13.3(5) . . . . ?
C173 O114 Cd8 O113 2.2(16) . . . . ?
Cd11 O114 Cd8 O113 -136.8(8) . . . . ?
Cd13 O114 Cd8 O113 129.1(8) . . . . ?
C173 O114 Cd8 O101 126.7(17) . . . . ?
Cd11 O114 Cd8 O101 -12.3(5) . . . . ?
Cd13 O114 Cd8 O101 -106.4(6) . . . . ?
C173 O114 Cd8 N101 -65.2(19) . . . . ?
Cd11 O114 Cd8 N101 155.7(7) . . . . ?
Cd13 O114 Cd8 N101 61.6(11) . . . . ?
C173 O114 Cd8 N102 75.1(19) . . . . ?
Cd11 O114 Cd8 N102 -63.9(12) . . . . ?
Cd13 O114 Cd8 N102 -158.0(8) . . . . ?
Cd11 O114 Cd8 C173 -139.0(18) . . . . ?
Cd13 O114 Cd8 C173 126.9(17) . . . . ?
O113 C173 Cd8 O106 -121.4(17) . . . . ?
O114 C173 Cd8 O106 62.6(15) . . . . ?
C174 C173 Cd8 O106 -170(15) . . . . ?
O114 C173 Cd8 O113 -176(3) . . . . ?
C174 C173 Cd8 O113 -49(14) . . . . ?
O113 C173 Cd8 O101 124.8(16) . . . . ?
O114 C173 Cd8 O101 -51.3(16) . . . . ?
C174 C173 Cd8 O101 76(15) . . . . ?
O113 C173 Cd8 N101 -47.3(19) . . . . ?
O114 C173 Cd8 N101 136.7(14) . . . . ?
C174 C173 Cd8 N101 -96(15) . . . . ?
O113 C173 Cd8 N102 45(2) . . . . ?
O114 C173 Cd8 N102 -130.7(13) . . . . ?
C174 C173 Cd8 N102 -4(16) . . . . ?
O113 C173 Cd8 O114 176(3) . . . . ?
C174 C173 Cd8 O114 127(16) . . . . ?
C127 O103 Cd9 O102 116.6(18) . . . . ?
Cd12 O103 Cd9 O102 -39.9(9) . . . . ?
C127 O103 Cd9 N103 -7(2) . . . . ?
Cd12 O103 Cd9 N103 -163.7(8) . . . . ?
C127 O103 Cd9 N104 -34.2(19) . . . . ?
Cd12 O103 Cd9 N104 169.4(8) . . . . ?
C127 O103 Cd9 O115 -132.1(19) . . . . ?
Cd12 O103 Cd9 O115 71.5(7) . . . . ?
C127 O103 Cd9 O116 177.7(19) . . . . ?
Cd12 O103 Cd9 O116 21.3(6) . . . . ?
C127 O103 Cd9 C175 -158(2) . . . . ?
Cd12 O103 Cd9 C175 45.5(9) . . . . ?
C112 O102 Cd9 O103 -114.6(16) . . . . ?
Cd11 O102 Cd9 O103 40.0(9) . . . . ?
C112 O102 Cd9 N103 38.2(17) . . . . ?
Cd11 O102 Cd9 N103 -167.2(8) . . . . ?
C112 O102 Cd9 N104 7(2) . . . . ?
Cd11 O102 Cd9 N104 161.9(9) . . . . ?
C112 O102 Cd9 O115 134.9(17) . . . . ?
Cd11 O102 Cd9 O115 -70.5(8) . . . . ?
C112 O102 Cd9 O116 -175.7(17) . . . . ?
Cd11 O102 Cd9 O116 -21.1(6) . . . . ?
C112 O102 Cd9 C175 159.2(18) . . . . ?
Cd11 O102 Cd9 C175 -46.2(9) . . . . ?
C114 N103 Cd9 O103 114(2) . . . . ?
C115 N103 Cd9 O103 -60.3(19) . . . . ?
C114 N103 Cd9 O102 -21(2) . . . . ?
C115 N103 Cd9 O102 165.2(15) . . . . ?
C114 N103 Cd9 N104 142(3) . . . . ?
C115 N103 Cd9 N104 -32.5(13) . . . . ?
C114 N103 Cd9 O115 -121(2) . . . . ?
C115 N103 Cd9 O115 64.8(15) . . . . ?
C114 N103 Cd9 O116 -73(3) . . . . ?
C115 N103 Cd9 O116 112.5(14) . . . . ?
C114 N103 Cd9 C175 -100(2) . . . . ?
C115 N103 Cd9 C175 85.6(17) . . . . ?
C121 N104 Cd9 O103 18(2) . . . . ?
C120 N104 Cd9 O103 -164.2(13) . . . . ?
C121 N104 Cd9 O102 -115(2) . . . . ?
C120 N104 Cd9 O102 62.5(17) . . . . ?
C121 N104 Cd9 N103 -147(2) . . . . ?
C120 N104 Cd9 N103 30.6(11) . . . . ?
C121 N104 Cd9 O115 117(2) . . . . ?
C120 N104 Cd9 O115 -65.7(13) . . . . ?
C121 N104 Cd9 O116 69(2) . . . . ?
C120 N104 Cd9 O116 -113.2(12) . . . . ?
C121 N104 Cd9 C175 99(2) . . . . ?
C120 N104 Cd9 C175 -83.6(15) . . . . ?
C175 O115 Cd9 O103 -67.1(19) . . . . ?
C175 O115 Cd9 O102 59.8(19) . . . . ?
C175 O115 Cd9 N103 139.4(18) . . . . ?
C175 O115 Cd9 N104 -147.1(18) . . . . ?
C175 O115 Cd9 O116 -3.1(17) . . . . ?
C175 O116 Cd9 O103 116.9(17) . . . . ?
Cd11 O116 Cd9 O103 -112.7(6) . . . . ?
Cd12 O116 Cd9 O103 -17.9(5) . . . . ?
C175 O116 Cd9 O102 -112.6(18) . . . . ?
Cd11 O116 Cd9 O102 17.8(5) . . . . ?
Cd12 O116 Cd9 O102 112.6(6) . . . . ?
C175 O116 Cd9 N103 -59.1(19) . . . . ?
Cd11 O116 Cd9 N103 71.2(9) . . . . ?
Cd12 O116 Cd9 N103 166.0(6) . . . . ?
C175 O116 Cd9 N104 65(2) . . . . ?
Cd11 O116 Cd9 N104 -164.7(8) . . . . ?
Cd12 O116 Cd9 N104 -69.9(10) . . . . ?
C175 O116 Cd9 O115 3.2(18) . . . . ?
Cd11 O116 Cd9 O115 133.5(9) . . . . ?
Cd12 O116 Cd9 O115 -131.7(9) . . . . ?
Cd11 O116 Cd9 C175 130.3(19) . . . . ?
Cd12 O116 Cd9 C175 -134.9(19) . . . . ?
O116 C175 Cd9 O103 -59.5(16) . . . . ?
O115 C175 Cd9 O103 114.9(18) . . . . ?
C176 C175 Cd9 O103 119(45) . . . . ?
O116 C175 Cd9 O102 63.5(16) . . . . ?
O115 C175 Cd9 O102 -122.1(18) . . . . ?
C176 C175 Cd9 O102 -118(45) . . . . ?
O116 C175 Cd9 N103 138.0(15) . . . . ?
O115 C175 Cd9 N103 -48(2) . . . . ?
C176 C175 Cd9 N103 -43(45) . . . . ?
O116 C175 Cd9 N104 -134.8(15) . . . . ?
O115 C175 Cd9 N104 40(2) . . . . ?
C176 C175 Cd9 N104 44(45) . . . . ?
O116 C175 Cd9 O115 -174(3) . . . . ?
C176 C175 Cd9 O115 5(44) . . . . ?
O115 C175 Cd9 O116 174(3) . . . . ?
C176 C175 Cd9 O116 179(100) . . . . ?
C126 O104 Cd10 O105 -114.4(18) . . . . ?
Cd12 O104 Cd10 O105 39.5(10) . . . . ?
C126 O104 Cd10 O117 134.3(19) . . . . ?
Cd12 O104 Cd10 O117 -71.8(9) . . . . ?
C126 O104 Cd10 N106 5(2) . . . . ?
Cd12 O104 Cd10 N106 158.8(9) . . . . ?
C126 O104 Cd10 N105 36.4(18) . . . . ?
Cd12 O104 Cd10 N105 -169.7(8) . . . . ?
C126 O104 Cd10 O118 -175.9(19) . . . . ?
Cd12 O104 Cd10 O118 -22.0(6) . . . . ?
C126 O104 Cd10 C177 159.5(19) . . . . ?
Cd12 O104 Cd10 C177 -46.6(9) . . . . ?
C141 O105 Cd10 O104 118.0(19) . . . . ?
Cd13 O105 Cd10 O104 -41.3(10) . . . . ?
C141 O105 Cd10 O117 -133(2) . . . . ?
Cd13 O105 Cd10 O117 68.1(9) . . . . ?
C141 O105 Cd10 N106 -32.4(19) . . . . ?
Cd13 O105 Cd10 N106 168.3(8) . . . . ?
C141 O105 Cd10 N105 -4(3) . . . . ?
Cd13 O105 Cd10 N105 -163.3(11) . . . . ?
C141 O105 Cd10 O118 179(2) . . . . ?
Cd13 O105 Cd10 O118 19.4(6) . . . . ?
C141 O105 Cd10 C177 -158(2) . . . . ?
Cd13 O105 Cd10 C177 43.2(9) . . . . ?
C177 O117 Cd10 O104 63.8(19) . . . . ?
C177 O117 Cd10 O105 -63.1(19) . . . . ?
C177 O117 Cd10 N106 -142.0(19) . . . . ?
C177 O117 Cd10 N105 143.4(19) . . . . ?
C177 O117 Cd10 O118 -0.2(17) . . . . ?
C135 N106 Cd10 O104 -112(2) . . . . ?
C134 N106 Cd10 O104 60.1(18) . . . . ?
C135 N106 Cd10 O105 19(2) . . . . ?
C134 N106 Cd10 O105 -168.6(14) . . . . ?
C135 N106 Cd10 O117 119(2) . . . . ?
C134 N106 Cd10 O117 -68.5(15) . . . . ?
C135 N106 Cd10 N105 -145(3) . . . . ?
C134 N106 Cd10 N105 27.7(13) . . . . ?
C135 N106 Cd10 O118 69(3) . . . . ?
C134 N106 Cd10 O118 -118.9(13) . . . . ?
C135 N106 Cd10 C177 99(3) . . . . ?
C134 N106 Cd10 C177 -89.0(16) . . . . ?
C128 N105 Cd10 O104 -23(2) . . . . ?
C129 N105 Cd10 O104 171.0(15) . . . . ?
C128 N105 Cd10 O105 111(2) . . . . ?
C129 N105 Cd10 O105 -55(2) . . . . ?
C128 N105 Cd10 O117 -120(2) . . . . ?
C129 N105 Cd10 O117 73.8(16) . . . . ?
C128 N105 Cd10 N106 140(3) . . . . ?
C129 N105 Cd10 N106 -26.5(14) . . . . ?
C128 N105 Cd10 O118 -73(3) . . . . ?
C129 N105 Cd10 O118 120.6(14) . . . . ?
C128 N105 Cd10 C177 -100(3) . . . . ?
C129 N105 Cd10 C177 93.1(16) . . . . ?
C177 O118 Cd10 O104 -112.6(17) . . . . ?
Cd13 O118 Cd10 O104 113.6(7) . . . . ?
Cd12 O118 Cd10 O104 18.8(5) . . . . ?
C177 O118 Cd10 O105 116.7(17) . . . . ?
Cd13 O118 Cd10 O105 -17.1(5) . . . . ?
Cd12 O118 Cd10 O105 -111.9(6) . . . . ?
C177 O118 Cd10 O117 0.2(17) . . . . ?
Cd13 O118 Cd10 O117 -133.6(10) . . . . ?
Cd12 O118 Cd10 O117 131.6(9) . . . . ?
C177 O118 Cd10 N106 66.8(19) . . . . ?
Cd13 O118 Cd10 N106 -67.0(11) . . . . ?
Cd12 O118 Cd10 N106 -161.8(7) . . . . ?
C177 O118 Cd10 N105 -61(2) . . . . ?
Cd13 O118 Cd10 N105 165.2(9) . . . . ?
Cd12 O118 Cd10 N105 70.4(11) . . . . ?
Cd13 O118 Cd10 C177 -133.8(18) . . . . ?
Cd12 O118 Cd10 C177 131.4(17) . . . . ?
O118 C177 Cd10 O104 63.1(16) . . . . ?
O117 C177 Cd10 O104 -117.3(19) . . . . ?
C178 C177 Cd10 O104 -104(42) . . . . ?
O118 C177 Cd10 O105 -60.2(16) . . . . ?
O117 C177 Cd10 O105 119.5(19) . . . . ?
C178 C177 Cd10 O105 132(42) . . . . ?
O118 C177 Cd10 O117 -180(3) . . . . ?
C178 C177 Cd10 O117 13(41) . . . . ?
O118 C177 Cd10 N106 -133.4(14) . . . . ?
O117 C177 Cd10 N106 46(2) . . . . ?
C178 C177 Cd10 N106 59(42) . . . . ?
O118 C177 Cd10 N105 136.9(15) . . . . ?
O117 C177 Cd10 N105 -43(2) . . . . ?
C178 C177 Cd10 N105 -31(42) . . . . ?
O117 C177 Cd10 O118 180(3) . . . . ?
C178 C177 Cd10 O118 -168(43) . . . . ?
C179 O119 Cd11 O125 -6(2) . . . . ?
C179 O119 Cd11 O102 -148.2(13) . . . . ?
C179 O119 Cd11 O101 140.9(14) . . . . ?
C179 O119 Cd11 O114 66.2(14) . . . . ?
C179 O119 Cd11 O116 -74.9(14) . . . . ?
C179 O119 Cd11 O120 -4.0(13) . . . . ?
Cd13 O125 Cd11 O119 65.7(15) . . . . ?
Cd12 O125 Cd11 O119 -60.3(16) . . . . ?
Cd13 O125 Cd11 O102 -151.7(6) . . . . ?
Cd12 O125 Cd11 O102 82.3(7) . . . . ?
Cd13 O125 Cd11 O101 -82.0(6) . . . . ?
Cd12 O125 Cd11 O101 152.0(7) . . . . ?
Cd13 O125 Cd11 O114 -10.5(6) . . . . ?
Cd12 O125 Cd11 O114 -136.5(8) . . . . ?
Cd13 O125 Cd11 O116 138.9(7) . . . . ?
Cd12 O125 Cd11 O116 12.9(6) . . . . ?
Cd13 O125 Cd11 O120 64.1(6) . . . . ?
Cd12 O125 Cd11 O120 -61.9(8) . . . . ?
Cd13 O125 Cd11 C179 62.2(9) . . . . ?
Cd12 O125 Cd11 C179 -63.8(10) . . . . ?
C112 O102 Cd11 O119 -89.5(15) . . . . ?
Cd9 O102 Cd11 O119 113.5(7) . . . . ?
C112 O102 Cd11 O125 105.3(15) . . . . ?
Cd9 O102 Cd11 O125 -51.7(7) . . . . ?
C112 O102 Cd11 O101 11.0(14) . . . . ?
Cd9 O102 Cd11 O101 -146.0(8) . . . . ?
C112 O102 Cd11 O114 25.5(19) . . . . ?
Cd9 O102 Cd11 O114 -131.5(7) . . . . ?
C112 O102 Cd11 O116 177.5(16) . . . . ?
Cd9 O102 Cd11 O116 20.5(6) . . . . ?
C112 O102 Cd11 O120 -135.4(14) . . . . ?
Cd9 O102 Cd11 O120 67.5(11) . . . . ?
C112 O102 Cd11 C179 -106.7(15) . . . . ?
Cd9 O102 Cd11 C179 96.2(9) . . . . ?
C113 O101 Cd11 O119 81.8(17) . . . . ?
Cd8 O101 Cd11 O119 -106.4(7) . . . . ?
C113 O101 Cd11 O125 -111.4(16) . . . . ?
Cd8 O101 Cd11 O125 60.4(7) . . . . ?
C113 O101 Cd11 O102 -15.2(16) . . . . ?
Cd8 O101 Cd11 O102 156.6(8) . . . . ?
C113 O101 Cd11 O114 174.2(17) . . . . ?
Cd8 O101 Cd11 O114 -14.0(6) . . . . ?
C113 O101 Cd11 O116 -35.1(19) . . . . ?
Cd8 O101 Cd11 O116 136.7(7) . . . . ?
C113 O101 Cd11 O120 129.5(16) . . . . ?
Cd8 O101 Cd11 O120 -58.7(11) . . . . ?
C113 O101 Cd11 C179 102.6(18) . . . . ?
Cd8 O101 Cd11 C179 -85.6(10) . . . . ?
C173 O114 Cd11 O119 17(2) . . . . ?
Cd8 O114 Cd11 O119 114.6(6) . . . . ?
Cd13 O114 Cd11 O119 -147.7(6) . . . . ?
C173 O114 Cd11 O125 173(2) . . . . ?
Cd8 O114 Cd11 O125 -89.2(6) . . . . ?
Cd13 O114 Cd11 O125 8.5(5) . . . . ?
C173 O114 Cd11 O102 -99(2) . . . . ?
Cd8 O114 Cd11 O102 -2.1(11) . . . . ?
Cd13 O114 Cd11 O102 95.7(8) . . . . ?
C173 O114 Cd11 O101 -85(2) . . . . ?
Cd8 O114 Cd11 O101 12.1(5) . . . . ?
Cd13 O114 Cd11 O101 109.8(6) . . . . ?
C173 O114 Cd11 O116 124(2) . . . . ?
Cd8 O114 Cd11 O116 -138.6(7) . . . . ?
Cd13 O114 Cd11 O116 -40.9(11) . . . . ?
C173 O114 Cd11 O120 68(2) . . . . ?
Cd8 O114 Cd11 O120 165.3(7) . . . . ?
Cd13 O114 Cd11 O120 -97.0(6) . . . . ?
C173 O114 Cd11 C179 43(2) . . . . ?
Cd8 O114 Cd11 C179 139.9(8) . . . . ?
Cd13 O114 Cd11 C179 -122.3(8) . . . . ?
C175 O116 Cd11 O119 -23(3) . . . . ?
Cd9 O116 Cd11 O119 -117.4(6) . . . . ?
Cd12 O116 Cd11 O119 146.1(6) . . . . ?
C175 O116 Cd11 O125 -179(3) . . . . ?
Cd9 O116 Cd11 O125 86.0(6) . . . . ?
Cd12 O116 Cd11 O125 -10.5(5) . . . . ?
C175 O116 Cd11 O102 77(3) . . . . ?
Cd9 O116 Cd11 O102 -17.6(5) . . . . ?
Cd12 O116 Cd11 O102 -114.1(7) . . . . ?
C175 O116 Cd11 O101 97(3) . . . . ?
Cd9 O116 Cd11 O101 1.9(10) . . . . ?
Cd12 O116 Cd11 O101 -94.6(8) . . . . ?
C175 O116 Cd11 O114 -130(3) . . . . ?
Cd9 O116 Cd11 O114 135.8(7) . . . . ?
Cd12 O116 Cd11 O114 39.3(11) . . . . ?
C175 O116 Cd11 O120 -74(3) . . . . ?
Cd9 O116 Cd11 O120 -168.3(7) . . . . ?
Cd12 O116 Cd11 O120 95.2(6) . . . . ?
C175 O116 Cd11 C179 -50(3) . . . . ?
Cd9 O116 Cd11 C179 -144.2(9) . . . . ?
Cd12 O116 Cd11 C179 119.3(9) . . . . ?
C179 O120 Cd11 O119 4.3(14) . . . . ?
Cd14 O120 Cd11 O119 -179.7(13) . . . . ?
C179 O120 Cd11 O125 -176.5(14) . . . . ?
Cd14 O120 Cd11 O125 -0.5(10) . . . . ?
C179 O120 Cd11 O102 65.5(18) . . . . ?
Cd14 O120 Cd11 O102 -118.5(9) . . . . ?
C179 O120 Cd11 O101 -58.9(17) . . . . ?
Cd14 O120 Cd11 O101 117.1(11) . . . . ?
C179 O120 Cd11 O114 -102.6(15) . . . . ?
Cd14 O120 Cd11 O114 73.4(9) . . . . ?
C179 O120 Cd11 O116 110.9(15) . . . . ?
Cd14 O120 Cd11 O116 -73.1(9) . . . . ?
Cd14 O120 Cd11 C179 176(2) . . . . ?
O120 C179 Cd11 O119 -173(2) . . . . ?
C180 C179 Cd11 O119 -17(11) . . . . ?
O120 C179 Cd11 O125 4.3(18) . . . . ?
O119 C179 Cd11 O125 176.9(12) . . . . ?
C180 C179 Cd11 O125 160(11) . . . . ?
O120 C179 Cd11 O102 -134.0(14) . . . . ?
O119 C179 Cd11 O102 38.6(15) . . . . ?
C180 C179 Cd11 O102 22(11) . . . . ?
O120 C179 Cd11 O101 139.7(12) . . . . ?
O119 C179 Cd11 O101 -47.7(17) . . . . ?
C180 C179 Cd11 O101 -65(11) . . . . ?
O120 C179 Cd11 O114 73.5(15) . . . . ?
O119 C179 Cd11 O114 -113.9(14) . . . . ?
C180 C179 Cd11 O114 -131(11) . . . . ?
O120 C179 Cd11 O116 -66.4(14) . . . . ?
O119 C179 Cd11 O116 106.2(14) . . . . ?
C180 C179 Cd11 O116 89(11) . . . . ?
O119 C179 Cd11 O120 173(2) . . . . ?
C180 C179 Cd11 O120 156(12) . . . . ?
Cd13 O125 Cd12 O121 -67.7(18) . . . . ?
Cd11 O125 Cd12 O121 56.6(19) . . . . ?
Cd13 O125 Cd12 O103 154.0(7) . . . . ?
Cd11 O125 Cd12 O103 -81.6(7) . . . . ?
Cd13 O125 Cd12 O104 82.4(8) . . . . ?
Cd11 O125 Cd12 O104 -153.3(7) . . . . ?
Cd13 O125 Cd12 O122 -62.5(7) . . . . ?
Cd11 O125 Cd12 O122 61.9(7) . . . . ?
Cd13 O125 Cd12 O118 12.6(7) . . . . ?
Cd11 O125 Cd12 O118 137.0(8) . . . . ?
Cd13 O125 Cd12 O116 -137.2(8) . . . . ?
Cd11 O125 Cd12 O116 -12.8(6) . . . . ?
Cd13 O125 Cd12 C181 -62.8(12) . . . . ?
Cd11 O125 Cd12 C181 61.6(12) . . . . ?
C181 O121 Cd12 O125 9(3) . . . . ?
C181 O121 Cd12 O103 146(2) . . . . ?
C181 O121 Cd12 O104 -141(2) . . . . ?
C181 O121 Cd12 O122 2(2) . . . . ?
C181 O121 Cd12 O118 -66(2) . . . . ?
C181 O121 Cd12 O116 74(2) . . . . ?
C127 O103 Cd12 O125 -107.1(16) . . . . ?
Cd9 O103 Cd12 O125 52.1(7) . . . . ?
C127 O103 Cd12 O121 90.0(17) . . . . ?
Cd9 O103 Cd12 O121 -110.8(8) . . . . ?
C127 O103 Cd12 O104 -10.6(15) . . . . ?
Cd9 O103 Cd12 O104 148.7(7) . . . . ?
C127 O103 Cd12 O122 138.2(16) . . . . ?
Cd9 O103 Cd12 O122 -62.5(10) . . . . ?
C127 O103 Cd12 O118 -31.4(18) . . . . ?
Cd9 O103 Cd12 O118 127.9(7) . . . . ?
C127 O103 Cd12 O116 179.9(16) . . . . ?
Cd9 O103 Cd12 O116 -20.8(6) . . . . ?
C127 O103 Cd12 C181 108.2(19) . . . . ?
Cd9 O103 Cd12 C181 -92.5(12) . . . . ?
C126 O104 Cd12 O125 106.3(15) . . . . ?
Cd10 O104 Cd12 O125 -49.4(7) . . . . ?
C126 O104 Cd12 O121 -86.6(16) . . . . ?
Cd10 O104 Cd12 O121 117.8(8) . . . . ?
C126 O104 Cd12 O103 11.0(14) . . . . ?
Cd10 O104 Cd12 O103 -144.7(7) . . . . ?
C126 O104 Cd12 O122 -137.2(14) . . . . ?
Cd10 O104 Cd12 O122 67.1(11) . . . . ?
C126 O104 Cd12 O118 177.6(15) . . . . ?
Cd10 O104 Cd12 O118 21.9(6) . . . . ?
C126 O104 Cd12 O116 26.9(19) . . . . ?
Cd10 O104 Cd12 O116 -128.7(8) . . . . ?
C126 O104 Cd12 C181 -107.4(17) . . . . ?
Cd10 O104 Cd12 C181 97.0(11) . . . . ?
C181 O122 Cd12 O125 -179.5(18) . . . . ?
Cd14 O122 Cd12 O125 0.4(12) . . . . ?
C181 O122 Cd12 O121 -2(2) . . . . ?
Cd14 O122 Cd12 O121 177.6(16) . . . . ?
C181 O122 Cd12 O103 -65(2) . . . . ?
Cd14 O122 Cd12 O103 114.5(11) . . . . ?
C181 O122 Cd12 O104 64(2) . . . . ?
Cd14 O122 Cd12 O104 -115.9(12) . . . . ?
C181 O122 Cd12 O118 108.1(19) . . . . ?
Cd14 O122 Cd12 O118 -72.0(11) . . . . ?
C181 O122 Cd12 O116 -105.6(19) . . . . ?
Cd14 O122 Cd12 O116 74.2(11) . . . . ?
Cd14 O122 Cd12 C181 180(3) . . . . ?
C177 O118 Cd12 O125 177(3) . . . . ?
Cd10 O118 Cd12 O125 85.9(6) . . . . ?
Cd13 O118 Cd12 O125 -10.2(5) . . . . ?
C177 O118 Cd12 O121 -29(3) . . . . ?
Cd10 O118 Cd12 O121 -119.8(7) . . . . ?
Cd13 O118 Cd12 O121 144.2(7) . . . . ?
C177 O118 Cd12 O103 93(3) . . . . ?
Cd10 O118 Cd12 O103 2.1(10) . . . . ?
Cd13 O118 Cd12 O103 -93.9(8) . . . . ?
C177 O118 Cd12 O104 73(3) . . . . ?
Cd10 O118 Cd12 O104 -18.4(5) . . . . ?
Cd13 O118 Cd12 O104 -114.4(6) . . . . ?
C177 O118 Cd12 O122 -80(3) . . . . ?
Cd10 O118 Cd12 O122 -171.0(6) . . . . ?
Cd13 O118 Cd12 O122 93.0(6) . . . . ?
C177 O118 Cd12 O116 -135(3) . . . . ?
Cd10 O118 Cd12 O116 133.7(7) . . . . ?
Cd13 O118 Cd12 O116 37.7(10) . . . . ?
C177 O118 Cd12 C181 -54(3) . . . . ?
Cd10 O118 Cd12 C181 -145.2(11) . . . . ?
Cd13 O118 Cd12 C181 118.8(11) . . . . ?
C175 O116 Cd12 O125 179(4) . . . . ?
Cd9 O116 Cd12 O125 -85.6(6) . . . . ?
Cd11 O116 Cd12 O125 10.7(5) . . . . ?
C175 O116 Cd12 O121 23(4) . . . . ?
Cd9 O116 Cd12 O121 118.4(7) . . . . ?
Cd11 O116 Cd12 O121 -145.3(7) . . . . ?
C175 O116 Cd12 O103 -78(4) . . . . ?
Cd9 O116 Cd12 O103 17.6(5) . . . . ?
Cd11 O116 Cd12 O103 113.9(6) . . . . ?
C175 O116 Cd12 O104 -94(4) . . . . ?
Cd9 O116 Cd12 O104 1.7(11) . . . . ?
Cd11 O116 Cd12 O104 98.0(9) . . . . ?
C175 O116 Cd12 O122 76(4) . . . . ?
Cd9 O116 Cd12 O122 171.5(7) . . . . ?
Cd11 O116 Cd12 O122 -92.2(6) . . . . ?
C175 O116 Cd12 O118 131(4) . . . . ?
Cd9 O116 Cd12 O118 -133.0(7) . . . . ?
Cd11 O116 Cd12 O118 -36.7(10) . . . . ?
C175 O116 Cd12 C181 50(4) . . . . ?
Cd9 O116 Cd12 C181 145.3(10) . . . . ?
Cd11 O116 Cd12 C181 -118.4(10) . . . . ?
O122 C181 Cd12 O125 1(2) . . . . ?
O121 C181 Cd12 O125 -175.4(18) . . . . ?
C182 C181 Cd12 O125 -150(18) . . . . ?
O122 C181 Cd12 O121 176(4) . . . . ?
C182 C181 Cd12 O121 25(17) . . . . ?
O122 C181 Cd12 O103 135.2(15) . . . . ?
O121 C181 Cd12 O103 -41(3) . . . . ?
C182 C181 Cd12 O103 -16(19) . . . . ?
O122 C181 Cd12 O104 -136.3(17) . . . . ?
O121 C181 Cd12 O104 48(2) . . . . ?
C182 C181 Cd12 O104 73(19) . . . . ?
O121 C181 Cd12 O122 -176(4) . . . . ?
C182 C181 Cd12 O122 -151(20) . . . . ?
O122 C181 Cd12 O118 -68.7(17) . . . . ?
O121 C181 Cd12 O118 115(2) . . . . ?
C182 C181 Cd12 O118 141(19) . . . . ?
O122 C181 Cd12 O116 70.5(18) . . . . ?
O121 C181 Cd12 O116 -106(2) . . . . ?
C182 C181 Cd12 O116 -80(19) . . . . ?
Cd12 O125 Cd13 O106 -155.0(7) . . . . ?
Cd11 O125 Cd13 O106 80.0(7) . . . . ?
Cd12 O125 Cd13 O123 59.1(16) . . . . ?
Cd11 O125 Cd13 O123 -65.9(15) . . . . ?
Cd12 O125 Cd13 O105 -84.3(7) . . . . ?
Cd11 O125 Cd13 O105 150.7(6) . . . . ?
Cd12 O125 Cd13 O124 62.5(7) . . . . ?
Cd11 O125 Cd13 O124 -62.5(7) . . . . ?
Cd12 O125 Cd13 O118 -12.6(7) . . . . ?
Cd11 O125 Cd13 O118 -137.6(7) . . . . ?
Cd12 O125 Cd13 O114 135.3(7) . . . . ?
Cd11 O125 Cd13 O114 10.3(6) . . . . ?
Cd12 O125 Cd13 C183 61.5(11) . . . . ?
Cd11 O125 Cd13 C183 -63.5(10) . . . . ?
C140 O106 Cd13 O125 108.5(15) . . . . ?
Cd8 O106 Cd13 O125 -59.3(8) . . . . ?
C140 O106 Cd13 O123 -86.3(16) . . . . ?
Cd8 O106 Cd13 O123 105.8(8) . . . . ?
C140 O106 Cd13 O105 13.1(15) . . . . ?
Cd8 O106 Cd13 O105 -154.8(8) . . . . ?
C140 O106 Cd13 O124 -140.5(15) . . . . ?
Cd8 O106 Cd13 O124 51.6(12) . . . . ?
C140 O106 Cd13 O118 32.7(19) . . . . ?
Cd8 O106 Cd13 O118 -135.2(8) . . . . ?
C140 O106 Cd13 O114 -176.6(16) . . . . ?
Cd8 O106 Cd13 O114 15.5(6) . . . . ?
C140 O106 Cd13 C183 -108.2(18) . . . . ?
Cd8 O106 Cd13 C183 83.9(12) . . . . ?
C183 O123 Cd13 O125 4(3) . . . . ?
C183 O123 Cd13 O106 -140.8(17) . . . . ?
C183 O123 Cd13 O105 146.7(17) . . . . ?
C183 O123 Cd13 O124 0.0(16) . . . . ?
C183 O123 Cd13 O118 71.5(17) . . . . ?
C183 O123 Cd13 O114 -68.4(17) . . . . ?
C141 O105 Cd13 O125 -109.2(15) . . . . ?
Cd10 O105 Cd13 O125 53.3(7) . . . . ?
C141 O105 Cd13 O106 -14.2(15) . . . . ?
Cd10 O105 Cd13 O106 148.3(8) . . . . ?
C141 O105 Cd13 O123 86.5(16) . . . . ?
Cd10 O105 Cd13 O123 -111.0(8) . . . . ?
C141 O105 Cd13 O124 136.8(16) . . . . ?
Cd10 O105 Cd13 O124 -60.7(13) . . . . ?
C141 O105 Cd13 O118 178.1(16) . . . . ?
Cd10 O105 Cd13 O118 -19.4(6) . . . . ?
C141 O105 Cd13 O114 -28.9(19) . . . . ?
Cd10 O105 Cd13 O114 133.6(7) . . . . ?
C141 O105 Cd13 C183 105.7(17) . . . . ?
Cd10 O105 Cd13 C183 -91.8(10) . . . . ?
C183 O124 Cd13 O125 -178.2(17) . . . . ?
Cd14 O124 Cd13 O125 -2.1(13) . . . . ?
C183 O124 Cd13 O106 71.0(19) . . . . ?
Cd14 O124 Cd13 O106 -112.9(13) . . . . ?
C183 O124 Cd13 O123 0.0(17) . . . . ?
Cd14 O124 Cd13 O123 176.1(16) . . . . ?
C183 O124 Cd13 O105 -64(2) . . . . ?
Cd14 O124 Cd13 O105 111.9(13) . . . . ?
C183 O124 Cd13 O118 -104.8(17) . . . . ?
Cd14 O124 Cd13 O118 71.3(12) . . . . ?
C183 O124 Cd13 O114 106.5(17) . . . . ?
Cd14 O124 Cd13 O114 -77.4(12) . . . . ?
Cd14 O124 Cd13 C183 176(2) . . . . ?
C177 O118 Cd13 O125 -177(3) . . . . ?
Cd10 O118 Cd13 O125 -85.6(6) . . . . ?
Cd12 O118 Cd13 O125 10.3(5) . . . . ?
C177 O118 Cd13 O106 -94(3) . . . . ?
Cd10 O118 Cd13 O106 -2.5(11) . . . . ?
Cd12 O118 Cd13 O106 93.4(9) . . . . ?
C177 O118 Cd13 O123 28(3) . . . . ?
Cd10 O118 Cd13 O123 119.3(8) . . . . ?
Cd12 O118 Cd13 O123 -144.8(8) . . . . ?
C177 O118 Cd13 O105 -75(3) . . . . ?
Cd10 O118 Cd13 O105 16.6(5) . . . . ?
Cd12 O118 Cd13 O105 112.6(7) . . . . ?
C177 O118 Cd13 O124 82(3) . . . . ?
Cd10 O118 Cd13 O124 173.0(7) . . . . ?
Cd12 O118 Cd13 O124 -91.1(7) . . . . ?
C177 O118 Cd13 O114 131(3) . . . . ?
Cd10 O118 Cd13 O114 -137.5(7) . . . . ?
Cd12 O118 Cd13 O114 -41.6(11) . . . . ?
C177 O118 Cd13 C183 55(3) . . . . ?
Cd10 O118 Cd13 C183 146.5(10) . . . . ?
Cd12 O118 Cd13 C183 -117.6(10) . . . . ?
C173 O114 Cd13 O125 -176(2) . . . . ?
Cd8 O114 Cd13 O125 88.8(6) . . . . ?
Cd11 O114 Cd13 O125 -8.8(5) . . . . ?
C173 O114 Cd13 O106 81.7(19) . . . . ?
Cd8 O114 Cd13 O106 -13.0(5) . . . . ?
Cd11 O114 Cd13 O106 -110.6(6) . . . . ?
C173 O114 Cd13 O123 -22(2) . . . . ?
Cd8 O114 Cd13 O123 -116.7(8) . . . . ?
Cd11 O114 Cd13 O123 145.7(7) . . . . ?
C173 O114 Cd13 O105 96(2) . . . . ?
Cd8 O114 Cd13 O105 1.5(11) . . . . ?
Cd11 O114 Cd13 O105 -96.1(8) . . . . ?
C173 O114 Cd13 O124 -75.0(19) . . . . ?
Cd8 O114 Cd13 O124 -169.7(8) . . . . ?
Cd11 O114 Cd13 O124 92.6(7) . . . . ?
C173 O114 Cd13 O118 -125.2(18) . . . . ?
Cd8 O114 Cd13 O118 140.1(7) . . . . ?
Cd11 O114 Cd13 O118 42.4(11) . . . . ?
C173 O114 Cd13 C183 -49(2) . . . . ?
Cd8 O114 Cd13 C183 -143.4(9) . . . . ?
Cd11 O114 Cd13 C183 119.0(9) . . . . ?
O124 C183 Cd13 O125 2(2) . . . . ?
O123 C183 Cd13 O125 -177.8(14) . . . . ?
C184 C183 Cd13 O125 158(14) . . . . ?
O124 C183 Cd13 O106 -131.3(14) . . . . ?
O123 C183 Cd13 O106 49(2) . . . . ?
C184 C183 Cd13 O106 24(14) . . . . ?
O124 C183 Cd13 O123 -180(3) . . . . ?
C184 C183 Cd13 O123 -25(13) . . . . ?
O124 C183 Cd13 O105 138.3(15) . . . . ?
O123 C183 Cd13 O105 -42(2) . . . . ?
C184 C183 Cd13 O105 -66(14) . . . . ?
O123 C183 Cd13 O124 180(3) . . . . ?
C184 C183 Cd13 O124 155(15) . . . . ?
O124 C183 Cd13 O118 71.3(16) . . . . ?
O123 C183 Cd13 O118 -108.7(17) . . . . ?
C184 C183 Cd13 O118 -133(14) . . . . ?
O124 C183 Cd13 O114 -68.6(16) . . . . ?
O123 C183 Cd13 O114 111.4(17) . . . . ?
C184 C183 Cd13 O114 87(14) . . . . ?
C183 O124 Cd14 O122 135(3) . . . . ?
Cd13 O124 Cd14 O122 -39.9(12) . . . . ?
C183 O124 Cd14 O120 -137(3) . . . . ?
Cd13 O124 Cd14 O120 48.7(12) . . . . ?
C183 O124 Cd14 O127 -42(3) . . . . ?
Cd13 O124 Cd14 O127 143.0(12) . . . . ?
C183 O124 Cd14 O128 -47(4) . . . . ?
Cd13 O124 Cd14 O128 139(3) . . . . ?
C183 O124 Cd14 O126 43(3) . . . . ?
Cd13 O124 Cd14 O126 -131.5(13) . . . . ?
C181 O122 Cd14 O124 -140(3) . . . . ?
Cd12 O122 Cd14 O124 39.8(11) . . . . ?
C181 O122 Cd14 O120 133(3) . . . . ?
Cd12 O122 Cd14 O120 -46.3(11) . . . . ?
C181 O122 Cd14 O127 21(6) . . . . ?
Cd12 O122 Cd14 O127 -158(4) . . . . ?
C181 O122 Cd14 O128 40(3) . . . . ?
Cd12 O122 Cd14 O128 -139.8(11) . . . . ?
C181 O122 Cd14 O126 -46(3) . . . . ?
Cd12 O122 Cd14 O126 133.8(12) . . . . ?
C179 O120 Cd14 O124 131(3) . . . . ?
Cd11 O120 Cd14 O124 -42.4(10) . . . . ?
C179 O120 Cd14 O122 -144(3) . . . . ?
Cd11 O120 Cd14 O122 43.1(10) . . . . ?
C179 O120 Cd14 O127 28(3) . . . . ?
Cd11 O120 Cd14 O127 -145.5(12) . . . . ?
C179 O120 Cd14 O128 -37(3) . . . . ?
Cd11 O120 Cd14 O128 150.3(16) . . . . ?
C179 O120 Cd14 O126 19(100) . . . . ?
Cd11 O120 Cd14 O126 -155(100) . . . . ?

loop_
_platon_squeeze_void_nr
_platon_squeeze_void_average_x
_platon_squeeze_void_average_y
_platon_squeeze_void_average_z
_platon_squeeze_void_volume
_platon_squeeze_void_count_electrons
_platon_squeeze_void_content
1 0.076 0.500 0.500 4118 1347 ' '
2 -0.023 0.279 0.190 168 69 ' '
3 0.023 0.721 0.810 168 75 ' '
4 0.194 0.302 0.944 19 4 ' '
5 0.364 0.895 0.833 135 60 ' '
6 0.636 0.105 0.167 137 53 ' '
7 0.806 0.697 0.056 19 3 ' '
